data_4117504
loop_
_publ_author_name
'Jun-Bo Peng'
'Qian-Chong Zhang'
'Xiang-Jian Kong'
'Yan-Zhen Zheng'
'Yan-Ping Ren'
'La-Sheng Long'
'Rong-Bin Huang'
'Lan-Sun Zheng'
'Zhiping Zheng'

_publ_section_title
;
 High-Nuclearity 3d-4f Clusters as Enhanced Magnetic Coolers and Molecular
 Magnets
;
_journal_name_full 'Journal of the American Chemical Society'
_journal_page_first 3314
_journal_page_last 3317
_journal_paper_doi 10.1021/ja209752z
_journal_volume 134
_journal_year 2012
_chemical_formula_sum 'C86 H480 Cl25 Co10 Dy42 O411'
_chemical_formula_weight 16393.25
_chemical_name_systematic
; 
 ? 
;
_space_group_IT_number 11
_symmetry_cell_setting monoclinic
_symmetry_space_group_name_Hall '-P 2yb'
_symmetry_space_group_name_H-M 'P 1 21/m 1'
_atom_sites_solution_hydrogens geom
_atom_sites_solution_primary direct
_atom_sites_solution_secondary difmap
_audit_creation_method SHELXL-97
_cell_angle_alpha 90.00
_cell_angle_beta 97.142(4)
_cell_angle_gamma 90.00
_cell_formula_units_Z 2
_cell_length_a 20.046(3)
_cell_length_b 36.868(6)
_cell_length_c 26.981(4)
_cell_measurement_reflns_used 9277
_cell_measurement_temperature 173(2)
_cell_measurement_theta_max 23.324
_cell_measurement_theta_min 2.2295
_cell_volume 19786(5)
_computing_cell_refinement 'Bruker SMART'
_computing_data_collection 'Bruker SMART'
_computing_data_reduction 'Bruker SMART'
_computing_molecular_graphics 'Bruker SHELXTL'
_computing_publication_material 'Bruker SHELXTL'
_computing_structure_refinement 'SHELXL-97 (Sheldrick, 1997)'
_computing_structure_solution 'SHELXS-97 (Sheldrick, 1990)'
_diffrn_ambient_temperature 173(2)
_diffrn_measured_fraction_theta_full 0.998
_diffrn_measured_fraction_theta_max 0.998
_diffrn_measurement_device_type 'CCD area detector'
_diffrn_measurement_method 'phi and omega scans'
_diffrn_radiation_monochromator graphite
_diffrn_radiation_source 'fine-focus sealed tube'
_diffrn_radiation_type MoK\a
_diffrn_radiation_wavelength 0.71073
_diffrn_reflns_av_R_equivalents 0.1205
_diffrn_reflns_av_sigmaI/netI 0.1764
_diffrn_reflns_limit_h_max 20
_diffrn_reflns_limit_h_min -23
_diffrn_reflns_limit_k_max 43
_diffrn_reflns_limit_k_min -43
_diffrn_reflns_limit_l_max 32
_diffrn_reflns_limit_l_min -28
_diffrn_reflns_number 100286
_diffrn_reflns_theta_full 25.00
_diffrn_reflns_theta_max 25.00
_diffrn_reflns_theta_min 0.76
_exptl_absorpt_coefficient_mu 8.537
_exptl_absorpt_correction_T_max 0.2801
_exptl_absorpt_correction_T_min 0.1839
_exptl_absorpt_correction_type multi-scan
_exptl_absorpt_process_details sadabs
_exptl_crystal_colour pink
_exptl_crystal_density_diffrn 2.752
_exptl_crystal_description block
_exptl_crystal_F_000 15502
_exptl_crystal_size_max 0.30
_exptl_crystal_size_mid 0.20
_exptl_crystal_size_min 0.20
_refine_diff_density_max 4.765
_refine_diff_density_min -2.233
_refine_diff_density_rms 0.438
_refine_ls_extinction_method none
_refine_ls_goodness_of_fit_ref 1.002
_refine_ls_hydrogen_treatment constr
_refine_ls_matrix_type full
_refine_ls_number_parameters 2221
_refine_ls_number_reflns 35340
_refine_ls_number_restraints 625
_refine_ls_restrained_S_all 0.994
_refine_ls_R_factor_all 0.1341
_refine_ls_R_factor_gt 0.0818
_refine_ls_shift/su_max 0.187
_refine_ls_shift/su_mean 0.003
_refine_ls_structure_factor_coef Fsqd
_refine_ls_weighting_details 'calc w=1/[\s^2^(Fo^2^)+(0.0758P)^2^+0.0000P] where P=(Fo^2^+2Fc^2^)/3'
_refine_ls_weighting_scheme calc
_refine_ls_wR_factor_gt 0.1882
_refine_ls_wR_factor_ref 0.2074
_reflns_number_gt 19423
_reflns_number_total 35340
_reflns_threshold_expression >2sigma(I)
_cod_data_source_file ja209752z_si_003.cif
_cod_data_source_block complex-2
_cod_original_cell_volume 19785(6)
_cod_database_code 4117504
_platon_complex-2_details
;
SQUEEZE removed 7 disordered ethanol molecules,  and 
70 disordered water molecules per formula unit. This value is 
calculated based upon elemental analysis data.
;

loop_
_symmetry_equiv_pos_as_xyz
'x, y, z'
'-x, y+1/2, -z'
'-x, -y, -z'
'x, -y-1/2, z'

loop_
_atom_site_label
_atom_site_type_symbol
_atom_site_fract_x
_atom_site_fract_y
_atom_site_fract_z
_atom_site_U_iso_or_equiv
_atom_site_adp_type
_atom_site_occupancy
_atom_site_symmetry_multiplicity
_atom_site_calc_flag
_atom_site_refinement_flags
Dy1 Dy 0.36290(5) 0.2500 0.20322(4) 0.0216(2) Uani 1 2 d S
Dy2 Dy 0.48208(4) 0.300767(16) 0.29579(3) 0.02240(18) Uani 1 1 d .
Dy3 Dy 0.27857(5) 0.2500 0.07764(4) 0.0233(3) Uani 1 2 d S
Dy4 Dy 0.19262(4) 0.302012(17) 0.17160(3) 0.02447(18) Uani 1 1 d .
Dy5 Dy 0.58687(4) 0.380055(17) 0.31508(3) 0.02593(19) Uani 1 1 d .
Dy6 Dy 0.52790(4) 0.339916(17) 0.43017(3) 0.02670(19) Uani 1 1 d .
Dy7 Dy 0.21279(4) 0.381549(17) 0.27567(3) 0.02623(19) Uani 1 1 d .
Dy8 Dy 0.51980(5) 0.2500 0.51407(4) 0.0269(3) Uani 1 2 d S
Dy9 Dy 0.40578(4) 0.392360(17) 0.33550(3) 0.02469(19) Uani 1 1 d .
Dy10 Dy 0.17021(4) 0.409474(17) 0.14833(3) 0.02654(19) Uani 1 1 d .
Dy11 Dy 0.08039(4) 0.472098(18) 0.04472(3) 0.02760(19) Uani 1 1 d .
Dy12 Dy 0.39055(5) 0.2500 -0.02549(4) 0.0287(3) Uani 1 2 d S
Dy13 Dy 0.29499(4) 0.462028(17) 0.24321(3) 0.02753(19) Uani 1 1 d .
Dy14 Dy 0.67149(4) 0.302846(18) 0.53456(3) 0.0302(2) Uani 1 1 d .
Dy15 Dy 0.83746(6) 0.2500 0.55547(4) 0.0349(3) Uani 1 2 d S
Dy16 Dy 0.24879(4) 0.315209(18) -0.02471(3) 0.0284(2) Uani 1 1 d .
Dy17 Dy 0.26085(4) 0.495167(17) 0.10723(3) 0.02683(19) Uani 1 1 d .
Dy18 Dy 0.75912(4) 0.40065(2) 0.37020(3) 0.0361(2) Uani 1 1 d .
Dy19 Dy 0.60440(4) 0.466361(18) 0.25096(3) 0.0309(2) Uani 1 1 d .
Dy20 Dy 0.72301(4) 0.391002(19) 0.23139(3) 0.0342(2) Uani 1 1 d .
Dy21 Dy 0.24585(6) 0.2500 -0.13663(4) 0.0357(3) Uani 1 2 d S
Dy22 Dy 0.81786(4) 0.342494(19) 0.62273(3) 0.0391(2) Uani 1 1 d .
Dy23 Dy 0.29564(4) 0.564240(18) 0.21334(3) 0.0356(2) Uani 1 1 d .
Dy24 Dy 0.79289(4) 0.48258(2) 0.29009(3) 0.0435(2) Uani 1 1 d .
Co1 Co 0.53417(14) 0.2500 0.20043(10) 0.0215(7) Uani 1 2 d S
Co2 Co 0.21241(10) 0.42044(5) 0.03069(7) 0.0275(5) Uani 1 1 d .
Co3 Co 0.68224(11) 0.29584(5) 0.15008(8) 0.0301(6) Uani 1 1 d .
Co4 Co 0.41337(11) 0.50651(5) 0.18772(8) 0.0307(6) Uani 1 1 d .
Co5 Co 0.81715(11) 0.33579(5) 0.49837(8) 0.0356(6) Uani 1 1 d .
Co6 Co 0.57411(15) 0.2500 0.06362(11) 0.0314(8) Uani 1 2 d S
Cl1 Cl 0.7132(3) 0.2500 0.3567(2) 0.0441(17) Uani 1 2 d S
Cl2 Cl 0.4282(2) 0.37065(10) 0.13438(15) 0.0357(11) Uani 1 1 d .
Cl3 Cl 0.6979(3) 0.49219(13) 0.08729(17) 0.0660(17) Uani 1 1 d .
Cl4 Cl 0.2851(5) 0.2500 0.3787(3) 0.078(3) Uani 1 2 d S
Cl5 Cl -0.0713(4) 0.2500 0.1305(4) 0.106(4) Uani 1 2 d S
Cl6 Cl 0.4347(4) 0.45484(17) 0.5277(2) 0.093(2) Uani 1 1 d .
Cl7 Cl 0.2634(3) 0.64335(18) 0.0130(3) 0.110(2) Uani 1 1 d .
Cl8 Cl 0.1075(4) 0.4338(2) -0.5463(3) 0.181(5) Uani 1 1 d D
Cl9 Cl 0.9531(4) 0.4807(3) 0.7658(3) 0.106(5) Uani 0.50 1 d PD
Cl10 Cl 1.1186(5) 0.3712(2) 0.7548(4) 0.180(5) Uani 1 1 d D
Cl11 Cl 0.5141(5) 0.4074(3) -0.0927(4) 0.210(4) Uani 1 1 d D
Cl12 Cl 0.0269(5) 0.6392(3) -0.2816(4) 0.191(5) Uani 1 1 d .
Cl13 Cl 0.0529(6) 0.3462(3) 0.0320(5) 0.206(5) Uani 1 1 d .
Cl14 Cl 0.4553(6) 0.5169(3) 0.3395(4) 0.070(3) Uani 0.50 1 d P
Cl15 Cl 0.6840(6) 0.4210(3) 0.5182(4) 0.081(4) Uani 0.50 1 d P
Cl16 Cl 0.5878(6) 0.4567(3) 0.4043(5) 0.087(4) Uani 0.50 1 d P
C1 C 0.6173(7) 0.3183(3) 0.2216(5) 0.0211(8) Uani 1 1 d U
C2 C 0.4693(8) 0.4495(4) 0.2653(5) 0.030(4) Uani 1 1 d .
C3 C 0.4588(10) 0.2500 0.0962(7) 0.021(5) Uani 1 2 d S
C4 C 0.2154(7) 0.3414(3) 0.0668(5) 0.0157(8) Uani 1 1 d U
C5 C 0.3168(7) 0.3299(3) 0.2620(5) 0.021(4) Uani 1 1 d .
C6 C 0.6853(7) 0.3574(4) 0.4317(5) 0.027(4) Uani 1 1 d .
C7 C 0.9351(18) 0.2662(8) 0.4044(12) 0.0491(8) Uani 0.50 1 d PU
C8 C 0.9003(16) 0.2800(8) 0.4455(11) 0.033(6) Uani 0.50 1 d PU
C9 C 0.0565(10) 0.3043(6) -0.1182(7) 0.073(7) Uani 1 1 d .
H9B H 0.0462 0.2801 -0.1321 0.109 Uiso 1 1 calc R
H9C H 0.0595 0.3216 -0.1454 0.109 Uiso 1 1 calc R
H9D H 0.0207 0.3119 -0.0988 0.109 Uiso 1 1 calc R
C10 C 0.1185(9) 0.3034(4) -0.0868(6) 0.038(5) Uani 1 1 d .
C11 C 0.0656(11) 0.4058(6) -0.1068(8) 0.082(5) Uani 1 1 d U
H11B H 0.0256 0.4194 -0.1206 0.123 Uiso 1 1 calc R
H11C H 0.0523 0.3817 -0.0965 0.123 Uiso 1 1 calc R
H11D H 0.0962 0.4035 -0.1323 0.123 Uiso 1 1 calc R
C12 C 0.1010(9) 0.4260(5) -0.0617(6) 0.054(6) Uani 1 1 d .
C13 C 0.5233(10) 0.6031(5) 0.2474(8) 0.074(6) Uani 1 1 d U
H13C H 0.5062 0.6253 0.2615 0.111 Uiso 1 1 calc R
H13D H 0.5501 0.6095 0.2207 0.111 Uiso 1 1 calc R
H13E H 0.5515 0.5899 0.2737 0.111 Uiso 1 1 calc R
C14 C 0.4637(9) 0.5789(4) 0.2260(6) 0.0428(8) Uani 1 1 d U
C15 C 0.6591(9) 0.5599(4) 0.3486(6) 0.055(6) Uani 1 1 d .
H15B H 0.6891 0.5546 0.3793 0.083 Uiso 1 1 calc R
H15C H 0.6165 0.5696 0.3572 0.083 Uiso 1 1 calc R
H15D H 0.6803 0.5777 0.3287 0.083 Uiso 1 1 calc R
C16 C 0.6461(10) 0.5260(4) 0.3193(6) 0.045(5) Uani 1 1 d .
C17 C 0.1089(9) 0.5953(4) 0.0989(7) 0.060(6) Uani 1 1 d .
H17C H 0.0931 0.5864 0.0653 0.091 Uiso 1 1 calc R
H17D H 0.1256 0.6202 0.0968 0.091 Uiso 1 1 calc R
H17E H 0.0716 0.5950 0.1192 0.091 Uiso 1 1 calc R
C18 C 0.1649(9) 0.5712(4) 0.1228(6) 0.0399(8) Uani 1 1 d U
C19 C 0.2004(12) 0.5324(5) 0.3629(7) 0.082(8) Uani 1 1 d .
H19B H 0.1959 0.5087 0.3786 0.122 Uiso 1 1 calc R
H19C H 0.1560 0.5438 0.3560 0.122 Uiso 1 1 calc R
H19D H 0.2300 0.5479 0.3855 0.122 Uiso 1 1 calc R
C20 C 0.2310(8) 0.5273(5) 0.3133(7) 0.047(5) Uani 1 1 d .
C21 C 0.3559(11) 0.4491(5) 0.0259(8) 0.0025(8) Uani 0.50 1 d PU
C21' C 0.4203(18) 0.4834(9) 0.0782(12) 0.0439(8) Uani 0.50 1 d PU
C22 C 0.4208(18) 0.4464(8) 0.0050(12) 0.0424(8) Uani 0.50 1 d PU
C22' C 0.465(3) 0.4628(13) 0.0416(19) 0.100(7) Uani 0.50 1 d PU
C23 C 0.6058(11) 0.3925(5) 0.6394(7) 0.072(7) Uani 1 1 d .
H23C H 0.5608 0.3874 0.6222 0.108 Uiso 1 1 calc R
H23D H 0.6214 0.4159 0.6280 0.108 Uiso 1 1 calc R
H23E H 0.6041 0.3935 0.6755 0.108 Uiso 1 1 calc R
C24 C 0.6557(9) 0.3618(4) 0.6275(6) 0.039(5) Uani 1 1 d .
C25 C 0.9117(13) 0.4402(5) 0.5391(9) 0.114(9) Uani 1 1 d U
H25B H 0.9192 0.4532 0.5710 0.171 Uiso 1 1 calc R
H25C H 0.8796 0.4537 0.5157 0.171 Uiso 1 1 calc R
H25D H 0.9543 0.4378 0.5251 0.171 Uiso 1 1 calc R
C26 C 0.8830(9) 0.4020(4) 0.5476(6) 0.0416(8) Uani 1 1 d U
C27 C 0.7747(11) 0.5057(4) 0.4452(8) 0.076(7) Uani 1 1 d .
H27C H 0.7482 0.5251 0.4275 0.114 Uiso 1 1 calc R
H27D H 0.8222 0.5127 0.4501 0.114 Uiso 1 1 calc R
H27E H 0.7590 0.5016 0.4777 0.114 Uiso 1 1 calc R
C28 C 0.7668(9) 0.4729(5) 0.4161(8) 0.058(6) Uani 1 1 d .
C29 C 0.3144(9) 0.3596(5) 0.4846(7) 0.058(6) Uani 1 1 d .
H29C H 0.3338 0.3465 0.5146 0.087 Uiso 1 1 calc R
H29D H 0.2784 0.3450 0.4665 0.087 Uiso 1 1 calc R
H29E H 0.2961 0.3828 0.4944 0.087 Uiso 1 1 calc R
C30 C 0.3686(8) 0.3665(4) 0.4513(6) 0.0336(8) Uani 1 1 d U
C31 C 0.1345(11) 0.5613(6) -0.0379(8) 0.0810(8) Uani 1 1 d U
H31C H 0.1345 0.5816 -0.0613 0.121 Uiso 1 1 calc R
H31D H 0.1610 0.5413 -0.0492 0.121 Uiso 1 1 calc R
H31E H 0.1543 0.5692 -0.0046 0.121 Uiso 1 1 calc R
C32 C 0.0643(9) 0.5490(4) -0.0359(6) 0.044(5) Uani 1 1 d .
C33 C 0.0473(12) 0.2500 0.2802(8) 0.0369(8) Uani 1 2 d SU
C34 C 0.0950(11) 0.2500 0.2370(7) 0.0277(8) Uani 1 2 d SU
C35 C 0.858(2) 0.5235(12) 0.1612(17) 0.0941(8) Uani 0.50 1 d PU
H35B H 0.8220 0.5267 0.1331 0.141 Uiso 0.50 1 calc PR
H35C H 0.8926 0.5076 0.1511 0.141 Uiso 0.50 1 calc PR
H35D H 0.8771 0.5472 0.1711 0.141 Uiso 0.50 1 calc PR
C36 C 0.831(3) 0.5086(13) 0.1999(18) 0.0863(8) Uani 0.50 1 d PU
C37 C 0.8443(13) 0.2500 0.2609(10) 0.061(9) Uani 1 2 d S
C38 C 0.7829(12) 0.2500 0.2219(8) 0.0370(8) Uani 1 2 d SU
C39 C 0.5655(9) 0.3701(4) 0.0449(6) 0.0457(8) Uani 1 1 d U
H39C H 0.5916 0.3894 0.0632 0.069 Uiso 1 1 calc R
H39D H 0.5175 0.3739 0.0469 0.069 Uiso 1 1 calc R
H39E H 0.5736 0.3705 0.0098 0.069 Uiso 1 1 calc R
C40 C 0.5864(11) 0.3342(4) 0.0673(7) 0.061(6) Uani 1 1 d .
C41 C 0.4987(10) 0.2500 0.4057(8) 0.027(6) Uani 1 2 d S
O1 O 0.4133(7) 0.2500 0.2849(5) 0.0252(8) Uani 1 2 d SU
H1A H 0.3791 0.2500 0.3089 0.030 Uiso 1 2 calc SR
O2 O 0.2451(6) 0.2500 0.2150(5) 0.0219(8) Uani 1 2 d SU
H2A H 0.2387 0.2500 0.2512 0.026 Uiso 1 2 calc SR
O3 O 0.4360(5) 0.3307(2) 0.3622(3) 0.023(3) Uani 1 1 d .
H3A H 0.3973 0.3172 0.3733 0.027 Uiso 1 1 calc R
O4 O 0.2534(5) 0.4295(2) 0.1019(3) 0.028(3) Uani 1 1 d .
H4A H 0.2976 0.4170 0.1109 0.033 Uiso 1 1 calc R
O5 O 0.5144(5) 0.3899(2) 0.3772(3) 0.0207(7) Uani 1 1 d U
H5A H 0.5262 0.4129 0.3960 0.025 Uiso 1 1 calc R
O6 O 0.2713(5) 0.4021(2) 0.2082(3) 0.0245(8) Uani 1 1 d U
H6A H 0.3093 0.3872 0.1985 0.029 Uiso 1 1 calc R
O7 O 0.7621(5) 0.2884(2) 0.5995(4) 0.0297(8) Uani 1 1 d U
H7A H 0.7459 0.2756 0.6284 0.036 Uiso 1 1 calc R
O8 O 0.8725(5) 0.3124(2) 0.5637(3) 0.0301(8) Uani 1 1 d U
H8A H 0.9222 0.3163 0.5670 0.036 Uiso 1 1 calc R
O9 O 0.3448(5) 0.4665(2) 0.1708(3) 0.028(3) Uani 1 1 d .
H9A H 0.3641 0.4432 0.1599 0.033 Uiso 1 1 calc R
O10 O 0.3003(4) 0.2902(2) 0.1462(3) 0.015(2) Uani 1 1 d .
H10A H 0.3255 0.3126 0.1387 0.018 Uiso 1 1 calc R
O11 O 0.3372(5) 0.2881(3) 0.0267(4) 0.0332(8) Uani 1 1 d U
H11A H 0.3681 0.3058 0.0459 0.040 Uiso 1 1 calc R
O12 O 0.6296(6) 0.2500 0.4871(5) 0.0224(8) Uani 1 2 d SU
H12A H 0.6323 0.2500 0.4503 0.027 Uiso 1 2 calc SR
O13 O 0.7662(5) 0.2873(2) 0.4975(3) 0.0220(7) Uani 1 1 d U
H13A H 0.7558 0.2764 0.4634 0.026 Uiso 1 1 calc R
O14 O 0.7485(5) 0.3520(2) 0.5477(3) 0.0315(8) Uani 1 1 d U
H14A H 0.7290 0.3768 0.5424 0.038 Uiso 1 1 calc R
O15 O 0.6695(7) 0.2500 0.1061(5) 0.028(4) Uani 1 2 d S
H15A H 0.7044 0.2500 0.0827 0.034 Uiso 1 2 calc SR
O16 O 0.1909(5) 0.4770(2) 0.0315(3) 0.027(3) Uani 1 1 d .
H16A H 0.1990 0.4905 0.0006 0.033 Uiso 1 1 calc R
O17 O 0.7109(5) 0.4555(2) 0.2278(4) 0.0335(8) Uani 1 1 d U
H17A H 0.7150 0.4651 0.1937 0.040 Uiso 1 1 calc R
O18 O 0.6091(4) 0.4036(2) 0.2373(3) 0.0185(7) Uani 1 1 d U
H18A H 0.5775 0.3949 0.2082 0.022 Uiso 1 1 calc R
O19 O 0.2299(7) 0.2500 -0.0078(5) 0.0322(8) Uani 1 2 d SU
H19A H 0.1809 0.2500 -0.0041 0.039 Uiso 1 2 calc SR
O20 O 0.1816(6) 0.2500 0.1203(4) 0.0171(8) Uani 1 2 d SU
H20A H 0.1389 0.2500 0.0968 0.020 Uiso 1 2 calc SR
O21 O 0.5559(5) 0.3111(2) 0.5138(4) 0.029(3) Uani 1 1 d .
H21A H 0.5367 0.3254 0.5401 0.035 Uiso 1 1 calc R
O22 O 0.6225(7) 0.2500 0.5752(5) 0.035(4) Uani 1 2 d S
H22A H 0.6194 0.2500 0.6119 0.042 Uiso 1 2 calc SR
O23 O 0.1489(5) 0.3603(2) 0.1992(3) 0.0233(8) Uani 1 1 d U
H23A H 0.0999 0.3586 0.2028 0.028 Uiso 1 1 calc R
O24 O 0.5690(4) 0.3240(2) 0.3548(3) 0.0174(7) Uani 1 1 d U
H24A H 0.6098 0.3082 0.3596 0.021 Uiso 1 1 calc R
O25 O 0.7994(5) 0.4182(2) 0.2970(3) 0.0328(8) Uani 1 1 d U
H25A H 0.8464 0.4095 0.2961 0.039 Uiso 1 1 calc R
O26 O 0.3147(5) 0.2869(2) -0.0786(3) 0.0221(7) Uani 1 1 d U
H26A H 0.3398 0.3053 -0.0965 0.026 Uiso 1 1 calc R
O27 O 0.4633(5) 0.2858(2) 0.2078(3) 0.0215(7) Uani 1 1 d U
H27A H 0.4614 0.3069 0.1844 0.026 Uiso 1 1 calc R
O28 O 0.4760(4) 0.3644(2) 0.2821(3) 0.0164(7) Uani 1 1 d U
H28A H 0.4645 0.3712 0.2461 0.020 Uiso 1 1 calc R
O29 O 0.1466(5) 0.4703(2) 0.1216(3) 0.0225(8) Uani 1 1 d U
H29A H 0.1262 0.4846 0.1473 0.027 Uiso 1 1 calc R
O30 O 0.6612(5) 0.4335(2) 0.3230(4) 0.029(3) Uani 1 1 d .
H30A H 0.6433 0.4467 0.3510 0.035 Uiso 1 1 calc R
O31 O 0.1803(5) 0.4377(2) 0.2293(3) 0.0268(8) Uani 1 1 d U
H31A H 0.1422 0.4525 0.2389 0.032 Uiso 1 1 calc R
O32 O 0.5492(7) 0.2500 0.2732(5) 0.026(4) Uani 1 2 d S
H32A H 0.5973 0.2500 0.2884 0.032 Uiso 1 2 d SR
O33 O 0.1211(4) 0.4135(2) 0.0633(3) 0.0157(7) Uani 1 1 d U
H33A H 0.0914 0.3930 0.0502 0.019 Uiso 1 1 calc R
O34 O 0.3411(5) 0.5389(2) 0.1472(3) 0.0233(8) Uani 1 1 d U
H34A H 0.3589 0.5566 0.1240 0.028 Uiso 1 1 calc R
O35 O 0.2437(5) 0.5079(2) 0.1914(4) 0.027(3) Uani 1 1 d .
H35A H 0.1945 0.5091 0.1944 0.033 Uiso 1 1 calc R
O36 O 0.2961(5) 0.4236(2) 0.3119(3) 0.0261(8) Uani 1 1 d U
H36A H 0.2808 0.4365 0.3411 0.031 Uiso 1 1 calc R
O37 O 0.7007(4) 0.3648(2) 0.3075(3) 0.0199(7) Uani 1 1 d U
H37A H 0.7110 0.3383 0.3105 0.024 Uiso 1 1 calc R
O38 O 0.3607(5) 0.5160(2) 0.2490(3) 0.0269(8) Uani 1 1 d U
H38A H 0.3883 0.5208 0.2817 0.032 Uiso 1 1 calc R
O39 O 0.4282(5) 0.3521(3) 0.4662(4) 0.0346(8) Uani 1 1 d U
O40 O 0.2052(5) 0.3512(2) 0.1129(4) 0.030(3) Uani 1 1 d .
O41 O 0.3641(5) 0.3093(2) 0.2515(3) 0.027(3) Uani 1 1 d .
O42 O 0.1145(4) 0.2802(2) 0.2225(3) 0.022(3) Uani 1 1 d .
O43 O 0.4778(5) 0.5489(2) 0.2074(4) 0.037(3) Uani 1 1 d .
O44 O 0.5220(5) 0.4376(2) 0.2954(4) 0.034(3) Uani 1 1 d .
O45 O 0.1635(5) 0.4134(2) -0.0417(3) 0.032(3) Uani 1 1 d .
O46 O 0.6663(5) 0.3366(3) 0.2077(4) 0.0348(8) Uani 1 1 d U
O47 O 0.6901(6) 0.5092(3) 0.2987(4) 0.0415(8) Uani 1 1 d U
O48 O 0.6305(5) 0.3364(3) 0.5988(4) 0.044(3) Uani 1 1 d .
O49 O 0.0677(5) 0.4463(3) -0.0371(3) 0.030(3) Uani 1 1 d .
O50 O 0.7414(6) 0.4450(3) 0.4373(4) 0.049(3) Uani 1 1 d .
O51 O 0.7506(6) 0.3575(3) 0.4369(4) 0.0404(8) Uani 1 1 d U
O52 O 0.3243(5) 0.3554(2) 0.2935(3) 0.027(3) Uani 1 1 d .
O53 O 0.1754(6) 0.2901(3) -0.1000(4) 0.037(3) Uani 1 1 d .
O54 O 0.3572(5) 0.3848(2) 0.4120(4) 0.0340(8) Uani 1 1 d U
O55 O 0.8712(6) 0.3833(3) 0.5041(4) 0.045(3) Uani 1 1 d .
O56 O 0.8898(9) 0.2500 0.6454(6) 0.050(5) Uani 1 2 d S
O57 O 0.7156(6) 0.3636(3) 0.6476(4) 0.053(4) Uani 1 1 d .
O58 O 0.5840(6) 0.5141(3) 0.3126(4) 0.044(3) Uani 1 1 d .
O59 O 0.3101(5) 0.4270(3) 0.0068(4) 0.037(3) Uani 1 1 d .
O60 O 0.2467(6) 0.4952(3) 0.3032(4) 0.045(3) Uani 1 1 d .
O61 O 0.2392(6) 0.5565(2) 0.2857(4) 0.035(3) Uani 1 1 d .
O62 O 0.0136(6) 0.5643(3) -0.0620(4) 0.052(4) Uani 1 1 d .
O63 O 0.1865(5) 0.5463(2) 0.0994(3) 0.030(3) Uani 1 1 d .
O64 O 0.0522(5) 0.5233(2) -0.0062(3) 0.0288(8) Uani 1 1 d U
O65 O 0.3523(6) 0.4753(3) 0.0632(4) 0.048(3) Uani 1 1 d .
O66 O 0.7849(5) 0.4691(3) 0.3729(4) 0.038(3) Uani 1 1 d .
O67 O 0.8811(5) 0.3150(3) 0.4471(4) 0.034(3) Uani 1 1 d .
O68 O 0.1899(6) 0.5831(3) 0.1662(4) 0.056(4) Uani 1 1 d .
O69 O 0.9667(10) 0.2500 0.5712(7) 0.077(5) Uani 1 2 d SU
O70 O 0.8164(6) 0.4086(3) 0.1861(5) 0.060(4) Uani 1 1 d .
O71 O 0.7600(5) 0.2795(3) 0.2058(4) 0.045(3) Uani 1 1 d .
O72 O 0.5597(6) 0.3062(3) 0.0504(4) 0.050(4) Uani 1 1 d .
O73 O 0.8538(6) 0.4746(5) 0.2194(5) 0.093(6) Uani 1 1 d .
O74 O 0.8923(8) 0.2500 0.4790(6) 0.055(5) Uani 1 2 d S
O75 O 0.4076(6) 0.5886(3) 0.2330(4) 0.049(4) Uani 1 1 d .
O76 O 0.6328(5) 0.3346(2) 0.1042(3) 0.0244(8) Uani 1 1 d U
O77 O 0.4616(6) 0.4940(3) 0.1212(4) 0.049(4) Uani 1 1 d .
O78 O 0.8708(6) 0.3918(3) 0.5888(4) 0.054(4) Uani 1 1 d .
O79 O 0.2131(5) 0.3075(2) 0.0563(3) 0.031(3) Uani 1 1 d .
O80 O 0.4831(5) 0.4717(2) 0.2312(4) 0.032(3) Uani 1 1 d .
O81 O 0.5016(5) 0.2792(2) 0.4316(4) 0.033(3) Uani 1 1 d .
O82 O 0.4036(7) 0.2500 0.1178(5) 0.0252(8) Uani 1 2 d SU
O83 O 0.2529(5) 0.3265(2) 0.2406(3) 0.0228(8) Uani 1 1 d U
O84 O 0.5817(5) 0.3272(2) 0.2555(3) 0.035(3) Uani 1 1 d .
O85 O 0.1239(6) 0.3195(3) -0.0456(4) 0.044(3) Uani 1 1 d .
O86 O 0.6526(5) 0.3364(2) 0.4558(3) 0.030(3) Uani 1 1 d .
O87 O 0.4102(5) 0.4379(2) 0.2705(3) 0.0239(8) Uani 1 1 d U
O88 O 0.5017(7) 0.2500 0.3607(5) 0.025(4) Uani 1 2 d S
O89 O 0.6555(5) 0.3801(2) 0.3990(3) 0.0279(8) Uani 1 1 d U
O90 O 0.2269(5) 0.3636(3) 0.0342(4) 0.0338(8) Uani 1 1 d U
O91 O 0.6021(4) 0.2864(2) 0.1959(4) 0.025(3) Uani 1 1 d .
O92 O 0.5158(7) 0.2500 0.1279(5) 0.0323(8) Uani 1 2 d SU
O93 O 0.4642(7) 0.2500 0.0516(5) 0.0282(8) Uani 1 2 d SU
O94 O 0.7072(8) 0.2817(4) 0.3248(6) 0.0940(8) Uani 1 1 d U
O95 O 0.7743(12) 0.2500 0.3884(8) 0.0989(8) Uani 1 2 d SU
O96 O 0.6632(12) 0.2500 0.3856(10) 0.189(18) Uani 1 2 d S
O97 O 0.4277(8) 0.3413(3) 0.1024(7) 0.113(7) Uani 1 1 d .
O98 O 0.4928(9) 0.3683(4) 0.1633(7) 0.124(7) Uani 1 1 d .
O99 O 0.4185(9) 0.4037(3) 0.1108(5) 0.101(6) Uani 1 1 d .
O100 O 0.3812(11) 0.3661(5) 0.1667(8) 0.163(9) Uani 1 1 d .
O101 O 0.6507(11) 0.4753(6) 0.0520(6) 0.138(8) Uani 1 1 d .
O102 O 0.6598(9) 0.5182(4) 0.1130(7) 0.114(6) Uani 1 1 d .
O103 O 0.7449(9) 0.5088(4) 0.0604(5) 0.102(6) Uani 1 1 d .
O104 O 0.7277(7) 0.4696(4) 0.1241(5) 0.078(5) Uani 1 1 d .
O105 O 0.2390(12) 0.2500 0.4062(9) 0.138(10) Uani 1 2 d S
O106 O 0.3149(16) 0.2826(6) 0.3893(12) 0.233(15) Uani 1 1 d .
O107 O 0.278(2) 0.2500 0.3375(14) 0.1916(8) Uani 1 2 d SU
O108 O -0.1361(19) 0.2500 0.1236(13) 0.1737(8) Uani 1 2 d SU
O109 O -0.0211(16) 0.2500 0.1110(14) 0.215(14) Uani 1 2 d S
O110 O -0.0635(15) 0.2855(7) 0.1579(10) 0.2131(8) Uani 1 1 d U
O111 O 0.476(2) 0.4474(10) 0.5687(15) 0.3140(8) Uani 1 1 d U
O112 O 0.4577(9) 0.4449(4) 0.4832(5) 0.094(6) Uani 1 1 d .
O113 O 0.4093(17) 0.4899(7) 0.5178(12) 0.258(16) Uani 1 1 d .
O114 O 0.3802(16) 0.4347(10) 0.5340(10) 0.278(16) Uani 1 1 d .
O115 O 0.2585(12) 0.6273(6) -0.0383(9) 0.1633(8) Uani 1 1 d U
O116 O 0.3215(12) 0.6698(6) 0.0252(8) 0.1621(8) Uani 1 1 d U
O117 O 0.2618(12) 0.6171(6) 0.0497(8) 0.1504(8) Uani 1 1 d U
O118 O 0.1948(16) 0.6678(8) 0.0168(11) 0.2275(8) Uani 1 1 d U
O119 O 0.1537(6) 0.4561(4) -0.5723(6) 0.2431(8) Uani 1 1 d DU
O120 O 0.0693(8) 0.4128(4) -0.5826(5) 0.236(12) Uani 1 1 d D
O121 O 0.0655(7) 0.4604(4) -0.5246(6) 0.1811(8) Uani 1 1 d DU
O122 O 0.1449(8) 0.4128(4) -0.5088(5) 0.2272(8) Uani 1 1 d DU
O123 O 0.9114(6) 0.4857(4) 0.8031(4) 0.0571(8) Uani 0.50 1 d PDU
O124 O 0.9560(12) 0.5134(3) 0.7363(6) 0.370(8) Uani 0.50 1 d PDU
O125 O 0.9330(11) 0.4508(4) 0.7333(6) 0.337(8) Uani 0.50 1 d PDU
O126 O 1.0217(6) 0.4734(7) 0.7892(8) 0.485(8) Uani 0.50 1 d PDU
O127 O 1.112(2) 0.3327(4) 0.7386(12) 0.2951(8) Uani 1 1 d DU
O128 O 1.1737(15) 0.3689(10) 0.8045(10) 0.282(16) Uani 1 1 d .
O129 O 1.0577(9) 0.3946(6) 0.7528(9) 0.1858(8) Uani 1 1 d DU
O130 O 1.1638(14) 0.3872(7) 0.7087(10) 0.1982(8) Uani 1 1 d U
O131 O 0.5740(16) 0.4262(8) -0.0653(11) 0.2180(8) Uani 1 1 d U
O132 O 0.4647(11) 0.4401(7) -0.1094(8) 0.184(10) Uani 1 1 d .
O133 O 0.4838(12) 0.3806(5) -0.0612(7) 0.172(10) Uani 1 1 d .
O134 O 0.5399(16) 0.3842(7) -0.1308(10) 0.322(7) Uani 1 1 d DU
O135 O -0.0152(13) 0.6432(6) -0.3361(9) 0.1764(8) Uani 1 1 d U
O136 O 0.0720(12) 0.6126(6) -0.2860(8) 0.1506(8) Uani 1 1 d U
O137 O -0.0237(14) 0.6157(7) -0.2410(10) 0.1960(8) Uani 1 1 d U
O138 O -0.001(2) 0.6527(12) -0.2321(17) 0.3449(8) Uani 1 1 d U
O1W O 0.7687(6) 0.3142(3) 0.1156(4) 0.0499(8) Uani 1 1 d U
O2W O 0.9359(8) 0.3299(4) 0.6632(5) 0.094(5) Uani 1 1 d .
O3W O 0.8150(10) 0.3098(3) 0.7019(5) 0.108(6) Uani 1 1 d .
O4W O 0.8448(6) 0.3864(3) 0.6906(4) 0.0437(8) Uani 1 1 d U
O5W O 0.4171(5) 0.4497(2) 0.3786(4) 0.037(3) Uani 1 1 d .
O6W O 0.5582(6) 0.3888(3) 0.4886(4) 0.040(3) Uani 1 1 d .
O7W O 0.4936(11) 0.2500 0.6019(7) 0.096(8) Uani 1 2 d S
O8W O 0.0488(6) 0.4113(3) 0.1531(4) 0.052(4) Uani 1 1 d .
O9W O 0.3454(5) 0.3563(2) -0.0189(4) 0.039(3) Uani 1 1 d .
O10W O 0.2873(6) 0.5393(3) 0.0411(4) 0.041(3) Uani 1 1 d .
O11W O 0.2267(5) 0.3621(2) -0.0854(4) 0.033(3) Uani 1 1 d .
O12W O 0.8706(6) 0.4102(3) 0.4139(4) 0.047(3) Uani 1 1 d .
O13W O 0.0808(6) 0.3100(3) 0.1225(4) 0.0454(8) Uani 1 1 d U
O14W O 0.6023(6) 0.5234(3) 0.2046(4) 0.049(4) Uani 1 1 d .
O15W O 0.6796(6) 0.3970(3) 0.1442(4) 0.049(4) Uani 1 1 d .
O16W O 0.8296(6) 0.3471(3) 0.3560(4) 0.047(3) Uani 1 1 d .
O17W O 0.4419(9) 0.2500 -0.1026(6) 0.062(6) Uani 1 2 d S
O18W O 0.5757(5) 0.4554(3) 0.1606(4) 0.038(3) Uani 1 1 d .
O19W O 0.8038(5) 0.3427(3) 0.2398(5) 0.056(4) Uani 1 1 d .
O20W O 0.1554(9) 0.2500 -0.2041(6) 0.069(6) Uani 1 2 d S
O21W O 0.2493(7) 0.3070(3) -0.1838(5) 0.0744(8) Uani 1 1 d U
O22W O 0.7923(7) 0.5262(3) 0.2237(5) 0.074(4) Uani 1 1 d .
O23W O 0.2825(7) 0.6233(3) 0.2532(5) 0.067(4) Uani 1 1 d .
O24W O 0.3498(10) 0.2500 -0.1739(7) 0.0703(8) Uani 1 2 d SU
O25W O 0.2238(6) 0.3711(4) 0.3663(4) 0.059(4) Uani 1 1 d .
O26W O 0.4212(6) 0.2880(3) 0.5192(5) 0.060(4) Uani 1 1 d .
O27W O 0.8286(7) 0.5401(3) 0.3258(5) 0.070(4) Uani 1 1 d .
O28W O 0.1264(7) 0.4139(4) 0.3143(6) 0.083(5) Uani 1 1 d .
O29W O 0.9094(7) 0.4739(3) 0.3228(6) 0.082(5) Uani 1 1 d .
O30W O 0.3165(7) 0.6181(3) 0.1555(5) 0.064(4) Uani 1 1 d .
O31W O 0.4581(6) 0.3040(3) -0.0252(4) 0.043(3) Uani 1 1 d .
O32W O 0.1382(7) 0.3318(3) 0.2992(5) 0.072(5) Uani 1 1 d .
O33W O 0.0239(6) 0.5139(3) 0.0959(4) 0.0498(8) Uani 1 1 d U
O34W O 0.6119(10) 0.2500 -0.0039(7) 0.077(7) Uani 1 2 d S

loop_
_atom_site_aniso_label
_atom_site_aniso_U_11
_atom_site_aniso_U_22
_atom_site_aniso_U_33
_atom_site_aniso_U_23
_atom_site_aniso_U_13
_atom_site_aniso_U_12
Dy1 0.0188(5) 0.0197(4) 0.0242(5) 0.000 -0.0061(4) 0.000
Dy2 0.0208(4) 0.0181(3) 0.0260(4) -0.0004(3) -0.0063(3) -0.0015(3)
Dy3 0.0211(6) 0.0203(5) 0.0262(5) 0.000 -0.0063(5) 0.000
Dy4 0.0202(4) 0.0180(3) 0.0330(4) 0.0001(3) -0.0058(3) 0.0005(3)
Dy5 0.0235(4) 0.0221(3) 0.0299(4) 0.0004(3) -0.0059(3) -0.0043(3)
Dy6 0.0298(4) 0.0204(3) 0.0268(4) -0.0001(3) -0.0086(3) -0.0001(3)
Dy7 0.0261(4) 0.0204(3) 0.0312(4) 0.0009(3) -0.0005(3) 0.0018(3)
Dy8 0.0299(6) 0.0228(5) 0.0256(6) 0.000 -0.0066(5) 0.000
Dy9 0.0268(4) 0.0176(3) 0.0275(4) -0.0006(3) -0.0052(3) 0.0011(3)
Dy10 0.0243(4) 0.0207(3) 0.0319(4) 0.0037(3) -0.0070(3) 0.0024(3)
Dy11 0.0250(4) 0.0245(3) 0.0309(4) 0.0056(3) -0.0060(3) 0.0053(3)
Dy12 0.0258(6) 0.0287(5) 0.0295(6) 0.000 -0.0046(5) 0.000
Dy13 0.0321(4) 0.0178(3) 0.0303(4) 0.0028(3) -0.0053(4) 0.0006(3)
Dy14 0.0301(4) 0.0236(3) 0.0329(4) -0.0016(3) -0.0115(4) -0.0012(3)
Dy15 0.0333(7) 0.0254(5) 0.0411(7) 0.000 -0.0146(6) 0.000
Dy16 0.0290(4) 0.0248(3) 0.0280(4) 0.0012(3) -0.0091(4) 0.0015(3)
Dy17 0.0272(4) 0.0208(3) 0.0299(4) 0.0016(3) -0.0069(3) 0.0007(3)
Dy18 0.0280(5) 0.0345(4) 0.0420(5) 0.0007(3) -0.0109(4) -0.0076(3)
Dy19 0.0303(4) 0.0240(3) 0.0360(4) 0.0015(3) -0.0049(4) -0.0069(3)
Dy20 0.0267(4) 0.0317(4) 0.0433(5) -0.0004(3) 0.0001(4) -0.0061(3)
Dy21 0.0379(7) 0.0345(6) 0.0304(6) 0.000 -0.0120(5) 0.000
Dy22 0.0425(5) 0.0288(4) 0.0394(5) -0.0029(3) -0.0207(4) 0.0012(4)
Dy23 0.0505(5) 0.0194(3) 0.0338(4) 0.0001(3) -0.0066(4) 0.0010(3)
Dy24 0.0373(5) 0.0372(4) 0.0540(5) -0.0036(4) -0.0023(4) -0.0139(4)
Co1 0.0166(15) 0.0193(13) 0.0270(15) 0.000 -0.0037(13) 0.000
Co2 0.0262(12) 0.0230(10) 0.0312(12) 0.0013(8) -0.0051(10) 0.0048(9)
Co3 0.0251(12) 0.0270(10) 0.0373(12) 0.0000(9) 0.0006(10) -0.0014(9)
Co4 0.0331(13) 0.0229(10) 0.0334(12) 0.0029(9) -0.0069(10) -0.0050(9)
Co5 0.0325(13) 0.0328(11) 0.0369(13) 0.0010(10) -0.0143(11) -0.0017(10)
Co6 0.0193(16) 0.0244(14) 0.0459(19) 0.000 -0.0148(15) 0.000
Cl1 0.044(4) 0.046(3) 0.038(3) 0.000 -0.013(3) 0.000
Cl2 0.028(2) 0.033(2) 0.043(2) 0.0062(17) -0.007(2) -0.0009(17)
Cl3 0.109(4) 0.055(3) 0.035(3) 0.012(2) 0.016(3) -0.004(3)
Cl4 0.100(6) 0.066(5) 0.070(5) 0.000 0.023(5) 0.000
Cl5 0.043(5) 0.079(6) 0.199(10) 0.000 0.030(6) 0.000
Cl6 0.118(5) 0.087(4) 0.075(4) -0.019(3) 0.017(4) 0.016(4)
Cl7 0.067(4) 0.112(5) 0.148(6) 0.060(4) 0.002(4) -0.010(4)
Cl8 0.145(9) 0.183(9) 0.205(10) -0.046(8) -0.017(8) -0.036(7)
Cl9 0.054(7) 0.221(14) 0.037(6) -0.014(7) -0.024(5) 0.064(8)
Cl10 0.192(10) 0.189(9) 0.146(8) -0.012(7) -0.037(8) 0.058(8)
Cl11 0.131(8) 0.248(8) 0.239(9) 0.178(7) -0.018(7) -0.024(7)
Cl12 0.107(6) 0.317(12) 0.142(7) -0.072(8) -0.017(6) 0.096(7)
Cl13 0.180(10) 0.180(9) 0.248(12) -0.042(9) -0.020(10) 0.051(8)
Cl14 0.089(8) 0.056(6) 0.065(7) -0.009(5) 0.006(6) 0.004(6)
Cl15 0.093(9) 0.061(6) 0.080(8) 0.004(6) -0.024(7) -0.008(6)
Cl16 0.074(8) 0.078(7) 0.107(9) -0.033(7) 0.002(7) -0.015(6)
C1 0.0210(10) 0.0212(10) 0.0212(11) 0.0003(7) 0.0026(7) -0.0002(7)
C2 0.038(10) 0.019(7) 0.033(9) -0.007(6) 0.013(8) -0.014(7)
C3 0.033(12) 0.004(8) 0.029(11) 0.000 0.016(10) 0.000
C4 0.0157(10) 0.0156(10) 0.0158(11) 0.0002(7) 0.0019(7) 0.0000(7)
C5 0.007(7) 0.020(7) 0.033(8) 0.011(6) -0.010(7) -0.002(6)
C6 0.025(9) 0.036(8) 0.020(8) -0.004(6) 0.004(7) 0.006(7)
C7 0.0491(10) 0.0491(10) 0.0491(11) 0.0000(7) 0.0062(7) -0.0001(7)
C8 0.030(8) 0.035(8) 0.033(8) 0.002(6) -0.001(6) 0.000(6)
C9 0.045(13) 0.123(18) 0.048(13) 0.008(12) -0.006(11) -0.003(13)
C10 0.040(11) 0.036(8) 0.036(10) -0.004(7) -0.004(9) -0.016(8)
C11 0.075(8) 0.092(8) 0.080(8) -0.008(6) 0.010(6) 0.006(6)
C12 0.027(10) 0.093(14) 0.040(11) 0.007(10) -0.003(9) 0.013(10)
C13 0.065(11) 0.045(9) 0.108(12) -0.032(9) -0.003(10) -0.007(8)
C14 0.0427(10) 0.0429(10) 0.0429(11) 0.0000(7) 0.0053(7) -0.0001(7)
C15 0.045(12) 0.054(10) 0.058(12) -0.022(9) -0.027(10) -0.001(9)
C16 0.058(12) 0.042(9) 0.033(10) -0.007(8) 0.002(9) 0.002(9)
C17 0.059(13) 0.040(10) 0.082(14) 0.011(9) 0.009(11) 0.026(9)
C18 0.0399(10) 0.0399(10) 0.0399(11) 0.0001(7) 0.0048(7) 0.0001(7)
C19 0.13(2) 0.029(10) 0.087(16) -0.014(10) 0.026(15) -0.006(12)
C20 0.018(9) 0.067(11) 0.055(11) -0.023(9) 0.003(9) 0.000(8)
C21 0.0024(10) 0.0025(10) 0.0024(11) -0.0001(7) 0.0003(7) 0.0000(7)
C21' 0.0439(10) 0.0438(10) 0.0439(11) 0.0000(7) 0.0055(7) 0.0000(7)
C22 0.0424(10) 0.0425(10) 0.0424(11) 0.0000(7) 0.0053(7) -0.0001(7)
C22' 0.100(9) 0.104(10) 0.097(10) 0.002(7) 0.010(7) -0.002(7)
C23 0.077(16) 0.084(14) 0.050(12) -0.032(11) -0.012(12) -0.006(12)
C24 0.040(11) 0.039(9) 0.038(10) 0.000(8) -0.001(9) 0.001(8)
C25 0.14(2) 0.066(9) 0.122(19) 0.006(12) -0.037(17) -0.059(11)
C26 0.0416(10) 0.0416(10) 0.0415(11) 0.0001(7) 0.0051(7) -0.0001(7)
C27 0.071(15) 0.038(10) 0.113(18) -0.029(11) -0.015(14) 0.018(10)
C28 0.020(10) 0.081(13) 0.077(14) 0.000(11) 0.021(10) 0.003(9)
C29 0.039(11) 0.057(11) 0.075(13) 0.028(10) -0.007(10) 0.017(9)
C30 0.0337(10) 0.0337(10) 0.0336(11) -0.0002(7) 0.0043(7) 0.0000(7)
C31 0.0810(10) 0.0810(10) 0.0810(11) 0.0001(7) 0.0100(7) 0.0001(7)
C32 0.046(11) 0.036(9) 0.047(10) 0.020(8) -0.009(9) 0.005(8)
C33 0.0369(10) 0.0369(10) 0.0369(11) 0.000 0.0047(7) 0.000
C34 0.0276(10) 0.0277(10) 0.0277(11) 0.000 0.0034(7) 0.000
C35 0.0941(10) 0.0941(10) 0.0940(11) 0.0001(7) 0.0118(7) -0.0001(7)
C36 0.0863(10) 0.0863(10) 0.0863(11) 0.0000(7) 0.0107(7) 0.0000(7)
C37 0.033(16) 0.09(2) 0.051(17) 0.000 -0.028(14) 0.000
C38 0.0370(10) 0.0370(10) 0.0369(11) 0.000 0.0047(7) 0.000
C39 0.0456(10) 0.0457(10) 0.0457(11) -0.0001(7) 0.0054(7) 0.0000(7)
C40 0.092(16) 0.026(9) 0.057(12) 0.001(8) -0.019(12) -0.010(10)
C41 0.020(12) 0.008(9) 0.050(14) 0.000 -0.005(11) 0.000
O1 0.0252(10) 0.0251(10) 0.0252(11) 0.000 0.0028(7) 0.000
O2 0.0220(10) 0.0218(10) 0.0220(11) 0.000 0.0025(7) 0.000
O3 0.041(6) 0.011(4) 0.015(5) -0.002(4) -0.003(5) -0.001(4)
O4 0.039(6) 0.006(4) 0.033(6) 0.002(4) -0.010(5) 0.003(4)
O5 0.0208(10) 0.0204(10) 0.0208(10) 0.0004(7) 0.0024(7) -0.0006(7)
O6 0.0246(10) 0.0242(10) 0.0247(10) 0.0000(7) 0.0029(7) -0.0001(7)
O7 0.0299(10) 0.0294(10) 0.0298(11) -0.0003(7) 0.0034(7) -0.0006(7)
O8 0.0298(10) 0.0299(10) 0.0304(11) -0.0001(7) 0.0032(7) 0.0000(7)
O9 0.040(6) 0.015(5) 0.029(6) 0.004(4) 0.012(5) -0.006(4)
O10 0.015(5) 0.011(4) 0.016(5) -0.002(4) -0.011(4) 0.004(4)
O11 0.0332(10) 0.0331(10) 0.0331(11) 0.0000(7) 0.0037(7) 0.0002(7)
O12 0.0224(10) 0.0223(10) 0.0225(11) 0.000 0.0025(7) 0.000
O13 0.0219(10) 0.0222(10) 0.0221(10) 0.0002(7) 0.0029(7) -0.0002(7)
O14 0.0314(10) 0.0313(10) 0.0316(11) 0.0001(7) 0.0035(7) 0.0005(7)
O15 0.029(8) 0.030(7) 0.028(8) 0.000 0.009(7) 0.000
O16 0.022(6) 0.030(5) 0.029(6) 0.004(4) -0.001(5) -0.004(4)
O17 0.0336(10) 0.0332(10) 0.0335(11) 0.0000(7) 0.0040(7) -0.0004(7)
O18 0.0184(10) 0.0180(10) 0.0190(10) -0.0002(7) 0.0021(7) -0.0005(7)
O19 0.0321(10) 0.0321(10) 0.0322(11) 0.000 0.0038(7) 0.000
O20 0.0171(10) 0.0169(10) 0.0172(11) 0.000 0.0022(7) 0.000
O21 0.027(6) 0.024(5) 0.032(6) 0.000(4) -0.008(5) -0.006(4)
O22 0.036(9) 0.030(8) 0.037(9) 0.000 -0.003(8) 0.000
O23 0.0232(10) 0.0231(10) 0.0234(10) 0.0001(7) 0.0026(7) 0.0002(7)
O24 0.0174(10) 0.0174(10) 0.0175(10) -0.0003(7) 0.0017(7) 0.0000(7)
O25 0.0327(10) 0.0326(10) 0.0331(11) -0.0001(7) 0.0041(7) -0.0004(7)
O26 0.0221(10) 0.0219(10) 0.0220(10) -0.0001(7) 0.0022(7) -0.0002(7)
O27 0.0216(10) 0.0215(10) 0.0213(10) 0.0003(7) 0.0024(7) 0.0003(7)
O28 0.0166(10) 0.0160(10) 0.0163(10) 0.0001(7) 0.0018(7) -0.0002(7)
O29 0.0224(10) 0.0225(10) 0.0224(10) -0.0001(7) 0.0024(7) 0.0002(7)
O30 0.033(6) 0.015(4) 0.038(6) -0.002(4) -0.006(5) 0.014(4)
O31 0.0269(10) 0.0267(10) 0.0269(10) -0.0002(7) 0.0033(7) 0.0003(7)
O32 0.027(8) 0.019(7) 0.031(8) 0.000 -0.005(7) 0.000
O33 0.0156(10) 0.0156(10) 0.0157(10) 0.0004(7) 0.0016(7) 0.0000(7)
O34 0.0236(10) 0.0229(10) 0.0234(10) 0.0002(7) 0.0026(7) 0.0000(7)
O35 0.011(5) 0.024(5) 0.043(6) -0.001(4) -0.011(5) -0.005(4)
O36 0.0262(10) 0.0259(10) 0.0262(10) 0.0002(7) 0.0029(7) 0.0003(7)
O37 0.0198(10) 0.0198(10) 0.0202(10) -0.0002(7) 0.0026(7) -0.0004(7)
O38 0.0270(10) 0.0266(10) 0.0269(10) 0.0003(7) 0.0027(7) 0.0001(7)
O39 0.0347(10) 0.0347(10) 0.0344(11) 0.0001(7) 0.0043(7) 0.0004(7)
O40 0.027(6) 0.025(5) 0.033(6) 0.006(4) -0.014(5) 0.010(4)
O41 0.024(6) 0.028(5) 0.027(6) -0.011(4) -0.003(5) 0.005(5)
O42 0.011(5) 0.020(5) 0.036(6) 0.008(4) -0.001(5) 0.003(4)
O43 0.033(7) 0.022(5) 0.055(7) -0.005(5) 0.000(6) -0.010(5)
O44 0.036(7) 0.019(5) 0.040(6) 0.002(4) -0.021(5) 0.002(5)
O45 0.044(7) 0.036(5) 0.020(5) -0.001(4) 0.011(5) 0.017(5)
O46 0.0347(10) 0.0348(10) 0.0348(11) 0.0002(7) 0.0045(7) -0.0005(7)
O47 0.0416(10) 0.0412(10) 0.0417(11) -0.0001(7) 0.0049(7) -0.0002(7)
O48 0.027(7) 0.043(6) 0.058(8) -0.012(6) -0.010(6) 0.004(5)
O49 0.031(6) 0.047(6) 0.014(5) -0.007(4) 0.004(5) 0.018(5)
O50 0.045(7) 0.063(7) 0.037(7) -0.012(6) -0.002(6) -0.029(6)
O51 0.0403(10) 0.0403(10) 0.0405(11) 0.0000(7) 0.0044(7) 0.0001(7)
O52 0.029(6) 0.027(5) 0.025(5) -0.011(4) 0.000(5) 0.000(5)
O53 0.043(7) 0.038(6) 0.029(6) -0.008(5) 0.006(5) -0.004(5)
O54 0.0341(10) 0.0337(10) 0.0342(11) 0.0003(7) 0.0042(7) 0.0000(7)
O55 0.047(8) 0.041(6) 0.041(7) -0.003(5) -0.017(6) -0.012(6)
O56 0.065(12) 0.024(8) 0.054(11) 0.000 -0.022(9) 0.000
O57 0.059(8) 0.052(7) 0.044(7) -0.022(6) -0.010(7) 0.007(6)
O58 0.041(7) 0.047(6) 0.045(7) -0.013(5) 0.012(6) -0.011(6)
O59 0.007(5) 0.042(6) 0.061(7) 0.007(5) -0.002(5) -0.003(5)
O60 0.073(9) 0.040(6) 0.025(6) 0.010(5) 0.014(6) 0.003(6)
O61 0.057(8) 0.014(5) 0.030(6) 0.006(4) -0.006(6) 0.005(5)
O62 0.035(7) 0.046(6) 0.071(8) 0.030(6) -0.011(6) 0.011(6)
O63 0.038(7) 0.021(5) 0.029(6) -0.006(4) 0.001(5) 0.004(5)
O64 0.0287(10) 0.0287(10) 0.0289(10) 0.0003(7) 0.0031(7) 0.0001(7)
O65 0.061(8) 0.038(6) 0.045(7) 0.027(5) 0.007(6) 0.012(6)
O66 0.019(6) 0.044(6) 0.048(7) -0.008(5) -0.008(6) 0.002(5)
O67 0.037(7) 0.036(6) 0.029(6) -0.008(5) 0.002(5) 0.010(5)
O68 0.069(9) 0.029(6) 0.064(8) -0.001(6) -0.020(7) 0.012(6)
O69 0.065(8) 0.075(7) 0.086(8) 0.000 -0.009(6) 0.000
O70 0.052(8) 0.063(8) 0.063(8) 0.009(7) 0.004(7) -0.005(7)
O71 0.030(7) 0.050(7) 0.052(7) -0.009(6) -0.006(6) -0.003(6)
O72 0.068(9) 0.022(5) 0.054(7) -0.001(5) -0.021(7) -0.008(6)
O73 0.025(7) 0.173(14) 0.083(10) -0.030(10) 0.013(8) -0.041(9)
O74 0.039(10) 0.075(12) 0.056(11) 0.000 0.027(9) 0.000
O75 0.073(9) 0.033(6) 0.040(7) -0.003(5) 0.001(7) -0.010(6)
O76 0.0246(10) 0.0242(10) 0.0244(10) 0.0003(7) 0.0026(7) 0.0000(7)
O77 0.050(8) 0.046(6) 0.048(7) 0.005(6) -0.001(6) 0.006(6)
O78 0.057(8) 0.047(7) 0.056(8) -0.004(6) 0.000(7) -0.029(6)
O79 0.054(7) 0.011(4) 0.027(6) 0.002(4) -0.002(5) 0.001(5)
O80 0.028(6) 0.023(5) 0.043(6) 0.013(5) -0.002(5) 0.001(5)
O81 0.033(6) 0.024(5) 0.036(6) 0.014(5) -0.014(5) -0.005(5)
O82 0.0251(10) 0.0252(10) 0.0253(11) 0.000 0.0030(7) 0.000
O83 0.0226(10) 0.0228(10) 0.0228(10) -0.0003(7) 0.0026(7) -0.0004(7)
O84 0.045(7) 0.033(5) 0.023(6) -0.015(4) -0.012(5) -0.014(5)
O85 0.041(7) 0.053(7) 0.033(6) 0.004(5) -0.017(6) 0.008(6)
O86 0.040(7) 0.024(5) 0.024(5) 0.006(4) -0.001(5) -0.013(5)
O87 0.0236(10) 0.0238(10) 0.0242(10) 0.0000(7) 0.0029(7) -0.0001(7)
O88 0.030(9) 0.017(6) 0.025(8) 0.000 -0.012(7) 0.000
O89 0.0278(10) 0.0278(10) 0.0280(10) 0.0002(7) 0.0030(7) 0.0001(7)
O90 0.0337(10) 0.0338(10) 0.0337(11) -0.0001(7) 0.0042(7) 0.0006(7)
O91 0.010(5) 0.025(5) 0.042(6) -0.003(4) 0.010(5) 0.002(4)
O92 0.0322(10) 0.0323(10) 0.0323(11) 0.000 0.0042(7) 0.000
O93 0.0281(10) 0.0284(10) 0.0283(11) 0.000 0.0034(7) 0.000
O94 0.0943(10) 0.0937(10) 0.0937(11) 0.0002(7) 0.0114(7) 0.0003(7)
O95 0.0988(10) 0.0989(10) 0.0989(11) 0.000 0.0122(7) 0.000
O96 0.044(15) 0.44(5) 0.089(19) 0.000 0.027(15) 0.000
O97 0.098(13) 0.041(7) 0.186(17) -0.039(9) -0.029(12) 0.033(8)
O98 0.097(13) 0.100(11) 0.150(15) -0.042(10) -0.084(11) 0.028(10)
O99 0.166(16) 0.047(7) 0.091(11) 0.041(7) 0.016(11) 0.027(9)
O100 0.203(19) 0.115(13) 0.190(19) 0.035(13) 0.099(16) 0.083(13)
O101 0.152(18) 0.196(19) 0.066(11) -0.028(12) 0.013(12) -0.050(15)
O102 0.139(14) 0.075(10) 0.143(14) -0.024(10) 0.072(12) 0.014(10)
O103 0.182(16) 0.065(9) 0.065(9) 0.025(7) 0.034(11) -0.041(10)
O104 0.051(9) 0.109(10) 0.070(9) 0.052(8) -0.012(7) -0.023(8)
O105 0.140(17) 0.15(2) 0.156(19) 0.000 0.133(15) 0.000
O106 0.26(3) 0.114(17) 0.31(3) -0.02(2) -0.02(3) -0.05(2)
O107 0.1916(10) 0.1916(10) 0.1916(11) 0.000 0.0238(7) 0.000
O108 0.1736(10) 0.1737(10) 0.1737(11) 0.000 0.0216(7) 0.000
O109 0.22(3) 0.12(2) 0.35(4) 0.000 0.23(2) 0.000
O110 0.2131(10) 0.2130(10) 0.2131(11) 0.0000(7) 0.0264(7) 0.0000(7)
O111 0.3140(10) 0.3140(10) 0.3139(11) -0.0001(7) 0.0390(7) 0.0001(7)
O112 0.125(14) 0.107(11) 0.046(9) -0.007(8) -0.006(9) 0.044(10)
O113 0.27(3) 0.19(2) 0.30(3) -0.12(2) -0.03(3) 0.10(2)
O114 0.31(3) 0.37(4) 0.19(2) 0.00(2) 0.15(2) -0.12(3)
O115 0.1633(10) 0.1633(10) 0.1632(11) 0.0000(7) 0.0203(7) -0.0002(7)
O116 0.1620(10) 0.1621(10) 0.1621(11) 0.0000(7) 0.0203(7) -0.0001(7)
O117 0.1505(10) 0.1502(10) 0.1504(11) 0.0002(7) 0.0186(7) -0.0001(7)
O118 0.2274(10) 0.2275(10) 0.2275(11) 0.0000(7) 0.0282(7) 0.0001(7)
O119 0.2431(10) 0.2431(10) 0.2432(11) 0.0000(7) 0.0302(7) -0.0001(7)
O120 0.35(3) 0.25(2) 0.103(15) -0.087(14) 0.018(18) -0.19(2)
O121 0.1810(10) 0.1811(10) 0.1811(11) -0.0002(7) 0.0226(7) 0.0001(7)
O122 0.2272(10) 0.2271(10) 0.2272(11) 0.0000(7) 0.0280(7) 0.0000(7)
O123 0.0570(10) 0.0571(10) 0.0571(11) -0.0001(7) 0.0072(7) 0.0001(7)
O124 0.369(10) 0.374(10) 0.367(11) -0.002(7) 0.048(7) 0.001(7)
O125 0.336(10) 0.338(10) 0.336(11) 0.001(7) 0.042(7) -0.002(7)
O126 0.484(10) 0.485(10) 0.486(11) 0.000(7) 0.061(7) 0.000(7)
O127 0.2952(10) 0.2951(10) 0.2952(11) 0.0000(7) 0.0366(7) 0.0000(7)
O128 0.17(3) 0.48(4) 0.20(2) -0.20(3) 0.04(2) 0.00(3)
O129 0.1857(10) 0.1859(10) 0.1858(11) -0.0001(7) 0.0231(7) 0.0000(7)
O130 0.1982(10) 0.1981(10) 0.1981(11) 0.0001(7) 0.0246(7) -0.0001(7)
O131 0.2180(10) 0.2180(10) 0.2181(11) 0.0001(7) 0.0270(7) -0.0002(7)
O132 0.115(17) 0.26(2) 0.174(19) 0.115(17) 0.028(15) 0.054(17)
O133 0.25(2) 0.165(17) 0.100(14) 0.022(13) 0.032(16) -0.104(17)
O134 0.324(10) 0.323(10) 0.321(10) -0.003(7) 0.046(7) 0.006(7)
O135 0.1763(10) 0.1765(10) 0.1764(11) 0.0000(7) 0.0219(7) -0.0001(7)
O136 0.1505(10) 0.1505(10) 0.1507(11) 0.0000(7) 0.0188(7) 0.0000(7)
O137 0.1959(10) 0.1962(10) 0.1960(11) 0.0000(7) 0.0244(7) 0.0001(7)
O138 0.3449(10) 0.3449(10) 0.3449(11) 0.0000(7) 0.0429(7) 0.0000(7)
O1W 0.0496(10) 0.0501(10) 0.0500(11) 0.0002(7) 0.0063(7) -0.0004(7)
O2W 0.083(11) 0.115(11) 0.067(9) -0.012(8) -0.056(8) 0.036(9)
O3W 0.180(17) 0.059(8) 0.064(9) 0.028(7) -0.062(10) -0.032(10)
O4W 0.0437(10) 0.0434(10) 0.0437(11) -0.0002(7) 0.0049(7) -0.0002(7)
O5W 0.039(7) 0.033(5) 0.041(6) -0.023(5) 0.007(5) 0.006(5)
O6W 0.042(7) 0.030(5) 0.045(7) -0.008(5) -0.008(6) 0.001(5)
O7W 0.069(15) 0.17(2) 0.043(12) 0.000 -0.009(12) 0.000
O8W 0.039(7) 0.065(7) 0.050(7) 0.022(6) -0.002(6) 0.024(6)
O9W 0.043(7) 0.026(5) 0.044(7) 0.003(5) -0.008(6) -0.008(5)
O10W 0.053(8) 0.035(6) 0.029(6) 0.009(5) -0.026(6) -0.003(5)
O11W 0.034(6) 0.021(5) 0.039(6) 0.009(4) -0.019(5) 0.003(5)
O12W 0.038(7) 0.033(6) 0.067(8) 0.000(6) -0.006(6) -0.012(5)
O13W 0.0452(10) 0.0453(10) 0.0456(11) 0.0001(7) 0.0054(7) 0.0000(7)
O14W 0.061(8) 0.039(6) 0.046(7) 0.002(5) 0.004(6) -0.001(6)
O15W 0.076(9) 0.035(6) 0.037(7) -0.003(5) 0.018(6) -0.018(6)
O16W 0.039(7) 0.063(7) 0.035(7) 0.005(6) -0.012(6) -0.004(6)
O17W 0.059(12) 0.089(13) 0.040(10) 0.000 0.019(9) 0.000
O18W 0.038(7) 0.033(6) 0.039(6) -0.001(5) -0.007(6) 0.006(5)
O19W 0.017(6) 0.032(6) 0.115(11) -0.004(6) -0.009(7) -0.011(5)
O20W 0.054(13) 0.109(15) 0.036(10) 0.000 -0.027(10) 0.000
O21W 0.0744(10) 0.0745(10) 0.0744(11) 0.0006(7) 0.0090(7) -0.0001(7)
O22W 0.072(9) 0.064(7) 0.081(10) 0.027(7) -0.012(8) -0.049(7)
O23W 0.106(11) 0.016(5) 0.073(9) -0.016(6) -0.009(8) 0.005(6)
O24W 0.0703(10) 0.0704(10) 0.0702(11) 0.000 0.0090(7) 0.000
O25W 0.022(7) 0.105(10) 0.052(8) 0.008(7) 0.012(6) -0.003(7)
O26W 0.034(7) 0.051(7) 0.095(10) 0.021(7) 0.007(7) 0.013(6)
O27W 0.054(8) 0.050(7) 0.103(11) -0.008(7) -0.003(8) -0.033(6)
O28W 0.057(9) 0.095(10) 0.101(11) 0.006(9) 0.019(9) 0.031(8)
O29W 0.039(8) 0.066(8) 0.138(13) -0.024(9) -0.005(9) 0.016(7)
O30W 0.084(10) 0.049(7) 0.061(8) 0.011(6) 0.012(8) 0.014(7)
O31W 0.037(7) 0.058(7) 0.029(6) 0.000(5) -0.014(5) -0.026(6)
O32W 0.091(11) 0.045(7) 0.082(10) -0.009(7) 0.017(9) -0.001(7)
O33W 0.0497(10) 0.0500(10) 0.0496(11) 0.0002(7) 0.0058(7) 0.0004(7)
O34W 0.049(13) 0.108(15) 0.076(14) 0.000 0.008(11) 0.000

loop_
_atom_type_symbol
_atom_type_description
_atom_type_scat_dispersion_real
_atom_type_scat_dispersion_imag
_atom_type_scat_source
C C 0.0033 0.0016 'International Tables Vol C Tables 4.2.6.8 and 6.1.1.4'
H H 0.0000 0.0000 'International Tables Vol C Tables 4.2.6.8 and 6.1.1.4'
O O 0.0106 0.0060 'International Tables Vol C Tables 4.2.6.8 and 6.1.1.4'
Cl Cl 0.1484 0.1585 'International Tables Vol C Tables 4.2.6.8 and 6.1.1.4'
Co Co 0.3494 0.9721 'International Tables Vol C Tables 4.2.6.8 and 6.1.1.4'
Dy Dy -0.1892 4.4098 'International Tables Vol C Tables 4.2.6.8 and 6.1.1.4'

loop_
_geom_angle_atom_site_label_1
_geom_angle_atom_site_label_2
_geom_angle_atom_site_label_3
_geom_angle
_geom_angle_site_symmetry_1
_geom_angle_site_symmetry_3
O1 Dy1 O10 138.6(2) . 4_565
O1 Dy1 O10 138.6(2) . .
O10 Dy1 O10 77.1(4) 4_565 .
O1 Dy1 O27 71.7(3) . .
O10 Dy1 O27 138.4(3) 4_565 .
O10 Dy1 O27 93.5(3) . .
O1 Dy1 O27 71.7(3) . 4_565
O10 Dy1 O27 93.5(3) 4_565 4_565
O10 Dy1 O27 138.4(3) . 4_565
O27 Dy1 O27 66.8(4) . 4_565
O1 Dy1 O2 101.1(5) . .
O10 Dy1 O2 68.9(3) 4_565 .
O10 Dy1 O2 68.9(3) . .
O27 Dy1 O2 145.0(2) . .
O27 Dy1 O2 145.0(2) 4_565 .
O1 Dy1 O82 135.7(5) . .
O10 Dy1 O82 67.4(3) 4_565 .
O10 Dy1 O82 67.4(3) . .
O27 Dy1 O82 71.6(3) . .
O27 Dy1 O82 71.6(3) 4_565 .
O2 Dy1 O82 123.2(4) . .
O1 Dy1 O41 62.3(2) . .
O10 Dy1 O41 146.9(3) 4_565 .
O10 Dy1 O41 76.5(3) . .
O27 Dy1 O41 63.0(3) . .
O27 Dy1 O41 119.5(3) 4_565 .
O2 Dy1 O41 83.1(3) . .
O82 Dy1 O41 118.8(2) . .
O1 Dy1 O41 62.3(2) . 4_565
O10 Dy1 O41 76.5(3) 4_565 4_565
O10 Dy1 O41 146.9(3) . 4_565
O27 Dy1 O41 119.5(3) . 4_565
O27 Dy1 O41 63.0(3) 4_565 4_565
O2 Dy1 O41 83.1(3) . 4_565
O82 Dy1 O41 118.8(2) . 4_565
O41 Dy1 O41 118.5(4) . 4_565
O1 Dy1 Co1 72.6(3) . .
O10 Dy1 Co1 115.7(2) 4_565 .
O10 Dy1 Co1 115.7(2) . .
O27 Dy1 Co1 33.7(2) . .
O27 Dy1 Co1 33.7(2) 4_565 .
O2 Dy1 Co1 173.8(3) . .
O82 Dy1 Co1 63.0(3) . .
O41 Dy1 Co1 93.7(2) . .
O41 Dy1 Co1 93.7(2) 4_565 .
O1 Dy1 Dy3 177.9(3) . .
O10 Dy1 Dy3 40.72(19) 4_565 .
O10 Dy1 Dy3 40.72(19) . .
O27 Dy1 Dy3 110.0(2) . .
O27 Dy1 Dy3 110.0(2) 4_565 .
O2 Dy1 Dy3 76.8(3) . .
O82 Dy1 Dy3 46.4(3) . .
O41 Dy1 Dy3 117.2(2) . .
O41 Dy1 Dy3 117.2(2) 4_565 .
Co1 Dy1 Dy3 109.44(5) . .
O1 Dy1 Dy2 36.29(18) . .
O10 Dy1 Dy2 170.5(2) 4_565 .
O10 Dy1 Dy2 111.21(19) . .
O27 Dy1 Dy2 39.4(2) . .
O27 Dy1 Dy2 77.2(2) 4_565 .
O2 Dy1 Dy2 117.7(2) . .
O82 Dy1 Dy2 110.9(3) . .
O41 Dy1 Dy2 42.5(2) . .
O41 Dy1 Dy2 97.1(2) 4_565 .
Co1 Dy1 Dy2 57.20(4) . .
Dy3 Dy1 Dy2 144.77(2) . .
O1 Dy2 O24 138.7(3) . .
O1 Dy2 O28 139.3(3) . .
O24 Dy2 O28 76.5(3) . .
O1 Dy2 O3 100.9(4) . .
O24 Dy2 O3 69.5(3) . .
O28 Dy2 O3 69.0(3) . .
O1 Dy2 O27 71.0(4) . .
O24 Dy2 O27 138.9(3) . .
O28 Dy2 O27 94.2(3) . .
O3 Dy2 O27 144.5(3) . .
O1 Dy2 O32 71.6(4) . .
O24 Dy2 O32 93.6(4) . .
O28 Dy2 O32 137.9(3) . .
O3 Dy2 O32 145.5(3) . .
O27 Dy2 O32 66.5(4) . .
O1 Dy2 O41 62.3(3) . .
O24 Dy2 O41 146.9(3) . .
O28 Dy2 O41 77.1(3) . .
O3 Dy2 O41 82.6(3) . .
O27 Dy2 O41 62.8(3) . .
O32 Dy2 O41 119.4(4) . .
O1 Dy2 O88 62.3(4) . .
O24 Dy2 O88 76.5(3) . .
O28 Dy2 O88 146.0(3) . .
O3 Dy2 O88 82.3(3) . .
O27 Dy2 O88 119.8(3) . .
O32 Dy2 O88 64.2(4) . .
O41 Dy2 O88 117.9(4) . .
O1 Dy2 O84 136.9(4) . .
O24 Dy2 O84 66.7(3) . .
O28 Dy2 O84 65.7(3) . .
O3 Dy2 O84 122.2(3) . .
O27 Dy2 O84 73.0(3) . .
O32 Dy2 O84 72.8(3) . .
O41 Dy2 O84 118.7(3) . .
O88 Dy2 O84 120.2(4) . .
O1 Dy2 Co1 72.4(3) . .
O24 Dy2 Co1 115.6(2) . .
O28 Dy2 Co1 115.8(2) . .
O3 Dy2 Co1 173.3(2) . .
O27 Dy2 Co1 33.8(2) . .
O32 Dy2 Co1 33.4(3) . .
O41 Dy2 Co1 93.8(2) . .
O88 Dy2 Co1 94.5(3) . .
O84 Dy2 Co1 64.4(2) . .
O1 Dy2 Dy5 178.7(3) . .
O24 Dy2 Dy5 40.75(19) . .
O28 Dy2 Dy5 40.4(2) . .
O3 Dy2 Dy5 77.8(2) . .
O27 Dy2 Dy5 110.1(2) . .
O32 Dy2 Dy5 109.3(3) . .
O41 Dy2 Dy5 117.5(2) . .
O88 Dy2 Dy5 117.2(2) . .
O84 Dy2 Dy5 44.4(2) . .
Co1 Dy2 Dy5 108.87(4) . .
O1 Dy2 Dy1 36.0(3) . .
O24 Dy2 Dy1 170.3(2) . .
O28 Dy2 Dy1 112.0(2) . .
O3 Dy2 Dy1 117.3(2) . .
O27 Dy2 Dy1 38.9(2) . .
O32 Dy2 Dy1 77.0(3) . .
O41 Dy2 Dy1 42.7(2) . .
O88 Dy2 Dy1 97.0(2) . .
O84 Dy2 Dy1 111.8(2) . .
Co1 Dy2 Dy1 57.11(5) . .
Dy5 Dy2 Dy1 144.73(3) . .
O10 Dy3 O10 77.5(4) . 4_565
O10 Dy3 O11 140.0(3) . 4_565
O10 Dy3 O11 91.5(3) 4_565 4_565
O10 Dy3 O11 91.5(3) . .
O10 Dy3 O11 140.0(3) 4_565 .
O11 Dy3 O11 72.5(5) 4_565 .
O10 Dy3 O20 72.8(3) . .
O10 Dy3 O20 72.8(3) 4_565 .
O11 Dy3 O20 140.6(3) 4_565 .
O11 Dy3 O20 140.6(3) . .
O10 Dy3 O19 140.1(2) . .
O10 Dy3 O19 140.1(2) 4_565 .
O11 Dy3 O19 67.3(4) 4_565 .
O11 Dy3 O19 67.3(4) . .
O20 Dy3 O19 101.9(5) . .
O10 Dy3 O79 138.1(3) . 4_565
O10 Dy3 O79 72.1(3) 4_565 4_565
O11 Dy3 O79 69.6(3) 4_565 4_565
O11 Dy3 O79 130.2(3) . 4_565
O20 Dy3 O79 71.2(3) . 4_565
O19 Dy3 O79 69.0(3) . 4_565
O10 Dy3 O79 72.1(3) . .
O10 Dy3 O79 138.1(3) 4_565 .
O11 Dy3 O79 130.2(3) 4_565 .
O11 Dy3 O79 69.6(3) . .
O20 Dy3 O79 71.2(3) . .
O19 Dy3 O79 69.0(3) . .
O79 Dy3 O79 114.4(4) 4_565 .
O10 Dy3 O82 66.5(3) . .
O10 Dy3 O82 66.5(3) 4_565 .
O11 Dy3 O82 73.8(3) 4_565 .
O11 Dy3 O82 73.8(3) . .
O20 Dy3 O82 127.0(4) . .
O19 Dy3 O82 131.1(5) . .
O79 Dy3 O82 122.8(2) 4_565 .
O79 Dy3 O82 122.8(2) . .
O10 Dy3 Dy1 40.92(19) . .
O10 Dy3 Dy1 40.92(19) 4_565 .
O11 Dy3 Dy1 109.7(2) 4_565 .
O11 Dy3 Dy1 109.7(2) . .
O20 Dy3 Dy1 82.0(3) . .
O19 Dy3 Dy1 176.1(4) . .
O79 Dy3 Dy1 112.7(2) 4_565 .
O79 Dy3 Dy1 112.7(2) . .
O82 Dy3 Dy1 44.9(3) . .
O10 Dy3 Dy16 177.47(19) . 4_565
O10 Dy3 Dy16 100.09(19) 4_565 4_565
O11 Dy3 Dy16 38.7(2) 4_565 4_565
O11 Dy3 Dy16 89.9(2) . 4_565
O20 Dy3 Dy16 107.4(2) . 4_565
O19 Dy3 Dy16 42.44(8) . 4_565
O79 Dy3 Dy16 40.8(2) 4_565 4_565
O79 Dy3 Dy16 110.4(2) . 4_565
O82 Dy3 Dy16 111.9(2) . 4_565
Dy1 Dy3 Dy16 136.559(19) . 4_565
O10 Dy3 Dy16 100.09(19) . .
O10 Dy3 Dy16 177.47(19) 4_565 .
O11 Dy3 Dy16 89.9(2) 4_565 .
O11 Dy3 Dy16 38.7(2) . .
O20 Dy3 Dy16 107.4(2) . .
O19 Dy3 Dy16 42.44(8) . .
O79 Dy3 Dy16 110.4(2) 4_565 .
O79 Dy3 Dy16 40.8(2) . .
O82 Dy3 Dy16 111.9(2) . .
Dy1 Dy3 Dy16 136.559(19) . .
Dy16 Dy3 Dy16 82.28(3) 4_565 .
O83 Dy4 O42 89.0(3) . .
O83 Dy4 O20 143.5(3) . .
O42 Dy4 O20 92.6(3) . .
O83 Dy4 O10 84.2(3) . .
O42 Dy4 O10 143.0(3) . .
O20 Dy4 O10 72.9(4) . .
O83 Dy4 O2 76.3(3) . .
O42 Dy4 O2 74.2(4) . .
O20 Dy4 O2 69.1(3) . .
O10 Dy4 O2 68.9(4) . .
O83 Dy4 O40 98.5(3) . .
O42 Dy4 O40 139.7(3) . .
O20 Dy4 O40 103.5(3) . .
O10 Dy4 O40 77.2(3) . .
O2 Dy4 O40 146.0(4) . .
O83 Dy4 O23 65.2(3) . .
O42 Dy4 O23 80.4(3) . .
O20 Dy4 O23 150.8(4) . .
O10 Dy4 O23 127.8(3) . .
O2 Dy4 O23 133.9(3) . .
O40 Dy4 O23 67.5(3) . .
O83 Dy4 O13W 138.0(3) . .
O42 Dy4 O13W 74.2(3) . .
O20 Dy4 O13W 76.7(4) . .
O10 Dy4 O13W 131.3(3) . .
O2 Dy4 O13W 131.6(4) . .
O40 Dy4 O13W 74.0(3) . .
O23 Dy4 O13W 74.1(3) . .
O83 Dy4 Dy3 120.8(2) . .
O42 Dy4 Dy3 127.9(2) . .
O20 Dy4 Dy3 37.6(3) . .
O10 Dy4 Dy3 37.53(19) . .
O2 Dy4 Dy3 73.4(3) . .
O40 Dy4 Dy3 81.3(2) . .
O23 Dy4 Dy3 148.8(2) . .
O13W Dy4 Dy3 99.2(3) . .
O83 Dy4 Dy4 113.4(2) . 4_565
O42 Dy4 Dy4 70.0(2) . 4_565
O20 Dy4 Dy4 35.7(2) . 4_565
O10 Dy4 Dy4 79.50(18) . 4_565
O2 Dy4 Dy4 37.5(2) . 4_565
O40 Dy4 Dy4 138.0(2) . 4_565
O23 Dy4 Dy4 150.5(2) . 4_565
O13W Dy4 Dy4 96.9(2) . 4_565
Dy3 Dy4 Dy4 59.362(14) . 4_565
O83 Dy4 Dy1 69.9(2) . .
O42 Dy4 Dy1 109.4(2) . .
O20 Dy4 Dy1 75.3(3) . .
O10 Dy4 Dy1 34.67(19) . .
O2 Dy4 Dy1 36.0(3) . .
O40 Dy4 Dy1 110.3(2) . .
O23 Dy4 Dy1 133.9(2) . .
O13W Dy4 Dy1 151.9(2) . .
Dy3 Dy4 Dy1 55.77(2) . .
Dy4 Dy4 Dy1 60.677(13) 4_565 .
O28 Dy5 O18 91.6(3) . .
O28 Dy5 O24 76.7(3) . .
O18 Dy5 O24 140.9(3) . .
O28 Dy5 O5 71.0(3) . .
O18 Dy5 O5 140.2(3) . .
O24 Dy5 O5 71.1(3) . .
O28 Dy5 O37 140.9(3) . .
O18 Dy5 O37 73.9(3) . .
O24 Dy5 O37 91.9(3) . .
O5 Dy5 O37 140.5(3) . .
O28 Dy5 O30 139.4(3) . .
O18 Dy5 O30 66.7(3) . .
O24 Dy5 O30 141.3(3) . .
O5 Dy5 O30 103.4(3) . .
O37 Dy5 O30 67.8(3) . .
O28 Dy5 O89 136.7(3) . .
O18 Dy5 O89 131.4(3) . .
O24 Dy5 O89 71.9(3) . .
O5 Dy5 O89 71.1(3) . .
O37 Dy5 O89 69.7(3) . .
O30 Dy5 O89 70.2(3) . .
O28 Dy5 O44 71.8(3) . .
O18 Dy5 O44 69.6(3) . .
O24 Dy5 O44 136.7(3) . .
O5 Dy5 O44 71.0(3) . .
O37 Dy5 O44 131.1(3) . .
O30 Dy5 O44 68.5(3) . .
O89 Dy5 O44 113.8(3) . .
O28 Dy5 O84 67.0(3) . .
O18 Dy5 O84 73.4(3) . .
O24 Dy5 O84 67.6(3) . .
O5 Dy5 O84 126.0(3) . .
O37 Dy5 O84 74.1(3) . .
O30 Dy5 O84 130.6(3) . .
O89 Dy5 O84 123.6(3) . .
O44 Dy5 O84 122.6(3) . .
O28 Dy5 Dy2 40.73(19) . .
O18 Dy5 Dy2 110.0(2) . .
O24 Dy5 Dy2 40.6(2) . .
O5 Dy5 Dy2 80.2(2) . .
O37 Dy5 Dy2 110.1(2) . .
O30 Dy5 Dy2 176.3(2) . .
O89 Dy5 Dy2 112.2(2) . .
O44 Dy5 Dy2 112.2(2) . .
O84 Dy5 Dy2 45.8(2) . .
O28 Dy5 Dy19 100.08(19) . .
O18 Dy5 Dy19 38.83(19) . .
O24 Dy5 Dy19 176.8(2) . .
O5 Dy5 Dy19 107.7(2) . .
O37 Dy5 Dy19 90.9(2) . .
O30 Dy5 Dy19 41.7(2) . .
O89 Dy5 Dy19 110.7(2) . .
O44 Dy5 Dy19 40.8(2) . .
O84 Dy5 Dy19 111.7(2) . .
Dy2 Dy5 Dy19 136.58(3) . .
O28 Dy5 Dy18 177.3(2) . .
O18 Dy5 Dy18 90.7(2) . .
O24 Dy5 Dy18 100.6(2) . .
O5 Dy5 Dy18 108.0(2) . .
O37 Dy5 Dy18 38.8(2) . .
O30 Dy5 Dy18 43.1(2) . .
O89 Dy5 Dy18 41.2(2) . .
O44 Dy5 Dy18 110.3(2) . .
O84 Dy5 Dy18 112.4(2) . .
Dy2 Dy5 Dy18 136.91(3) . .
Dy19 Dy5 Dy18 82.57(2) . .
O81 Dy6 O5 140.5(3) . .
O81 Dy6 O24 82.9(3) . .
O5 Dy6 O24 72.2(3) . .
O81 Dy6 O39 88.4(3) . .
O5 Dy6 O39 93.6(3) . .
O24 Dy6 O39 143.3(3) . .
O81 Dy6 O6W 138.8(3) . .
O5 Dy6 O6W 79.1(3) . .
O24 Dy6 O6W 131.3(3) . .
O39 Dy6 O6W 75.4(4) . .
O81 Dy6 O3 74.1(3) . .
O5 Dy6 O3 68.4(3) . .
O24 Dy6 O3 68.4(3) . .
O39 Dy6 O3 74.9(3) . .
O6W Dy6 O3 133.9(3) . .
O81 Dy6 O21 66.2(3) . .
O5 Dy6 O21 152.7(3) . .
O24 Dy6 O21 127.6(3) . .
O39 Dy6 O21 79.4(3) . .
O6W Dy6 O21 73.6(3) . .
O3 Dy6 O21 132.9(3) . .
O81 Dy6 O86 99.6(3) . .
O5 Dy6 O86 104.2(3) . .
O24 Dy6 O86 77.5(3) . .
O39 Dy6 O86 139.2(3) . .
O6W Dy6 O86 72.5(3) . .
O3 Dy6 O86 145.7(3) . .
O21 Dy6 O86 68.0(3) . .
O81 Dy6 Dy5 119.5(3) . .
O5 Dy6 Dy5 37.4(2) . .
O24 Dy6 Dy5 37.61(19) . .
O39 Dy6 Dy5 129.1(2) . .
O6W Dy6 Dy5 99.5(3) . .
O3 Dy6 Dy5 73.8(2) . .
O21 Dy6 Dy5 148.9(2) . .
O86 Dy6 Dy5 81.0(2) . .
O81 Dy6 Dy9 111.9(2) . .
O5 Dy6 Dy9 34.5(2) . .
O24 Dy6 Dy9 79.3(2) . .
O39 Dy6 Dy9 71.1(2) . .
O6W Dy6 Dy9 98.4(2) . .
O3 Dy6 Dy9 38.23(18) . .
O21 Dy6 Dy9 150.5(2) . .
O86 Dy6 Dy9 137.8(2) . .
Dy5 Dy6 Dy9 59.45(2) . .
O81 Dy6 Dy2 68.1(2) . .
O5 Dy6 Dy2 74.1(2) . .
O24 Dy6 Dy2 34.4(2) . .
O39 Dy6 Dy2 109.7(2) . .
O6W Dy6 Dy2 153.0(2) . .
O3 Dy6 Dy2 35.7(2) . .
O21 Dy6 Dy2 133.1(2) . .
O86 Dy6 Dy2 110.3(2) . .
Dy5 Dy6 Dy2 55.97(2) . .
Dy9 Dy6 Dy2 60.710(19) . .
O36 Dy7 O6 74.0(3) . .
O36 Dy7 O83 117.0(3) . .
O6 Dy7 O83 75.6(3) . .
O36 Dy7 O23 145.6(3) . .
O6 Dy7 O23 73.3(3) . .
O83 Dy7 O23 64.0(3) . .
O36 Dy7 O52 66.3(3) . .
O6 Dy7 O52 75.6(3) . .
O83 Dy7 O52 53.3(3) . .
O23 Dy7 O52 114.7(3) . .
O36 Dy7 O28W 90.3(4) . .
O6 Dy7 O28W 127.4(4) . .
O83 Dy7 O28W 149.9(4) . .
O23 Dy7 O28W 101.2(4) . .
O52 Dy7 O28W 142.6(4) . .
O36 Dy7 O25W 74.0(4) . .
O6 Dy7 O25W 144.1(3) . .
O83 Dy7 O25W 105.4(4) . .
O23 Dy7 O25W 140.4(4) . .
O52 Dy7 O25W 76.9(3) . .
O28W Dy7 O25W 68.4(4) . .
O36 Dy7 O31 77.9(3) . .
O6 Dy7 O31 58.3(3) . .
O83 Dy7 O31 125.8(3) . .
O23 Dy7 O31 76.1(3) . .
O52 Dy7 O31 127.8(3) . .
O28W Dy7 O31 69.5(4) . .
O25W Dy7 O31 128.4(4) . .
O36 Dy7 O32W 141.3(4) . .
O6 Dy7 O32W 141.9(4) . .
O83 Dy7 O32W 73.9(4) . .
O23 Dy7 O32W 73.1(4) . .
O52 Dy7 O32W 102.9(4) . .
O28W Dy7 O32W 76.7(5) . .
O25W Dy7 O32W 67.3(4) . .
O31 Dy7 O32W 128.1(4) . .
O36 Dy7 C5 90.1(3) . .
O6 Dy7 C5 71.5(3) . .
O83 Dy7 C5 27.7(3) . .
O23 Dy7 C5 89.6(3) . .
O52 Dy7 C5 25.8(3) . .
O28W Dy7 C5 160.2(4) . .
O25W Dy7 C5 92.7(4) . .
O31 Dy7 C5 129.8(3) . .
O32W Dy7 C5 90.8(4) . .
O36 Dy7 Dy13 40.5(2) . .
O6 Dy7 Dy13 42.8(2) . .
O83 Dy7 Dy13 114.6(2) . .
O23 Dy7 Dy13 105.8(2) . .
O52 Dy7 Dy13 86.4(2) . .
O28W Dy7 Dy13 94.2(3) . .
O25W Dy7 Dy13 112.9(3) . .
O31 Dy7 Dy13 43.6(2) . .
O32W Dy7 Dy13 170.3(3) . .
C5 Dy7 Dy13 98.9(3) . .
O36 Dy7 Dy10 106.0(2) . .
O6 Dy7 Dy10 42.7(2) . .
O83 Dy7 Dy10 85.2(2) . .
O23 Dy7 Dy10 40.4(2) . .
O52 Dy7 Dy10 114.1(2) . .
O28W Dy7 Dy10 99.9(3) . .
O25W Dy7 Dy10 168.3(3) . .
O31 Dy7 Dy10 41.9(2) . .
O32W Dy7 Dy10 112.1(3) . .
C5 Dy7 Dy10 99.0(3) . .
Dy13 Dy7 Dy10 65.60(2) . .
O21 Dy8 O21 144.4(5) . 4_565
O21 Dy8 O12 73.0(2) . .
O21 Dy8 O12 73.0(2) 4_565 .
O21 Dy8 O26W 142.8(4) . 4_565
O21 Dy8 O26W 72.8(4) 4_565 4_565
O12 Dy8 O26W 142.8(3) . 4_565
O21 Dy8 O26W 72.8(4) . .
O21 Dy8 O26W 142.8(4) 4_565 .
O12 Dy8 O26W 142.8(3) . .
O26W Dy8 O26W 70.1(5) 4_565 .
O21 Dy8 O81 115.1(3) . 4_565
O21 Dy8 O81 65.9(3) 4_565 4_565
O12 Dy8 O81 76.3(4) . 4_565
O26W Dy8 O81 76.7(4) 4_565 4_565
O26W Dy8 O81 105.8(4) . 4_565
O21 Dy8 O81 65.9(3) . .
O21 Dy8 O81 115.1(3) 4_565 .
O12 Dy8 O81 76.3(4) . .
O26W Dy8 O81 105.8(4) 4_565 .
O26W Dy8 O81 76.7(4) . .
O81 Dy8 O81 51.9(4) 4_565 .
O21 Dy8 O22 76.9(2) . .
O21 Dy8 O22 76.9(2) 4_565 .
O12 Dy8 O22 58.9(5) . .
O26W Dy8 O22 125.1(4) 4_565 .
O26W Dy8 O22 125.1(4) . .
O81 Dy8 O22 128.4(4) 4_565 .
O81 Dy8 O22 128.4(4) . .
O21 Dy8 O7W 96.0(3) . .
O21 Dy8 O7W 96.0(3) 4_565 .
O12 Dy8 O7W 126.7(6) . .
O26W Dy8 O7W 71.2(5) 4_565 .
O26W Dy8 O7W 71.2(5) . .
O81 Dy8 O7W 146.8(4) 4_565 .
O81 Dy8 O7W 146.8(4) . .
O22 Dy8 O7W 67.8(6) . .
O21 Dy8 C41 90.2(3) . .
O21 Dy8 C41 90.2(3) 4_565 .
O12 Dy8 C41 73.7(5) . .
O26W Dy8 C41 92.3(5) 4_565 .
O26W Dy8 C41 92.3(5) . .
O81 Dy8 C41 26.0(2) 4_565 .
O81 Dy8 C41 26.0(2) . .
O22 Dy8 C41 132.6(5) . .
O7W Dy8 C41 159.6(6) . .
O21 Dy8 Dy14 39.8(2) . .
O21 Dy8 Dy14 105.3(2) 4_565 .
O12 Dy8 Dy14 42.06(18) . .
O26W Dy8 Dy14 167.9(3) 4_565 .
O26W Dy8 Dy14 110.8(3) . .
O81 Dy8 Dy14 113.8(2) 4_565 .
O81 Dy8 Dy14 85.9(2) . .
O22 Dy8 Dy14 43.9(2) . .
O7W Dy8 Dy14 97.3(4) . .
C41 Dy8 Dy14 99.8(3) . .
O21 Dy8 Dy14 105.3(2) . 4_565
O21 Dy8 Dy14 39.8(2) 4_565 4_565
O12 Dy8 Dy14 42.06(18) . 4_565
O26W Dy8 Dy14 110.8(3) 4_565 4_565
O26W Dy8 Dy14 167.9(3) . 4_565
O81 Dy8 Dy14 85.9(2) 4_565 4_565
O81 Dy8 Dy14 113.8(2) . 4_565
O22 Dy8 Dy14 43.9(2) . 4_565
O7W Dy8 Dy14 97.3(4) . 4_565
C41 Dy8 Dy14 99.8(3) . 4_565
Dy14 Dy8 Dy14 65.62(3) . 4_565
O52 Dy9 O5 140.9(3) . .
O52 Dy9 O28 83.3(3) . .
O5 Dy9 O28 71.7(3) . .
O52 Dy9 O54 90.9(3) . .
O5 Dy9 O54 92.0(3) . .
O28 Dy9 O54 143.6(3) . .
O52 Dy9 O5W 140.5(3) . .
O5 Dy9 O5W 76.9(3) . .
O28 Dy9 O5W 130.3(3) . .
O54 Dy9 O5W 73.3(3) . .
O52 Dy9 O3 74.3(3) . .
O5 Dy9 O3 68.7(3) . .
O28 Dy9 O3 68.3(3) . .
O54 Dy9 O3 75.6(3) . .
O5W Dy9 O3 132.1(3) . .
O52 Dy9 O87 98.1(3) . .
O5 Dy9 O87 105.1(3) . .
O28 Dy9 O87 77.6(3) . .
O54 Dy9 O87 138.7(3) . .
O5W Dy9 O87 74.5(3) . .
O3 Dy9 O87 145.6(3) . .
O52 Dy9 O36 66.5(3) . .
O5 Dy9 O36 152.2(3) . .
O28 Dy9 O36 128.1(3) . .
O54 Dy9 O36 80.5(3) . .
O5W Dy9 O36 75.2(3) . .
O3 Dy9 O36 133.2(3) . .
O87 Dy9 O36 66.9(3) . .
O52 Dy9 Dy5 119.5(2) . .
O5 Dy9 Dy5 37.3(2) . .
O28 Dy9 Dy5 37.1(2) . .
O54 Dy9 Dy5 127.7(2) . .
O5W Dy9 Dy5 98.1(3) . .
O3 Dy9 Dy5 73.9(2) . .
O87 Dy9 Dy5 81.7(2) . .
O36 Dy9 Dy5 148.6(2) . .
O52 Dy9 Dy6 112.5(2) . .
O5 Dy9 Dy6 34.5(2) . .
O28 Dy9 Dy6 78.9(2) . .
O54 Dy9 Dy6 70.3(2) . .
O5W Dy9 Dy6 96.1(2) . .
O3 Dy9 Dy6 38.6(2) . .
O87 Dy9 Dy6 138.6(2) . .
O36 Dy9 Dy6 150.8(2) . .
Dy5 Dy9 Dy6 59.31(2) . .
O52 Dy9 Dy2 68.5(2) . .
O5 Dy9 Dy2 74.0(2) . .
O28 Dy9 Dy2 34.60(19) . .
O54 Dy9 Dy2 110.4(2) . .
O5W Dy9 Dy2 150.8(3) . .
O3 Dy9 Dy2 35.4(2) . .
O87 Dy9 Dy2 110.4(2) . .
O36 Dy9 Dy2 133.7(2) . .
Dy5 Dy9 Dy2 55.877(18) . .
Dy6 Dy9 Dy2 60.534(19) . .
O4 Dy10 O23 139.1(3) . .
O4 Dy10 O29 70.6(3) . .
O23 Dy10 O29 149.3(3) . .
O4 Dy10 O33 72.5(3) . .
O23 Dy10 O33 121.9(3) . .
O29 Dy10 O33 66.9(3) . .
O4 Dy10 O31 111.5(3) . .
O23 Dy10 O31 78.6(3) . .
O29 Dy10 O31 81.9(3) . .
O33 Dy10 O31 145.5(3) . .
O4 Dy10 O6 78.5(3) . .
O23 Dy10 O6 74.0(3) . .
O29 Dy10 O6 114.9(3) . .
O33 Dy10 O6 148.4(3) . .
O31 Dy10 O6 58.6(3) . .
O4 Dy10 O8W 143.3(3) . .
O23 Dy10 O8W 74.7(3) . .
O29 Dy10 O8W 80.1(3) . .
O33 Dy10 O8W 75.9(3) . .
O31 Dy10 O8W 84.9(4) . .
O6 Dy10 O8W 135.6(3) . .
O4 Dy10 O40 79.1(3) . .
O23 Dy10 O40 68.8(3) . .
O29 Dy10 O40 138.6(3) . .
O33 Dy10 O40 77.7(3) . .
O31 Dy10 O40 136.6(3) . .
O6 Dy10 O40 84.7(3) . .
O8W Dy10 O40 111.9(4) . .
O4 Dy10 Co2 35.3(2) . .
O23 Dy10 Co2 136.2(2) . .
O29 Dy10 Co2 70.7(2) . .
O33 Dy10 Co2 38.5(2) . .
O31 Dy10 Co2 142.4(2) . .
O6 Dy10 Co2 110.3(2) . .
O8W Dy10 Co2 114.1(3) . .
O40 Dy10 Co2 68.3(2) . .
O4 Dy10 Dy7 120.4(2) . .
O23 Dy10 Dy7 42.0(2) . .
O29 Dy10 Dy7 125.1(2) . .
O33 Dy10 Dy7 163.68(19) . .
O31 Dy10 Dy7 43.2(2) . .
O6 Dy10 Dy7 41.9(2) . .
O8W Dy10 Dy7 94.4(3) . .
O40 Dy10 Dy7 94.3(2) . .
Co2 Dy10 Dy7 150.33(4) . .
O4 Dy10 Dy13 75.5(2) . .
O23 Dy10 Dy13 98.6(2) . .
O29 Dy10 Dy13 79.5(2) . .
O33 Dy10 Dy13 139.48(19) . .
O31 Dy10 Dy13 37.6(2) . .
O6 Dy10 Dy13 37.2(2) . .
O8W Dy10 Dy13 121.0(3) . .
O40 Dy10 Dy13 119.8(2) . .
Co2 Dy10 Dy13 109.99(4) . .
Dy7 Dy10 Dy13 56.82(2) . .
O4 Dy10 Dy17 36.3(2) . .
O23 Dy10 Dy17 157.5(2) . .
O29 Dy10 Dy17 39.6(2) . .
O33 Dy10 Dy17 79.96(19) . .
O31 Dy10 Dy17 85.3(2) . .
O6 Dy10 Dy17 84.3(2) . .
O8W Dy10 Dy17 119.7(3) . .
O40 Dy10 Dy17 115.4(2) . .
Co2 Dy10 Dy17 57.14(3) . .
Dy7 Dy10 Dy17 116.36(2) . .
Dy13 Dy10 Dy17 59.57(2) . .
O16 Dy11 O29 71.7(3) . .
O16 Dy11 O33 77.7(3) . .
O29 Dy11 O33 68.7(3) . .
O16 Dy11 O64 90.7(3) . .
O29 Dy11 O64 127.8(3) . .
O33 Dy11 O64 156.0(3) . .
O16 Dy11 O49 83.2(3) . .
O29 Dy11 O49 143.0(3) . .
O33 Dy11 O49 79.9(3) . .
O64 Dy11 O49 77.9(3) . .
O16 Dy11 O62 150.3(3) . 3_565
O29 Dy11 O62 100.7(3) . 3_565
O33 Dy11 O62 72.8(3) . 3_565
O64 Dy11 O62 114.9(3) . 3_565
O49 Dy11 O62 87.7(4) . 3_565
O16 Dy11 O33W 124.3(4) . .
O29 Dy11 O33W 76.5(3) . .
O33 Dy11 O33W 129.5(3) . .
O64 Dy11 O33W 74.4(3) . .
O49 Dy11 O33W 140.5(4) . .
O62 Dy11 O33W 79.2(4) 3_565 .
O16 Dy11 O64 147.9(3) . 3_565
O29 Dy11 O64 139.6(3) . 3_565
O33 Dy11 O64 115.8(3) . 3_565
O64 Dy11 O64 65.0(4) . 3_565
O49 Dy11 O64 71.8(3) . 3_565
O62 Dy11 O64 50.3(3) 3_565 3_565
O33W Dy11 O64 71.2(3) . 3_565
O16 Dy11 C32 162.9(4) . 3_565
O29 Dy11 C32 120.4(4) . 3_565
O33 Dy11 C32 94.9(4) . 3_565
O64 Dy11 C32 90.1(4) . 3_565
O49 Dy11 C32 80.3(4) . 3_565
O62 Dy11 C32 24.9(4) 3_565 3_565
O33W Dy11 C32 72.3(4) . 3_565
O64 Dy11 C32 25.5(3) 3_565 3_565
O16 Dy11 Co2 39.5(2) . .
O29 Dy11 Co2 73.1(2) . .
O33 Dy11 Co2 39.9(2) . .
O64 Dy11 Co2 121.9(2) . .
O49 Dy11 Co2 70.2(2) . .
O62 Dy11 Co2 110.9(3) 3_565 .
O33W Dy11 Co2 149.2(3) . .
O64 Dy11 Co2 138.00(19) 3_565 .
C32 Dy11 Co2 128.4(3) 3_565 .
O16 Dy11 Dy10 77.8(2) . .
O29 Dy11 Dy10 34.8(2) . .
O33 Dy11 Dy10 35.0(2) . .
O64 Dy11 Dy10 161.5(2) . .
O49 Dy11 Dy10 114.5(2) . .
O62 Dy11 Dy10 80.4(3) 3_565 .
O33W Dy11 Dy10 100.0(3) . .
O64 Dy11 Dy10 130.61(19) 3_565 .
C32 Dy11 Dy10 105.1(3) 3_565 .
Co2 Dy11 Dy10 55.75(4) . .
O16 Dy11 Dy17 35.6(2) . .
O29 Dy11 Dy17 38.8(2) . .
O33 Dy11 Dy17 80.1(2) . .
O64 Dy11 Dy17 102.7(2) . .
O49 Dy11 Dy17 118.3(2) . .
O62 Dy11 Dy17 138.3(3) 3_565 .
O33W Dy11 Dy17 95.1(3) . .
O64 Dy11 Dy17 163.30(19) 3_565 .
C32 Dy11 Dy17 159.0(3) 3_565 .
Co2 Dy11 Dy17 57.55(4) . .
Dy10 Dy11 Dy17 59.730(19) . .
O11 Dy12 O11 73.8(5) . 4_565
O11 Dy12 O26 113.6(3) . 4_565
O11 Dy12 O26 73.4(3) 4_565 4_565
O11 Dy12 O26 73.4(3) . .
O11 Dy12 O26 113.6(3) 4_565 .
O26 Dy12 O26 69.7(4) 4_565 .
O11 Dy12 O93 75.9(4) . .
O11 Dy12 O93 75.9(4) 4_565 .
O26 Dy12 O93 143.2(2) 4_565 .
O26 Dy12 O93 143.2(2) . .
O11 Dy12 O31W 78.5(4) . .
O11 Dy12 O31W 142.6(3) 4_565 .
O26 Dy12 O31W 142.3(3) 4_565 .
O26 Dy12 O31W 81.1(3) . .
O93 Dy12 O31W 73.3(3) . .
O11 Dy12 O31W 142.6(3) . 4_565
O11 Dy12 O31W 78.5(4) 4_565 4_565
O26 Dy12 O31W 81.1(3) 4_565 4_565
O26 Dy12 O31W 142.3(3) . 4_565
O93 Dy12 O31W 73.3(3) . 4_565
O31W Dy12 O31W 111.6(5) . 4_565
O11 Dy12 O17W 142.0(2) . .
O11 Dy12 O17W 142.0(2) 4_565 .
O26 Dy12 O17W 77.9(4) 4_565 .
O26 Dy12 O17W 77.9(4) . .
O93 Dy12 O17W 117.5(5) . .
O31W Dy12 O17W 72.8(3) . .
O31W Dy12 O17W 72.8(3) 4_565 .
O11 Dy12 Dy16 88.7(2) . 4_565
O11 Dy12 Dy16 37.1(2) 4_565 4_565
O26 Dy12 Dy16 37.3(2) 4_565 4_565
O26 Dy12 Dy16 86.7(2) . 4_565
O93 Dy12 Dy16 112.5(2) . 4_565
O31W Dy12 Dy16 164.4(3) . 4_565
O31W Dy12 Dy16 84.0(3) 4_565 4_565
O17W Dy12 Dy16 114.1(3) . 4_565
O11 Dy12 Dy16 37.1(2) . .
O11 Dy12 Dy16 88.7(2) 4_565 .
O26 Dy12 Dy16 86.7(2) 4_565 .
O26 Dy12 Dy16 37.3(2) . .
O93 Dy12 Dy16 112.5(2) . .
O31W Dy12 Dy16 84.0(3) . .
O31W Dy12 Dy16 164.4(3) 4_565 .
O17W Dy12 Dy16 114.1(3) . .
Dy16 Dy12 Dy16 80.41(3) 4_565 .
O11 Dy12 Dy3 36.9(2) . .
O11 Dy12 Dy3 36.9(2) 4_565 .
O26 Dy12 Dy3 92.9(2) 4_565 .
O26 Dy12 Dy3 92.9(2) . .
O93 Dy12 Dy3 73.7(3) . .
O31W Dy12 Dy3 112.5(3) . .
O31W Dy12 Dy3 112.5(3) 4_565 .
O17W Dy12 Dy3 168.8(4) . .
Dy16 Dy12 Dy3 58.22(2) 4_565 .
Dy16 Dy12 Dy3 58.22(2) . .
O11 Dy12 Dy21 96.3(2) . .
O11 Dy12 Dy21 96.3(2) 4_565 .
O26 Dy12 Dy21 35.0(2) 4_565 .
O26 Dy12 Dy21 35.0(2) . .
O93 Dy12 Dy21 170.2(3) . .
O31W Dy12 Dy21 111.5(2) . .
O31W Dy12 Dy21 111.5(2) 4_565 .
O17W Dy12 Dy21 72.3(4) . .
Dy16 Dy12 Dy21 60.65(2) 4_565 .
Dy16 Dy12 Dy21 60.65(2) . .
Dy3 Dy12 Dy21 96.48(4) . .
O9 Dy13 O36 139.0(3) . .
O9 Dy13 O60 144.1(3) . .
O36 Dy13 O60 74.4(3) . .
O9 Dy13 O35 69.4(3) . .
O36 Dy13 O35 150.6(3) . .
O60 Dy13 O35 81.2(3) . .
O9 Dy13 O38 72.6(3) . .
O36 Dy13 O38 120.4(3) . .
O60 Dy13 O38 77.9(4) . .
O35 Dy13 O38 68.6(3) . .
O9 Dy13 O6 79.6(3) . .
O36 Dy13 O6 74.8(3) . .
O60 Dy13 O6 132.0(4) . .
O35 Dy13 O6 112.0(3) . .
O38 Dy13 O6 150.1(3) . .
O9 Dy13 O31 113.1(3) . .
O36 Dy13 O31 79.3(3) . .
O60 Dy13 O31 80.6(4) . .
O35 Dy13 O31 80.8(3) . .
O38 Dy13 O31 144.7(3) . .
O6 Dy13 O31 58.2(3) . .
O9 Dy13 O87 78.1(3) . .
O36 Dy13 O87 68.4(3) . .
O60 Dy13 O87 115.4(3) . .
O35 Dy13 O87 138.8(3) . .
O38 Dy13 O87 78.2(3) . .
O6 Dy13 O87 85.4(3) . .
O31 Dy13 O87 136.8(3) . .
O9 Dy13 Co4 35.9(2) . .
O36 Dy13 Co4 135.1(2) . .
O60 Dy13 Co4 115.3(3) . .
O35 Dy13 Co4 70.5(2) . .
O38 Dy13 Co4 37.9(2) . .
O6 Dy13 Co4 112.5(2) . .
O31 Dy13 Co4 143.7(2) . .
O87 Dy13 Co4 68.3(2) . .
O9 Dy13 Dy7 122.0(2) . .
O36 Dy13 Dy7 41.9(2) . .
O60 Dy13 Dy7 91.3(3) . .
O35 Dy13 Dy7 124.4(2) . .
O38 Dy13 Dy7 162.0(2) . .
O6 Dy13 Dy7 42.4(2) . .
O31 Dy13 Dy7 43.8(2) . .
O87 Dy13 Dy7 94.0(2) . .
Co4 Dy13 Dy7 152.31(4) . .
O9 Dy13 Dy17 38.2(2) . .
O36 Dy13 Dy17 159.1(2) . .
O60 Dy13 Dy17 117.1(2) . .
O35 Dy13 Dy17 36.0(2) . .
O38 Dy13 Dy17 80.1(2) . .
O6 Dy13 Dy17 85.1(2) . .
O31 Dy13 Dy17 85.3(2) . .
O87 Dy13 Dy17 116.3(2) . .
Co4 Dy13 Dy17 58.36(4) . .
Dy7 Dy13 Dy17 117.84(2) . .
O9 Dy13 Dy23 74.9(2) . .
O36 Dy13 Dy23 139.5(2) . .
O60 Dy13 Dy23 69.2(2) . .
O35 Dy13 Dy23 35.3(2) . .
O38 Dy13 Dy23 34.9(2) . .
O6 Dy13 Dy23 144.6(2) . .
O31 Dy13 Dy23 110.7(2) . .
O87 Dy13 Dy23 112.5(2) . .
Co4 Dy13 Dy23 54.04(4) . .
Dy7 Dy13 Dy23 151.77(3) . .
Dy17 Dy13 Dy23 59.658(18) . .
O13 Dy14 O21 140.1(3) . .
O13 Dy14 O48 145.4(3) . .
O21 Dy14 O48 71.5(3) . .
O13 Dy14 O14 72.7(3) . .
O21 Dy14 O14 122.9(3) . .
O48 Dy14 O14 76.7(4) . .
O13 Dy14 O7 71.2(3) . .
O21 Dy14 O7 146.6(3) . .
O48 Dy14 O7 83.3(3) . .
O14 Dy14 O7 69.2(3) . .
O13 Dy14 O12 79.8(4) . .
O21 Dy14 O12 73.1(4) . .
O48 Dy14 O12 132.8(4) . .
O14 Dy14 O12 150.1(4) . .
O7 Dy14 O12 112.6(3) . .
O13 Dy14 O86 78.3(3) . .
O21 Dy14 O86 71.6(3) . .
O48 Dy14 O86 110.1(3) . .
O14 Dy14 O86 76.8(3) . .
O7 Dy14 O86 139.5(3) . .
O12 Dy14 O86 86.7(3) . .
O13 Dy14 O22 112.5(3) . .
O21 Dy14 O22 77.0(4) . .
O48 Dy14 O22 83.9(4) . .
O14 Dy14 O22 144.3(4) . .
O7 Dy14 O22 79.1(4) . .
O12 Dy14 O22 58.3(4) . .
O86 Dy14 O22 138.5(4) . .
O13 Dy14 Co5 36.1(2) . .
O21 Dy14 Co5 138.0(2) . .
O48 Dy14 Co5 114.4(3) . .
O14 Dy14 Co5 37.7(2) . .
O7 Dy14 Co5 72.2(2) . .
O12 Dy14 Co5 112.8(3) . .
O86 Dy14 Co5 67.5(2) . .
O22 Dy14 Co5 143.1(3) . .
O13 Dy14 Dy8 121.4(2) . .
O21 Dy14 Dy8 40.4(2) . .
O48 Dy14 Dy8 91.8(3) . .
O14 Dy14 Dy8 163.1(2) . .
O7 Dy14 Dy8 122.4(2) . .
O12 Dy14 Dy8 41.6(3) . .
O86 Dy14 Dy8 96.0(2) . .
O22 Dy14 Dy8 43.4(3) . .
Co5 Dy14 Dy8 152.31(5) . .
O13 Dy14 Dy22 76.0(2) . .
O21 Dy14 Dy22 139.5(2) . .
O48 Dy14 Dy22 69.7(3) . .
O14 Dy14 Dy22 35.3(2) . .
O7 Dy14 Dy22 35.6(2) . .
O12 Dy14 Dy22 145.4(3) . .
O86 Dy14 Dy22 111.7(2) . .
O22 Dy14 Dy22 109.7(3) . .
Co5 Dy14 Dy22 54.95(4) . .
Dy8 Dy14 Dy22 150.47(3) . .
O13 Dy14 Dy15 36.7(2) . .
O21 Dy14 Dy15 156.6(2) . .
O48 Dy14 Dy15 122.2(3) . .
O14 Dy14 Dy15 80.2(2) . .
O7 Dy14 Dy15 39.0(2) . .
O12 Dy14 Dy15 84.7(3) . .
O86 Dy14 Dy15 115.0(2) . .
O22 Dy14 Dy15 85.4(3) . .
Co5 Dy14 Dy15 57.72(4) . .
Dy8 Dy14 Dy15 116.67(2) . .
Dy22 Dy14 Dy15 61.25(2) . .
O8 Dy15 O8 145.7(5) . 4_565
O8 Dy15 O13 138.3(3) . 4_565
O8 Dy15 O13 70.0(3) 4_565 4_565
O8 Dy15 O13 70.0(3) . .
O8 Dy15 O13 138.3(3) 4_565 .
O13 Dy15 O13 69.5(4) 4_565 .
O8 Dy15 O74 85.5(3) . .
O8 Dy15 O74 85.5(3) 4_565 .
O13 Dy15 O74 75.3(4) 4_565 .
O13 Dy15 O74 75.3(4) . .
O8 Dy15 O7 133.6(3) . 4_565
O8 Dy15 O7 66.3(3) 4_565 4_565
O13 Dy15 O7 68.8(3) 4_565 4_565
O13 Dy15 O7 106.8(3) . 4_565
O74 Dy15 O7 140.0(3) . 4_565
O8 Dy15 O7 66.3(3) . .
O8 Dy15 O7 133.6(3) 4_565 .
O13 Dy15 O7 106.8(3) 4_565 .
O13 Dy15 O7 68.8(3) . .
O74 Dy15 O7 140.0(3) . .
O7 Dy15 O7 69.6(4) 4_565 .
O8 Dy15 O56 80.2(2) . .
O8 Dy15 O56 80.2(2) 4_565 .
O13 Dy15 O56 140.0(3) 4_565 .
O13 Dy15 O56 140.0(3) . .
O74 Dy15 O56 129.2(6) . .
O7 Dy15 O56 75.2(4) 4_565 .
O7 Dy15 O56 75.2(4) . .
O8 Dy15 O69 73.0(2) . .
O8 Dy15 O69 73.0(2) 4_565 .
O13 Dy15 O69 127.6(4) 4_565 .
O13 Dy15 O69 127.6(4) . .
O74 Dy15 O69 65.9(6) . .
O7 Dy15 O69 125.6(4) 4_565 .
O7 Dy15 O69 125.6(4) . .
O56 Dy15 O69 63.4(6) . .
O8 Dy15 Dy14 137.5(2) . 4_565
O8 Dy15 Dy14 76.5(2) 4_565 4_565
O13 Dy15 Dy14 35.2(2) 4_565 4_565
O13 Dy15 Dy14 76.2(2) . 4_565
O74 Dy15 Dy14 110.3(3) . 4_565
O7 Dy15 Dy14 37.9(2) 4_565 4_565
O7 Dy15 Dy14 77.9(2) . 4_565
O56 Dy15 Dy14 113.0(3) . 4_565
O69 Dy15 Dy14 149.476(16) . 4_565
O8 Dy15 Dy14 76.5(2) . .
O8 Dy15 Dy14 137.5(2) 4_565 .
O13 Dy15 Dy14 76.2(2) 4_565 .
O13 Dy15 Dy14 35.2(2) . .
O74 Dy15 Dy14 110.3(3) . .
O7 Dy15 Dy14 77.9(2) 4_565 .
O7 Dy15 Dy14 37.9(2) . .
O56 Dy15 Dy14 113.0(3) . .
O69 Dy15 Dy14 149.476(16) . .
Dy14 Dy15 Dy14 61.04(3) 4_565 .
O8 Dy15 Dy22 33.7(2) . .
O8 Dy15 Dy22 146.7(2) 4_565 .
O13 Dy15 Dy22 135.5(2) 4_565 .
O13 Dy15 Dy22 73.6(2) . .
O74 Dy15 Dy22 118.15(6) . .
O7 Dy15 Dy22 100.0(2) 4_565 .
O7 Dy15 Dy22 34.5(2) . .
O56 Dy15 Dy22 66.83(13) . .
O69 Dy15 Dy22 94.6(2) . .
Dy14 Dy15 Dy22 112.10(3) 4_565 .
Dy14 Dy15 Dy22 59.30(2) . .
O26 Dy16 O11 74.4(3) . .
O26 Dy16 O11W 88.1(3) . .
O11 Dy16 O11W 141.3(3) . .
O26 Dy16 O79 140.5(3) . .
O11 Dy16 O79 72.4(3) . .
O11W Dy16 O79 131.3(3) . .
O26 Dy16 O9W 79.1(3) . .
O11 Dy16 O9W 72.0(3) . .
O11W Dy16 O9W 70.9(3) . .
O79 Dy16 O9W 109.8(3) . .
O26 Dy16 O90 152.5(3) . .
O11 Dy16 O90 96.3(3) . .
O11W Dy16 O90 83.4(3) . .
O79 Dy16 O90 53.2(3) . .
O9W Dy16 O90 73.4(3) . .
O26 Dy16 O19 78.1(4) . .
O11 Dy16 O19 66.4(4) . .
O11W Dy16 O19 143.9(4) . .
O79 Dy16 O19 69.4(4) . .
O9W Dy16 O19 136.4(4) . .
O90 Dy16 O19 122.6(4) . .
O26 Dy16 O85 121.1(3) . .
O11 Dy16 O85 145.6(3) . .
O11W Dy16 O85 72.8(3) . .
O79 Dy16 O85 79.0(4) . .
O9W Dy16 O85 137.5(3) . .
O90 Dy16 O85 81.2(3) . .
O19 Dy16 O85 86.0(4) . .
O26 Dy16 O53 69.7(3) . .
O11 Dy16 O53 130.0(3) . .
O11W Dy16 O53 71.0(3) . .
O79 Dy16 O53 118.6(3) . .
O9W Dy16 O53 130.8(3) . .
O90 Dy16 O53 130.6(3) . .
O19 Dy16 O53 72.9(4) . .
O85 Dy16 O53 51.5(3) . .
O26 Dy16 C4 156.7(3) . .
O11 Dy16 C4 82.6(3) . .
O11W Dy16 C4 108.0(3) . .
O79 Dy16 C4 27.1(3) . .
O9W Dy16 C4 90.2(4) . .
O90 Dy16 C4 26.2(3) . .
O19 Dy16 C4 96.5(4) . .
O85 Dy16 C4 80.5(4) . .
O53 Dy16 C4 130.8(4) . .
O26 Dy16 C10 96.3(4) . .
O11 Dy16 C10 145.7(4) . .
O11W Dy16 C10 69.1(4) . .
O79 Dy16 C10 99.0(4) . .
O9W Dy16 C10 139.9(4) . .
O90 Dy16 C10 104.9(4) . .
O19 Dy16 C10 79.4(4) . .
O85 Dy16 C10 24.8(4) . .
O53 Dy16 C10 26.7(4) . .
C4 Dy16 C10 105.0(4) . .
O26 Dy16 Dy3 97.2(2) . .
O11 Dy16 Dy3 39.6(2) . .
O11W Dy16 Dy3 174.2(2) . .
O79 Dy16 Dy3 43.3(2) . .
O9W Dy16 Dy3 107.8(2) . .
O90 Dy16 Dy3 90.8(2) . .
O19 Dy16 Dy3 40.5(3) . .
O85 Dy16 Dy3 106.1(2) . .
O53 Dy16 Dy3 113.0(2) . .
C4 Dy16 Dy3 66.2(2) . .
C10 Dy16 Dy3 112.4(3) . .
O35 Dy17 O63 76.5(3) . .
O35 Dy17 O65 137.3(3) . .
O63 Dy17 O65 134.1(3) . .
O35 Dy17 O16 136.1(3) . .
O63 Dy17 O16 81.7(3) . .
O65 Dy17 O16 84.0(4) . .
O35 Dy17 O4 103.7(3) . .
O63 Dy17 O4 138.3(3) . .
O65 Dy17 O4 73.4(3) . .
O16 Dy17 O4 69.5(3) . .
O35 Dy17 O34 67.3(3) . .
O63 Dy17 O34 83.6(3) . .
O65 Dy17 O34 85.3(3) . .
O16 Dy17 O34 146.9(3) . .
O4 Dy17 O34 136.0(3) . .
O35 Dy17 O9 65.9(3) . .
O63 Dy17 O9 139.1(3) . .
O65 Dy17 O9 73.8(3) . .
O16 Dy17 O9 137.3(3) . .
O4 Dy17 O9 69.4(3) . .
O34 Dy17 O9 67.8(3) . .
O35 Dy17 O10W 128.0(3) . .
O63 Dy17 O10W 67.2(3) . .
O65 Dy17 O10W 66.9(3) . .
O16 Dy17 O10W 74.4(3) . .
O4 Dy17 O10W 128.2(3) . .
O34 Dy17 O10W 72.6(3) . .
O9 Dy17 O10W 125.4(3) . .
O35 Dy17 O29 71.7(3) . .
O63 Dy17 O29 74.6(3) . .
O65 Dy17 O29 135.9(3) . .
O16 Dy17 O29 65.9(3) . .
O4 Dy17 O29 66.4(3) . .
O34 Dy17 O29 137.0(3) . .
O9 Dy17 O29 106.7(3) . .
O10W Dy17 O29 127.9(3) . .
O35 Dy17 Dy23 36.1(2) . .
O63 Dy17 Dy23 66.2(2) . .
O65 Dy17 Dy23 119.3(3) . .
O16 Dy17 Dy23 147.8(2) . .
O4 Dy17 Dy23 135.3(2) . .
O34 Dy17 Dy23 34.9(2) . .
O9 Dy17 Dy23 73.9(2) . .
O10W Dy17 Dy23 93.8(2) . .
O29 Dy17 Dy23 102.1(2) . .
O35 Dy17 Dy13 35.3(2) . .
O63 Dy17 Dy13 111.7(2) . .
O65 Dy17 Dy13 108.5(2) . .
O16 Dy17 Dy13 137.0(2) . .
O4 Dy17 Dy13 75.0(2) . .
O34 Dy17 Dy13 76.0(2) . .
O9 Dy17 Dy13 35.1(2) . .
O10W Dy17 Dy13 148.5(2) . .
O29 Dy17 Dy13 78.3(2) . .
Dy23 Dy17 Dy13 60.26(2) . .
O35 Dy17 Dy10 76.1(2) . .
O63 Dy17 Dy10 111.0(2) . .
O65 Dy17 Dy10 107.8(2) . .
O16 Dy17 Dy10 76.9(2) . .
O4 Dy17 Dy10 34.6(2) . .
O34 Dy17 Dy10 136.2(2) . .
O9 Dy17 Dy10 75.9(2) . .
O10W Dy17 Dy10 151.2(2) . .
O29 Dy17 Dy10 36.74(19) . .
Dy23 Dy17 Dy10 112.11(3) . .
Dy13 Dy17 Dy10 60.145(18) . .
O25 Dy18 O37 74.8(3) . .
O25 Dy18 O12W 88.7(4) . .
O37 Dy18 O12W 141.5(3) . .
O25 Dy18 O51 151.7(3) . .
O37 Dy18 O51 95.2(3) . .
O12W Dy18 O51 83.1(4) . .
O25 Dy18 O89 139.7(3) . .
O37 Dy18 O89 71.6(3) . .
O12W Dy18 O89 131.6(4) . .
O51 Dy18 O89 54.2(3) . .
O25 Dy18 O16W 79.9(3) . .
O37 Dy18 O16W 71.5(3) . .
O12W Dy18 O16W 71.5(3) . .
O51 Dy18 O16W 71.8(4) . .
O89 Dy18 O16W 109.1(3) . .
O25 Dy18 O50 122.1(3) . .
O37 Dy18 O50 142.2(3) . .
O12W Dy18 O50 75.9(4) . .
O51 Dy18 O50 82.1(4) . .
O89 Dy18 O50 76.6(3) . .
O16W Dy18 O50 140.1(4) . .
O25 Dy18 O30 76.5(3) . .
O37 Dy18 O30 67.6(3) . .
O12W Dy18 O30 142.4(3) . .
O51 Dy18 O30 124.7(4) . .
O89 Dy18 O30 70.5(3) . .
O16W Dy18 O30 136.7(3) . .
O50 Dy18 O30 83.1(3) . .
O25 Dy18 O66 70.1(3) . .
O37 Dy18 O66 130.8(3) . .
O12W Dy18 O66 71.0(3) . .
O51 Dy18 O66 130.9(3) . .
O89 Dy18 O66 118.2(3) . .
O16W Dy18 O66 131.8(4) . .
O50 Dy18 O66 52.0(4) . .
O30 Dy18 O66 71.5(3) . .
O25 Dy18 C6 156.3(4) . .
O37 Dy18 C6 81.7(3) . .
O12W Dy18 C6 108.2(4) . .
O51 Dy18 C6 27.0(4) . .
O89 Dy18 C6 27.2(4) . .
O16W Dy18 C6 89.6(4) . .
O50 Dy18 C6 79.2(4) . .
O30 Dy18 C6 97.8(4) . .
O66 Dy18 C6 130.5(4) . .
O25 Dy18 C28 95.8(4) . .
O37 Dy18 C28 144.4(4) . .
O12W Dy18 C28 70.5(4) . .
O51 Dy18 C28 106.7(5) . .
O89 Dy18 C28 98.7(4) . .
O16W Dy18 C28 141.7(4) . .
O50 Dy18 C28 26.4(4) . .
O30 Dy18 C28 76.9(4) . .
O66 Dy18 C28 25.6(4) . .
C6 Dy18 C28 105.5(5) . .
O25 Dy18 Dy5 97.0(2) . .
O37 Dy18 Dy5 39.6(2) . .
O12W Dy18 Dy5 173.9(3) . .
O51 Dy18 Dy5 90.9(3) . .
O89 Dy18 Dy5 42.7(2) . .
O16W Dy18 Dy5 107.3(3) . .
O50 Dy18 Dy5 102.6(3) . .
O30 Dy18 Dy5 42.1(2) . .
O66 Dy18 Dy5 112.9(2) . .
C6 Dy18 Dy5 65.7(3) . .
C28 Dy18 Dy5 110.9(3) . .
O17 Dy19 O18 74.5(3) . .
O17 Dy19 O44 140.0(3) . .
O18 Dy19 O44 71.8(3) . .
O17 Dy19 O80 151.5(3) . .
O18 Dy19 O80 95.9(3) . .
O44 Dy19 O80 54.2(3) . .
O17 Dy19 O14W 88.2(4) . .
O18 Dy19 O14W 140.0(3) . .
O44 Dy19 O14W 131.7(4) . .
O80 Dy19 O14W 82.3(4) . .
O17 Dy19 O30 77.1(3) . .
O18 Dy19 O30 67.3(3) . .
O44 Dy19 O30 70.5(3) . .
O80 Dy19 O30 124.6(3) . .
O14W Dy19 O30 144.0(3) . .
O17 Dy19 O18W 79.4(3) . .
O18 Dy19 O18W 72.1(3) . .
O44 Dy19 O18W 109.3(3) . .
O80 Dy19 O18W 72.1(3) . .
O14W Dy19 O18W 69.4(3) . .
O30 Dy19 O18W 137.1(3) . .
O17 Dy19 O58 122.1(3) . .
O18 Dy19 O58 144.6(3) . .
O44 Dy19 O58 78.4(3) . .
O80 Dy19 O58 81.2(3) . .
O14W Dy19 O58 74.9(4) . .
O30 Dy19 O58 85.3(3) . .
O18W Dy19 O58 137.5(3) . .
O17 Dy19 O47 70.2(3) . .
O18 Dy19 O47 130.5(3) . .
O44 Dy19 O47 118.7(3) . .
O80 Dy19 O47 130.6(3) . .
O14W Dy19 O47 72.2(4) . .
O30 Dy19 O47 71.8(3) . .
O18W Dy19 O47 131.1(3) . .
O58 Dy19 O47 51.9(4) . .
O17 Dy19 C2 156.3(3) . .
O18 Dy19 C2 82.1(3) . .
O44 Dy19 C2 27.6(4) . .
O80 Dy19 C2 26.7(4) . .
O14W Dy19 C2 107.5(4) . .
O30 Dy19 C2 98.1(4) . .
O18W Dy19 C2 89.4(4) . .
O58 Dy19 C2 80.0(4) . .
O47 Dy19 C2 131.0(4) . .
O17 Dy19 C16 95.6(4) . .
O18 Dy19 C16 145.7(4) . .
O44 Dy19 C16 100.2(4) . .
O80 Dy19 C16 106.1(4) . .
O14W Dy19 C16 70.2(4) . .
O30 Dy19 C16 78.6(4) . .
O18W Dy19 C16 139.4(4) . .
O58 Dy19 C16 26.5(4) . .
O47 Dy19 C16 25.5(4) . .
C2 Dy19 C16 106.3(5) . .
O17 Dy19 Dy5 97.0(2) . .
O18 Dy19 Dy5 39.2(2) . .
O44 Dy19 Dy5 43.0(2) . .
O80 Dy19 Dy5 91.2(2) . .
O14W Dy19 Dy5 173.4(3) . .
O30 Dy19 Dy5 42.0(2) . .
O18W Dy19 Dy5 107.5(2) . .
O58 Dy19 Dy5 105.4(2) . .
O47 Dy19 Dy5 113.3(2) . .
C2 Dy19 Dy5 66.3(3) . .
C16 Dy19 Dy5 113.1(3) . .
O46 Dy20 O18 75.4(3) . .
O46 Dy20 O37 75.5(3) . .
O18 Dy20 O37 74.5(3) . .
O46 Dy20 O17 142.5(3) . .
O18 Dy20 O17 73.3(3) . .
O37 Dy20 O17 114.4(3) . .
O46 Dy20 O19W 72.0(3) . .
O18 Dy20 O19W 142.1(3) . .
O37 Dy20 O19W 79.1(4) . .
O17 Dy20 O19W 143.7(3) . .
O46 Dy20 O25 142.7(3) . .
O18 Dy20 O25 113.6(3) . .
O37 Dy20 O25 72.7(3) . .
O17 Dy20 O25 70.6(3) . .
O19W Dy20 O25 83.1(4) . .
O46 Dy20 O15W 73.2(3) . .
O18 Dy20 O15W 79.2(4) . .
O37 Dy20 O15W 143.2(3) . .
O17 Dy20 O15W 81.2(3) . .
O19W Dy20 O15W 108.6(4) . .
O25 Dy20 O15W 142.8(3) . .
O46 Dy20 O70 117.6(4) . .
O18 Dy20 O70 142.2(3) . .
O37 Dy20 O70 141.4(4) . .
O17 Dy20 O70 78.3(4) . .
O19W Dy20 O70 72.2(4) . .
O25 Dy20 O70 78.6(4) . .
O15W Dy20 O70 72.2(4) . .
O46 Dy20 Dy19 112.2(3) . .
O18 Dy20 Dy19 37.26(19) . .
O37 Dy20 Dy19 89.4(2) . .
O17 Dy20 Dy19 37.2(2) . .
O19W Dy20 Dy19 166.5(3) . .
O25 Dy20 Dy19 86.8(2) . .
O15W Dy20 Dy19 84.9(3) . .
O70 Dy20 Dy19 114.4(3) . .
O46 Dy20 Dy18 112.3(2) . .
O18 Dy20 Dy18 89.0(2) . .
O37 Dy20 Dy18 37.2(2) . .
O17 Dy20 Dy18 87.2(2) . .
O19W Dy20 Dy18 86.1(3) . .
O25 Dy20 Dy18 36.8(2) . .
O15W Dy20 Dy18 165.4(3) . .
O70 Dy20 Dy18 114.2(3) . .
Dy19 Dy20 Dy18 80.51(2) . .
O46 Dy20 Dy5 73.2(3) . .
O18 Dy20 Dy5 37.0(2) . .
O37 Dy20 Dy5 37.5(2) . .
O17 Dy20 Dy5 93.1(2) . .
O19W Dy20 Dy5 113.2(3) . .
O25 Dy20 Dy5 92.6(2) . .
O15W Dy20 Dy5 113.1(3) . .
O70 Dy20 Dy5 169.2(3) . .
Dy19 Dy20 Dy5 58.32(2) . .
Dy18 Dy20 Dy5 58.37(2) . .
O46 Dy20 Dy24 168.9(3) . .
O18 Dy20 Dy24 95.9(2) . .
O37 Dy20 Dy24 95.7(2) . .
O17 Dy20 Dy24 35.7(2) . .
O19W Dy20 Dy24 113.5(3) . .
O25 Dy20 Dy24 35.0(2) . .
O15W Dy20 Dy24 112.5(2) . .
O70 Dy20 Dy24 73.5(3) . .
Dy19 Dy20 Dy24 60.23(2) . .
Dy18 Dy20 Dy24 59.87(2) . .
Dy5 Dy20 Dy24 95.69(2) . .
O53 Dy21 O53 78.2(5) . 4_565
O53 Dy21 O26 72.1(3) . .
O53 Dy21 O26 114.5(3) 4_565 .
O53 Dy21 O26 114.5(3) . 4_565
O53 Dy21 O26 72.1(3) 4_565 4_565
O26 Dy21 O26 69.8(4) . 4_565
O53 Dy21 O20W 83.2(4) . .
O53 Dy21 O20W 83.2(4) 4_565 .
O26 Dy21 O20W 144.9(2) . .
O26 Dy21 O20W 144.9(2) 4_565 .
O53 Dy21 O24W 140.2(3) . .
O53 Dy21 O24W 140.2(3) 4_565 .
O26 Dy21 O24W 79.3(4) . .
O26 Dy21 O24W 79.3(4) 4_565 .
O20W Dy21 O24W 107.0(6) . .
O53 Dy21 O21W 144.4(4) . 4_565
O53 Dy21 O21W 74.7(4) 4_565 4_565
O26 Dy21 O21W 140.9(4) . 4_565
O26 Dy21 O21W 78.5(4) 4_565 4_565
O20W Dy21 O21W 71.1(4) . 4_565
O24W Dy21 O21W 72.8(4) . 4_565
O53 Dy21 O21W 74.7(4) . .
O53 Dy21 O21W 144.4(4) 4_565 .
O26 Dy21 O21W 78.5(4) . .
O26 Dy21 O21W 140.9(4) 4_565 .
O20W Dy21 O21W 71.1(4) . .
O24W Dy21 O21W 72.8(4) . .
O21W Dy21 O21W 117.2(6) 4_565 .
O53 Dy21 Dy16 39.5(2) . .
O53 Dy21 Dy16 90.9(2) 4_565 .
O26 Dy21 Dy16 34.7(2) . .
O26 Dy21 Dy16 83.7(2) 4_565 .
O20W Dy21 Dy16 122.0(3) . .
O24W Dy21 Dy16 113.3(3) . .
O21W Dy21 Dy16 159.8(3) 4_565 .
O21W Dy21 Dy16 82.7(3) . .
O53 Dy21 Dy16 90.9(2) . 4_565
O53 Dy21 Dy16 39.5(2) 4_565 4_565
O26 Dy21 Dy16 83.7(2) . 4_565
O26 Dy21 Dy16 34.7(2) 4_565 4_565
O20W Dy21 Dy16 122.0(3) . 4_565
O24W Dy21 Dy16 113.3(3) . 4_565
O21W Dy21 Dy16 82.7(3) 4_565 4_565
O21W Dy21 Dy16 159.8(3) . 4_565
Dy16 Dy21 Dy16 77.17(3) . 4_565
O53 Dy21 Dy12 96.1(2) . .
O53 Dy21 Dy12 96.1(2) 4_565 .
O26 Dy21 Dy12 35.0(2) . .
O26 Dy21 Dy12 35.0(2) 4_565 .
O20W Dy21 Dy12 179.0(5) . .
O24W Dy21 Dy12 74.0(4) . .
O21W Dy21 Dy12 109.3(3) 4_565 .
O21W Dy21 Dy12 109.3(3) . .
Dy16 Dy21 Dy12 57.36(2) . .
Dy16 Dy21 Dy12 57.36(2) 4_565 .
O8 Dy22 O7 70.0(3) . .
O8 Dy22 O14 76.0(3) . .
O7 Dy22 O14 71.4(3) . .
O8 Dy22 O78 80.1(4) . .
O7 Dy22 O78 141.4(4) . .
O14 Dy22 O78 78.2(4) . .
O8 Dy22 O57 148.2(4) . .
O7 Dy22 O57 87.4(4) . .
O14 Dy22 O57 75.7(4) . .
O78 Dy22 O57 107.8(4) . .
O8 Dy22 O4W 138.4(4) . .
O7 Dy22 O4W 144.9(3) . .
O14 Dy22 O4W 126.9(3) . .
O78 Dy22 O4W 73.3(4) . .
O57 Dy22 O4W 71.9(4) . .
O8 Dy22 O3W 115.1(4) . .
O7 Dy22 O3W 75.7(4) . .
O14 Dy22 O3W 138.6(5) . .
O78 Dy22 O3W 141.2(5) . .
O57 Dy22 O3W 78.5(5) . .
O4W Dy22 O3W 72.6(4) . .
O8 Dy22 O2W 73.3(4) . .
O7 Dy22 O2W 110.6(4) . .
O14 Dy22 O2W 145.9(4) . .
O78 Dy22 O2W 82.3(5) . .
O57 Dy22 O2W 137.4(4) . .
O4W Dy22 O2W 71.9(4) . .
O3W Dy22 O2W 69.9(6) . .
O8 Dy22 Co5 39.2(2) . .
O7 Dy22 Co5 74.1(2) . .
O14 Dy22 Co5 38.5(2) . .
O78 Dy22 Co5 67.2(3) . .
O57 Dy22 Co5 114.3(3) . .
O4W Dy22 Co5 140.0(3) . .
O3W Dy22 Co5 146.4(3) . .
O2W Dy22 Co5 107.8(3) . .
O8 Dy22 Dy14 77.4(2) . .
O7 Dy22 Dy14 37.1(2) . .
O14 Dy22 Dy14 36.0(2) . .
O78 Dy22 Dy14 113.7(3) . .
O57 Dy22 Dy14 71.2(3) . .
O4W Dy22 Dy14 142.8(3) . .
O3W Dy22 Dy14 104.7(4) . .
O2W Dy22 Dy14 143.5(3) . .
Co5 Dy22 Dy14 56.24(4) . .
O8 Dy22 Dy15 35.1(2) . .
O7 Dy22 Dy15 37.0(2) . .
O14 Dy22 Dy15 79.1(2) . .
O78 Dy22 Dy15 114.7(3) . .
O57 Dy22 Dy15 124.0(3) . .
O4W Dy22 Dy15 153.8(3) . .
O3W Dy22 Dy15 89.5(3) . .
O2W Dy22 Dy15 84.1(3) . .
Co5 Dy22 Dy15 57.34(4) . .
Dy14 Dy22 Dy15 59.45(2) . .
O34 Dy23 O38 75.8(3) . .
O34 Dy23 O35 69.7(3) . .
O38 Dy23 O35 69.0(3) . .
O34 Dy23 O61 149.1(3) . .
O38 Dy23 O61 82.5(3) . .
O35 Dy23 O61 82.1(3) . .
O34 Dy23 O75 82.8(3) . .
O38 Dy23 O75 74.7(3) . .
O35 Dy23 O75 138.5(3) . .
O61 Dy23 O75 112.7(4) . .
O34 Dy23 O68 96.6(4) . .
O38 Dy23 O68 146.8(3) . .
O35 Dy23 O68 78.0(3) . .
O61 Dy23 O68 89.5(4) . .
O75 Dy23 O68 137.3(4) . .
O34 Dy23 O23W 140.7(4) . .
O38 Dy23 O23W 125.3(4) . .
O35 Dy23 O23W 145.1(4) . .
O61 Dy23 O23W 70.2(4) . .
O75 Dy23 O23W 73.9(4) . .
O68 Dy23 O23W 80.9(4) . .
O34 Dy23 O30W 74.6(3) . .
O38 Dy23 O30W 134.9(4) . .
O35 Dy23 O30W 128.4(4) . .
O61 Dy23 O30W 135.3(3) . .
O75 Dy23 O30W 68.4(4) . .
O68 Dy23 O30W 70.3(4) . .
O23W Dy23 O30W 67.6(4) . .
O34 Dy23 Co4 38.4(2) . .
O38 Dy23 Co4 39.0(2) . .
O35 Dy23 Co4 71.7(2) . .
O61 Dy23 Co4 121.0(2) . .
O75 Dy23 Co4 67.5(3) . .
O68 Dy23 Co4 132.1(3) . .
O23W Dy23 Co4 141.1(3) . .
O30W Dy23 Co4 101.2(3) . .
O34 Dy23 Dy17 37.1(2) . .
O38 Dy23 Dy17 80.9(2) . .
O35 Dy23 Dy17 36.4(2) . .
O61 Dy23 Dy17 118.1(2) . .
O75 Dy23 Dy17 119.3(3) . .
O68 Dy23 Dy17 74.5(3) . .
O23W Dy23 Dy17 153.8(3) . .
O30W Dy23 Dy17 95.0(3) . .
Co4 Dy23 Dy17 59.02(4) . .
O34 Dy23 Dy13 77.1(2) . .
O38 Dy23 Dy13 35.6(2) . .
O35 Dy23 Dy13 35.0(2) . .
O61 Dy23 Dy13 72.5(2) . .
O75 Dy23 Dy13 110.1(2) . .
O68 Dy23 Dy13 111.3(3) . .
O23W Dy23 Dy13 140.5(3) . .
O30W Dy23 Dy13 151.6(3) . .
Co4 Dy23 Dy13 55.71(4) . .
Dy17 Dy23 Dy13 60.08(2) . .
O66 Dy24 O47 79.9(4) . .
O66 Dy24 O25 73.7(3) . .
O47 Dy24 O25 117.0(4) . .
O66 Dy24 O27W 81.7(4) . .
O47 Dy24 O27W 79.1(4) . .
O25 Dy24 O27W 146.9(4) . .
O66 Dy24 O22W 150.2(4) . .
O47 Dy24 O22W 82.5(4) . .
O25 Dy24 O22W 136.0(4) . .
O27W Dy24 O22W 71.5(4) . .
O66 Dy24 O73 147.3(5) . .
O47 Dy24 O73 132.5(4) . .
O25 Dy24 O73 85.0(5) . .
O27W Dy24 O73 105.7(5) . .
O22W Dy24 O73 56.5(5) . .
O66 Dy24 O29W 78.4(5) . .
O47 Dy24 O29W 148.3(4) . .
O25 Dy24 O29W 78.3(4) . .
O27W Dy24 O29W 75.2(4) . .
O22W Dy24 O29W 106.0(5) . .
O73 Dy24 O29W 73.2(5) . .
O66 Dy24 O17 117.4(3) . .
O47 Dy24 O17 73.0(4) . .
O25 Dy24 O17 70.7(3) . .
O27W Dy24 O17 141.9(4) . .
O22W Dy24 O17 79.5(4) . .
O73 Dy24 O17 76.5(4) . .
O29W Dy24 O17 138.0(4) . .
O66 Dy24 C36 165.6(10) . .
O47 Dy24 C36 106.6(11) . .
O25 Dy24 C36 112.9(10) . .
O27W Dy24 C36 86.9(10) . .
O22W Dy24 C36 26.4(10) . .
O73 Dy24 C36 30.1(10) . .
O29W Dy24 C36 90.3(11) . .
O17 Dy24 C36 77.0(10) . .
O66 Dy24 Dy18 41.1(2) . .
O47 Dy24 Dy18 93.2(3) . .
O25 Dy24 Dy18 35.0(2) . .
O27W Dy24 Dy18 122.4(3) . .
O22W Dy24 Dy18 164.6(3) . .
O73 Dy24 Dy18 119.6(4) . .
O29W Dy24 Dy18 85.4(4) . .
O17 Dy24 Dy18 85.1(2) . .
C36 Dy24 Dy18 147.8(10) . .
O66 Dy24 Dy19 92.7(3) . .
O47 Dy24 Dy19 40.3(3) . .
O25 Dy24 Dy19 84.8(2) . .
O27W Dy24 Dy19 118.8(3) . .
O22W Dy24 Dy19 89.2(3) . .
O73 Dy24 Dy19 110.0(3) . .
O29W Dy24 Dy19 162.5(3) . .
O17 Dy24 Dy19 35.3(2) . .
C36 Dy24 Dy19 100.4(10) . .
Dy18 Dy24 Dy19 78.18(2) . .
O66 Dy24 Dy20 98.1(2) . .
O47 Dy24 Dy20 97.3(3) . .
O25 Dy24 Dy20 35.5(2) . .
O27W Dy24 Dy20 176.4(3) . .
O22W Dy24 Dy20 107.9(3) . .
O73 Dy24 Dy20 76.4(4) . .
O29W Dy24 Dy20 108.3(3) . .
O17 Dy24 Dy20 35.3(2) . .
C36 Dy24 Dy20 93.8(10) . .
Dy18 Dy24 Dy20 57.84(2) . .
Dy19 Dy24 Dy20 57.603(19) . .
O91 Co1 O91 88.3(5) . 4_565
O91 Co1 O92 89.0(4) . .
O91 Co1 O92 89.0(4) 4_565 .
O91 Co1 O32 92.5(4) . .
O91 Co1 O32 92.5(4) 4_565 .
O92 Co1 O32 178.0(6) . .
O91 Co1 O27 177.2(4) . 4_565
O91 Co1 O27 93.6(4) 4_565 4_565
O92 Co1 O27 93.0(4) . 4_565
O32 Co1 O27 85.5(4) . 4_565
O91 Co1 O27 93.6(4) . .
O91 Co1 O27 177.2(4) 4_565 .
O92 Co1 O27 93.0(4) . .
O32 Co1 O27 85.5(4) . .
O27 Co1 O27 84.3(5) 4_565 .
O91 Co1 Dy1 135.7(3) . .
O91 Co1 Dy1 135.7(3) 4_565 .
O92 Co1 Dy1 87.6(4) . .
O32 Co1 Dy1 90.4(4) . .
O27 Co1 Dy1 42.6(3) 4_565 .
O27 Co1 Dy1 42.6(3) . .
O91 Co1 Dy2 87.2(3) . .
O91 Co1 Dy2 135.1(3) 4_565 .
O92 Co1 Dy2 135.5(3) . .
O32 Co1 Dy2 43.2(3) . .
O27 Co1 Dy2 90.0(3) 4_565 .
O27 Co1 Dy2 43.2(3) . .
Dy1 Co1 Dy2 65.69(5) . .
O91 Co1 Dy2 135.1(3) . 4_565
O91 Co1 Dy2 87.2(3) 4_565 4_565
O92 Co1 Dy2 135.5(3) . 4_565
O32 Co1 Dy2 43.2(3) . 4_565
O27 Co1 Dy2 43.2(3) 4_565 4_565
O27 Co1 Dy2 90.0(3) . 4_565
Dy1 Co1 Dy2 65.69(5) . 4_565
Dy2 Co1 Dy2 65.78(6) . 4_565
O4 Co2 O45 175.5(4) . .
O4 Co2 O90 94.8(4) . .
O45 Co2 O90 88.0(4) . .
O4 Co2 O16 83.6(3) . .
O45 Co2 O16 93.3(4) . .
O90 Co2 O16 174.8(4) . .
O4 Co2 O33 84.0(4) . .
O45 Co2 O33 92.5(4) . .
O90 Co2 O33 89.1(4) . .
O16 Co2 O33 85.9(3) . .
O4 Co2 O59 89.4(4) . .
O45 Co2 O59 94.2(4) . .
O90 Co2 O59 90.0(4) . .
O16 Co2 O59 94.9(4) . .
O33 Co2 O59 173.2(4) . .
O4 Co2 Dy11 91.9(3) . .
O45 Co2 Dy11 83.6(3) . .
O90 Co2 Dy11 132.1(3) . .
O16 Co2 Dy11 43.3(3) . .
O33 Co2 Dy11 44.6(2) . .
O59 Co2 Dy11 137.6(3) . .
O4 Co2 Dy10 41.7(3) . .
O45 Co2 Dy10 135.5(3) . .
O90 Co2 Dy10 83.6(3) . .
O16 Co2 Dy10 91.9(3) . .
O33 Co2 Dy10 43.9(2) . .
O59 Co2 Dy10 129.3(3) . .
Dy11 Co2 Dy10 70.63(4) . .
O76 Co3 O15 101.9(4) . .
O76 Co3 O71 151.8(4) . .
O15 Co3 O71 101.7(4) . .
O76 Co3 O91 96.7(4) . .
O15 Co3 O91 98.6(4) . .
O71 Co3 O91 94.7(4) . .
O76 Co3 O1W 82.9(4) . .
O15 Co3 O1W 93.2(5) . .
O71 Co3 O1W 80.6(4) . .
O91 Co3 O1W 168.0(4) . .
O76 Co3 O46 81.4(4) . .
O15 Co3 O46 160.4(5) . .
O71 Co3 O46 81.5(4) . .
O91 Co3 O46 61.8(4) . .
O1W Co3 O46 106.4(4) . .
O9 Co4 O43 175.9(4) . .
O9 Co4 O34 83.7(4) . .
O43 Co4 O34 94.2(4) . .
O9 Co4 O38 84.6(4) . .
O43 Co4 O38 91.8(4) . .
O34 Co4 O38 86.1(4) . .
O9 Co4 O80 93.7(4) . .
O43 Co4 O80 88.2(4) . .
O34 Co4 O80 176.7(4) . .
O38 Co4 O80 91.6(4) . .
O9 Co4 O77 91.1(4) . .
O43 Co4 O77 92.6(4) . .
O34 Co4 O77 92.2(4) . .
O38 Co4 O77 175.5(4) . .
O80 Co4 O77 89.9(4) . .
O9 Co4 Dy23 91.9(3) . .
O43 Co4 Dy23 84.2(3) . .
O34 Co4 Dy23 43.4(2) . .
O38 Co4 Dy23 44.5(2) . .
O80 Co4 Dy23 134.9(3) . .
O77 Co4 Dy23 134.7(3) . .
O9 Co4 Dy13 41.8(3) . .
O43 Co4 Dy13 135.0(3) . .
O34 Co4 Dy13 91.7(3) . .
O38 Co4 Dy13 44.2(2) . .
O80 Co4 Dy13 85.0(3) . .
O77 Co4 Dy13 131.8(3) . .
Dy23 Co4 Dy13 70.25(5) . .
O55 Co5 O13 176.0(4) . .
O55 Co5 O14 95.2(4) . .
O13 Co5 O14 83.8(4) . .
O55 Co5 O67 90.1(4) . .
O13 Co5 O67 91.0(4) . .
O14 Co5 O67 174.7(4) . .
O55 Co5 O8 93.8(4) . .
O13 Co5 O8 82.3(4) . .
O14 Co5 O8 84.6(4) . .
O67 Co5 O8 95.6(4) . .
O55 Co5 O51 90.7(4) . .
O13 Co5 O51 93.2(4) . .
O14 Co5 O51 89.5(4) . .
O67 Co5 O51 89.9(4) . .
O8 Co5 O51 172.9(4) . .
O55 Co5 Dy22 85.7(3) . .
O13 Co5 Dy22 90.9(3) . .
O14 Co5 Dy22 43.4(3) . .
O67 Co5 Dy22 137.9(3) . .
O8 Co5 Dy22 43.2(3) . .
O51 Co5 Dy22 131.9(3) . .
O55 Co5 Dy14 138.0(3) . .
O13 Co5 Dy14 41.7(3) . .
O14 Co5 Dy14 43.5(3) . .
O67 Co5 Dy14 131.2(3) . .
O8 Co5 Dy14 89.7(3) . .
O51 Co5 Dy14 83.2(3) . .
Dy22 Co5 Dy14 68.82(5) . .
O34W Co6 O15 94.2(7) . .
O34W Co6 O72 84.7(4) . 4_565
O15 Co6 O72 100.8(3) . 4_565
O34W Co6 O72 84.7(4) . .
O15 Co6 O72 100.8(3) . .
O72 Co6 O72 156.5(6) 4_565 .
O34W Co6 O93 110.1(6) . .
O15 Co6 O93 155.7(5) . .
O72 Co6 O93 82.0(4) 4_565 .
O72 Co6 O93 82.0(4) . .
O34W Co6 O92 169.7(7) . .
O15 Co6 O92 96.1(5) . .
O72 Co6 O92 93.4(4) 4_565 .
O72 Co6 O92 93.4(4) . .
O93 Co6 O92 59.6(5) . .
O96 Cl1 O95 107.7(15) . .
O96 Cl1 O94 109.4(9) . 4_565
O95 Cl1 O94 111.3(9) . 4_565
O96 Cl1 O94 109.4(9) . .
O95 Cl1 O94 111.3(9) . .
O94 Cl1 O94 107.6(13) 4_565 .
O100 Cl2 O99 109.5(11) . .
O100 Cl2 O97 110.5(12) . .
O99 Cl2 O97 114.5(10) . .
O100 Cl2 O98 107.0(12) . .
O99 Cl2 O98 111.8(10) . .
O97 Cl2 O98 103.2(10) . .
O104 Cl3 O103 112.3(10) . .
O104 Cl3 O101 114.8(11) . .
O103 Cl3 O101 106.5(10) . .
O104 Cl3 O102 105.1(10) . .
O103 Cl3 O102 112.7(9) . .
O101 Cl3 O102 105.5(12) . .
O107 Cl4 O105 125(3) . .
O107 Cl4 O106 102.3(16) . .
O105 Cl4 O106 102.3(16) . .
O107 Cl4 O106 102.3(16) . 4_565
O105 Cl4 O106 102.3(16) . 4_565
O106 Cl4 O106 125(3) . 4_565
O109 Cl5 O108 146(3) . .
O109 Cl5 O110 100.1(15) . .
O108 Cl5 O110 96.4(14) . .
O109 Cl5 O110 100.1(15) . 4_565
O108 Cl5 O110 96.4(14) . 4_565
O110 Cl5 O110 121(2) . 4_565
O111 Cl6 O114 103(2) . .
O111 Cl6 O112 115(2) . .
O114 Cl6 O112 109.0(15) . .
O111 Cl6 O113 122(2) . .
O114 Cl6 O113 105(2) . .
O112 Cl6 O113 103.4(15) . .
O117 Cl7 O115 112.2(13) . .
O117 Cl7 O116 112.2(13) . .
O115 Cl7 O116 114.4(13) . .
O117 Cl7 O118 104.0(15) . .
O115 Cl7 O118 108.1(14) . .
O116 Cl7 O118 104.9(14) . .
O120 Cl8 O122 113.1(10) . .
O120 Cl8 O121 111.1(10) . .
O122 Cl8 O121 111.2(10) . .
O120 Cl8 O119 107.3(9) . .
O122 Cl8 O119 109.7(10) . .
O121 Cl8 O119 104.1(9) . .
O123 Cl9 O125 113.2(11) . .
O123 Cl9 O124 110.7(11) . .
O125 Cl9 O124 109.3(10) . .
O123 Cl9 O126 109.2(10) . .
O125 Cl9 O126 107.4(12) . .
O124 Cl9 O126 106.9(12) . .
O127 Cl10 O129 119.9(19) . .
O127 Cl10 O128 102.6(19) . .
O129 Cl10 O128 121.9(15) . .
O127 Cl10 O130 98.6(17) . .
O129 Cl10 O130 106.1(14) . .
O128 Cl10 O130 104.2(16) . .
O134 Cl11 O133 102.7(16) . .
O134 Cl11 O131 106.4(18) . .
O133 Cl11 O131 112.7(15) . .
O134 Cl11 O132 120.0(16) . .
O133 Cl11 O132 112.5(14) . .
O131 Cl11 O132 102.8(15) . .
O136 Cl12 O138 128(2) . .
O136 Cl12 O135 105.5(14) . .
O138 Cl12 O135 123(2) . .
O136 Cl12 O137 97.9(15) . .
O138 Cl12 O137 50.1(17) . .
O135 Cl12 O137 109.2(14) . .
O84 C1 O46 126.3(12) . .
O84 C1 O91 118.3(12) . .
O46 C1 O91 115.4(12) . .
O87 C2 O80 125.0(13) . .
O87 C2 O44 120.0(12) . .
O80 C2 O44 115.0(13) . .
O87 C2 Dy19 173.2(10) . .
O80 C2 Dy19 58.2(7) . .
O44 C2 Dy19 57.1(7) . .
O93 C3 O82 128.3(19) . .
O93 C3 O92 117.1(18) . .
O82 C3 O92 114.6(16) . .
O90 C4 O79 119.2(12) . .
O90 C4 O40 123.1(11) . .
O79 C4 O40 117.7(11) . .
O90 C4 Dy16 61.2(7) . .
O79 C4 Dy16 58.3(7) . .
O40 C4 Dy16 173.1(9) . .
O52 C5 O41 124.3(12) . .
O52 C5 O83 112.9(12) . .
O41 C5 O83 122.9(12) . .
O52 C5 Dy7 56.7(7) . .
O41 C5 Dy7 173.3(10) . .
O83 C5 Dy7 56.7(6) . .
O86 C6 O51 122.3(13) . .
O86 C6 O89 121.6(13) . .
O51 C6 O89 116.1(13) . .
O86 C6 Dy18 175.0(10) . .
O51 C6 Dy18 58.0(7) . .
O89 C6 Dy18 58.2(7) . .
C7 C7 C8 110.2(16) 4_565 .
O67 C8 O74 131(2) . .
O67 C8 C7 121(2) . .
O74 C8 C7 108(2) . .
C10 C9 H9B 109.5 . .
C10 C9 H9C 109.5 . .
H9B C9 H9C 109.5 . .
C10 C9 H9D 109.5 . .
H9B C9 H9D 109.5 . .
H9C C9 H9D 109.5 . .
O85 C10 O53 115.4(14) . .
O85 C10 C9 119.5(16) . .
O53 C10 C9 124.5(15) . .
O85 C10 Dy16 56.9(8) . .
O53 C10 Dy16 58.6(7) . .
C9 C10 Dy16 169.9(13) . .
C12 C11 H11B 109.5 . .
C12 C11 H11C 109.5 . .
H11B C11 H11C 109.5 . .
C12 C11 H11D 109.5 . .
H11B C11 H11D 109.5 . .
H11C C11 H11D 109.5 . .
O49 C12 O45 120.8(15) . .
O49 C12 C11 119.3(16) . .
O45 C12 C11 117.3(16) . .
C14 C13 H13C 109.5 . .
C14 C13 H13D 109.5 . .
H13C C13 H13D 109.5 . .
C14 C13 H13E 109.5 . .
H13C C13 H13E 109.5 . .
H13D C13 H13E 109.5 . .
O75 C14 O43 125.0(16) . .
O75 C14 C13 117.5(15) . .
O43 C14 C13 117.0(15) . .
C16 C15 H15B 109.5 . .
C16 C15 H15C 109.5 . .
H15B C15 H15C 109.5 . .
C16 C15 H15D 109.5 . .
H15B C15 H15D 109.5 . .
H15C C15 H15D 109.5 . .
O47 C16 O58 118.7(14) . .
O47 C16 C15 124.2(17) . .
O58 C16 C15 117.0(15) . .
O47 C16 Dy19 60.9(8) . .
O58 C16 Dy19 58.1(8) . .
C15 C16 Dy19 170.5(12) . .
C18 C17 H17C 109.5 . .
C18 C17 H17D 109.5 . .
H17C C17 H17D 109.5 . .
C18 C17 H17E 109.5 . .
H17C C17 H17E 109.5 . .
H17D C17 H17E 109.5 . .
O63 C18 O68 127.0(15) . .
O63 C18 C17 120.9(15) . .
O68 C18 C17 111.6(14) . .
C20 C19 H19B 109.5 . .
C20 C19 H19C 109.5 . .
H19B C19 H19C 109.5 . .
C20 C19 H19D 109.5 . .
H19B C19 H19D 109.5 . .
H19C C19 H19D 109.5 . .
O60 C20 O61 125.9(15) . .
O60 C20 C19 115.8(15) . .
O61 C20 C19 118.3(14) . .
O59 C21 O65 128.7(19) . .
O59 C21 C22 115(2) . .
O65 C21 C22 116(2) . .
O77 C21' O65 139(3) . .
O77 C21' C22' 109(3) . .
O65 C21' C22' 108(3) . .
C22' C22 C21 102(3) . .
C22 C22' C21' 107(4) . .
C24 C23 H23C 109.5 . .
C24 C23 H23D 109.5 . .
H23C C23 H23D 109.5 . .
C24 C23 H23E 109.5 . .
H23C C23 H23E 109.5 . .
H23D C23 H23E 109.5 . .
O57 C24 O48 125.9(15) . .
O57 C24 C23 118.0(14) . .
O48 C24 C23 116.0(15) . .
C26 C25 H25B 109.5 . .
C26 C25 H25C 109.5 . .
H25B C25 H25C 109.5 . .
C26 C25 H25D 109.5 . .
H25B C25 H25D 109.5 . .
H25C C25 H25D 109.5 . .
O78 C26 O55 126.4(15) . .
O78 C26 C25 122.3(16) . .
O55 C26 C25 111.3(15) . .
C28 C27 H27C 109.5 . .
C28 C27 H27D 109.5 . .
H27C C27 H27D 109.5 . .
C28 C27 H27E 109.5 . .
H27C C27 H27E 109.5 . .
H27D C27 H27E 109.5 . .
O66 C28 O50 119.1(17) . .
O66 C28 C27 124.7(18) . .
O50 C28 C27 116.2(18) . .
O66 C28 Dy18 61.2(9) . .
O50 C28 Dy18 58.0(9) . .
C27 C28 Dy18 171.6(14) . .
C30 C29 H29C 109.5 . .
C30 C29 H29D 109.5 . .
H29C C29 H29D 109.5 . .
C30 C29 H29E 109.5 . .
H29C C29 H29E 109.5 . .
H29D C29 H29E 109.5 . .
O54 C30 O39 122.4(14) . .
O54 C30 C29 121.6(14) . .
O39 C30 C29 116.0(13) . .
C32 C31 H31C 109.5 . .
C32 C31 H31D 109.5 . .
H31C C31 H31D 109.5 . .
C32 C31 H31E 109.5 . .
H31C C31 H31E 109.5 . .
H31D C31 H31E 109.5 . .
O64 C32 O62 117.7(15) . .
O64 C32 C31 120.1(15) . .
O62 C32 C31 122.2(15) . .
O64 C32 Dy11 66.4(9) . 3_565
O62 C32 Dy11 51.6(8) . 3_565
C31 C32 Dy11 172.9(13) . 3_565
O42 C34 O42 124.5(19) 4_565 .
O42 C34 C33 117.6(10) 4_565 .
O42 C34 C33 117.6(10) . .
C36 C35 H35B 109.5 . .
C36 C35 H35C 109.5 . .
H35B C35 H35C 109.5 . .
C36 C35 H35D 109.5 . .
H35B C35 H35D 109.5 . .
H35C C35 H35D 109.5 . .
O22W C36 C35 121(4) . .
O22W C36 O73 117(4) . .
C35 C36 O73 121(4) . .
O22W C36 Dy24 59(2) . .
C35 C36 Dy24 171(4) . .
O73 C36 Dy24 58.9(19) . .
O71 C38 O71 123(2) 4_565 .
O71 C38 C37 118.5(11) 4_565 .
O71 C38 C37 118.5(11) . .
C40 C39 H39C 109.5 . .
C40 C39 H39D 109.5 . .
H39C C39 H39D 109.5 . .
C40 C39 H39E 109.5 . .
H39C C39 H39E 109.5 . .
H39D C39 H39E 109.5 . .
O72 C40 O76 122.9(15) . .
O72 C40 C39 120.5(16) . .
O76 C40 C39 116.6(14) . .
O88 C41 O81 122.4(10) . .
O88 C41 O81 122.4(10) . 4_565
O81 C41 O81 114.5(18) . 4_565
O88 C41 Dy8 168.9(15) . .
O81 C41 Dy8 57.3(9) . .
O81 C41 Dy8 57.3(9) 4_565 .
Dy1 O1 Dy2 107.7(4) . .
Dy1 O1 Dy2 107.7(4) . 4_565
Dy2 O1 Dy2 107.5(5) . 4_565
Dy1 O1 H1A 111.3 . .
Dy2 O1 H1A 111.3 . .
Dy2 O1 H1A 111.3 4_565 .
Dy4 O2 Dy4 104.9(5) 4_565 .
Dy4 O2 Dy1 108.0(4) 4_565 .
Dy4 O2 Dy1 108.0(4) . .
Dy4 O2 H2A 111.9 4_565 .
Dy4 O2 H2A 111.9 . .
Dy1 O2 H2A 111.9 . .
Dy2 O3 Dy9 108.4(3) . .
Dy2 O3 Dy6 107.4(4) . .
Dy9 O3 Dy6 103.2(3) . .
Dy2 O3 H3A 112.4 . .
Dy9 O3 H3A 112.4 . .
Dy6 O3 H3A 112.4 . .
Co2 O4 Dy10 103.0(4) . .
Co2 O4 Dy17 103.6(3) . .
Dy10 O4 Dy17 109.1(4) . .
Co2 O4 H4A 113.4 . .
Dy10 O4 H4A 113.4 . .
Dy17 O4 H4A 113.4 . .
Dy9 O5 Dy6 111.0(4) . .
Dy9 O5 Dy5 106.3(3) . .
Dy6 O5 Dy5 106.1(3) . .
Dy9 O5 H5A 111.1 . .
Dy6 O5 H5A 111.1 . .
Dy5 O5 H5A 111.1 . .
Dy7 O6 Dy13 94.7(3) . .
Dy7 O6 Dy10 95.3(3) . .
Dy13 O6 Dy10 105.2(3) . .
Dy7 O6 H6A 118.9 . .
Dy13 O6 H6A 118.9 . .
Dy10 O6 H6A 118.9 . .
Dy22 O7 Dy14 107.3(3) . .
Dy22 O7 Dy15 108.5(4) . .
Dy14 O7 Dy15 103.1(3) . .
Dy22 O7 H7A 112.5 . .
Dy14 O7 H7A 112.5 . .
Dy15 O7 H7A 112.5 . .
Co5 O8 Dy22 97.5(4) . .
Co5 O8 Dy15 101.1(4) . .
Dy22 O8 Dy15 111.3(4) . .
Co5 O8 H8A 114.9 . .
Dy22 O8 H8A 114.9 . .
Dy15 O8 H8A 114.9 . .
Co4 O9 Dy13 102.4(4) . .
Co4 O9 Dy17 103.1(3) . .
Dy13 O9 Dy17 106.7(4) . .
Co4 O9 H9A 114.4 . .
Dy13 O9 H9A 114.4 . .
Dy17 O9 H9A 114.4 . .
Dy3 O10 Dy1 98.4(3) . .
Dy3 O10 Dy4 104.7(3) . .
Dy1 O10 Dy4 110.6(3) . .
Dy3 O10 H10A 113.9 . .
Dy1 O10 H10A 113.9 . .
Dy4 O10 H10A 113.9 . .
Dy16 O11 Dy12 105.7(4) . .
Dy16 O11 Dy3 101.7(4) . .
Dy12 O11 Dy3 106.8(4) . .
Dy16 O11 H11A 113.9 . .
Dy12 O11 H11A 113.9 . .
Dy3 O11 H11A 113.9 . .
Dy8 O12 Dy14 96.3(4) . .
Dy8 O12 Dy14 96.3(4) . 4_565
Dy14 O12 Dy14 107.0(5) . 4_565
Dy8 O12 H12A 117.8 . .
Dy14 O12 H12A 117.8 . .
Dy14 O12 H12A 117.8 4_565 .
Co5 O13 Dy14 102.2(4) . .
Co5 O13 Dy15 103.6(4) . .
Dy14 O13 Dy15 108.1(3) . .
Co5 O13 H13A 113.9 . .
Dy14 O13 H13A 113.9 . .
Dy15 O13 H13A 113.9 . .
Co5 O14 Dy22 98.0(4) . .
Co5 O14 Dy14 98.8(4) . .
Dy22 O14 Dy14 108.7(4) . .
Co5 O14 H14A 116.2 . .
Dy22 O14 H14A 116.2 . .
Dy14 O14 H14A 116.2 . .
Co3 O15 Co3 110.0(6) . 4_565
Co3 O15 Co6 110.7(5) . .
Co3 O15 Co6 110.7(5) 4_565 .
Co3 O15 H15A 108.5 . .
Co3 O15 H15A 108.5 4_565 .
Co6 O15 H15A 108.5 . .
Co2 O16 Dy11 97.2(4) . .
Co2 O16 Dy17 100.5(4) . .
Dy11 O16 Dy17 111.0(4) . .
Co2 O16 H16A 115.3 . .
Dy11 O16 H16A 115.3 . .
Dy17 O16 H16A 115.3 . .
Dy19 O17 Dy20 104.5(4) . .
Dy19 O17 Dy24 108.0(4) . .
Dy20 O17 Dy24 109.0(4) . .
Dy19 O17 H17A 111.6 . .
Dy20 O17 H17A 111.6 . .
Dy24 O17 H17A 111.6 . .
Dy19 O18 Dy20 105.3(3) . .
Dy19 O18 Dy5 102.0(3) . .
Dy20 O18 Dy5 106.2(3) . .
Dy19 O18 H18A 114.1 . .
Dy20 O18 H18A 114.1 . .
Dy5 O18 H18A 114.1 . .
Dy3 O19 Dy16 97.1(3) . 4_565
Dy3 O19 Dy16 97.1(3) . .
Dy16 O19 Dy16 150.7(6) 4_565 .
Dy3 O19 H19A 101.1 . .
Dy16 O19 H19A 101.1 4_565 .
Dy16 O19 H19A 101.1 . .
Dy4 O20 Dy4 108.7(5) . 4_565
Dy4 O20 Dy3 105.1(4) . .
Dy4 O20 Dy3 105.1(4) 4_565 .
Dy4 O20 H20A 112.4 . .
Dy4 O20 H20A 112.4 4_565 .
Dy3 O20 H20A 112.4 . .
Dy14 O21 Dy8 99.8(3) . .
Dy14 O21 Dy6 112.2(4) . .
Dy8 O21 Dy6 112.0(4) . .
Dy14 O21 H21A 110.8 . .
Dy8 O21 H21A 110.8 . .
Dy6 O21 H21A 110.8 . .
Dy8 O22 Dy14 92.7(4) . 4_565
Dy8 O22 Dy14 92.7(4) . .
Dy14 O22 Dy14 102.6(5) 4_565 .
Dy8 O22 H22A 120.8 . .
Dy14 O22 H22A 120.8 4_565 .
Dy14 O22 H22A 120.8 . .
Dy10 O23 Dy7 97.7(3) . .
Dy10 O23 Dy4 113.5(4) . .
Dy7 O23 Dy4 111.6(3) . .
Dy10 O23 H23A 111.1 . .
Dy7 O23 H23A 111.1 . .
Dy4 O23 H23A 111.1 . .
Dy6 O24 Dy2 111.3(4) . .
Dy6 O24 Dy5 105.1(3) . .
Dy2 O24 Dy5 98.7(3) . .
Dy6 O24 H24A 113.5 . .
Dy2 O24 H24A 113.5 . .
Dy5 O24 H24A 113.5 . .
Dy18 O25 Dy24 108.9(4) . .
Dy18 O25 Dy20 104.7(4) . .
Dy24 O25 Dy20 109.5(4) . .
Dy18 O25 H25A 111.2 . .
Dy24 O25 H25A 111.2 . .
Dy20 O25 H25A 111.2 . .
Dy16 O26 Dy21 109.8(4) . .
Dy16 O26 Dy12 104.4(3) . .
Dy21 O26 Dy12 110.0(3) . .
Dy16 O26 H26A 110.8 . .
Dy21 O26 H26A 110.8 . .
Dy12 O26 H26A 110.8 . .
Co1 O27 Dy1 103.7(3) . .
Co1 O27 Dy2 103.0(4) . .
Dy1 O27 Dy2 101.7(3) . .
Co1 O27 H27A 115.5 . .
Dy1 O27 H27A 115.5 . .
Dy2 O27 H27A 115.5 . .
Dy5 O28 Dy9 105.5(3) . .
Dy5 O28 Dy2 98.9(3) . .
Dy9 O28 Dy2 110.9(3) . .
Dy5 O28 H28A 113.5 . .
Dy9 O28 H28A 113.5 . .
Dy2 O28 H28A 113.5 . .
Dy11 O29 Dy10 111.5(3) . .
Dy11 O29 Dy17 106.3(3) . .
Dy10 O29 Dy17 103.7(3) . .
Dy11 O29 H29A 111.7 . .
Dy10 O29 H29A 111.7 . .
Dy17 O29 H29A 111.7 . .
Dy19 O30 Dy5 96.3(3) . .
Dy19 O30 Dy18 153.8(5) . .
Dy5 O30 Dy18 94.8(3) . .
Dy19 O30 H30A 100.6 . .
Dy5 O30 H30A 100.6 . .
Dy18 O30 H30A 100.6 . .
Dy10 O31 Dy13 105.6(4) . .
Dy10 O31 Dy7 94.9(3) . .
Dy13 O31 Dy7 92.7(3) . .
Dy10 O31 H31A 119.4 . .
Dy13 O31 H31A 119.4 . .
Dy7 O31 H31A 119.4 . .
Co1 O32 Dy2 103.4(4) . 4_565
Co1 O32 Dy2 103.4(4) . .
Dy2 O32 Dy2 101.0(5) 4_565 .
Co1 O32 H32A 115.6 . .
Dy2 O32 H32A 115.7 4_565 .
Dy2 O32 H32A 115.7 . .
Co2 O33 Dy11 95.5(3) . .
Co2 O33 Dy10 97.5(3) . .
Dy11 O33 Dy10 110.8(3) . .
Co2 O33 H33A 116.6 . .
Dy11 O33 H33A 116.6 . .
Dy10 O33 H33A 116.6 . .
Co4 O34 Dy23 98.2(4) . .
Co4 O34 Dy17 103.4(3) . .
Dy23 O34 Dy17 108.0(4) . .
Co4 O34 H34A 115.1 . .
Dy23 O34 H34A 115.1 . .
Dy17 O34 H34A 115.1 . .
Dy13 O35 Dy23 109.6(4) . .
Dy13 O35 Dy17 108.7(4) . .
Dy23 O35 Dy17 107.5(4) . .
Dy13 O35 H35A 110.3 . .
Dy23 O35 H35A 110.3 . .
Dy17 O35 H35A 110.3 . .
Dy13 O36 Dy7 97.6(3) . .
Dy13 O36 Dy9 113.9(4) . .
Dy7 O36 Dy9 110.6(3) . .
Dy13 O36 H36A 111.4 . .
Dy7 O36 H36A 111.4 . .
Dy9 O36 H36A 111.4 . .
Dy18 O37 Dy20 105.4(3) . .
Dy18 O37 Dy5 101.6(3) . .
Dy20 O37 Dy5 105.3(3) . .
Dy18 O37 H37A 114.4 . .
Dy20 O37 H37A 114.4 . .
Dy5 O37 H37A 114.4 . .
Co4 O38 Dy23 96.5(4) . .
Co4 O38 Dy13 97.9(3) . .
Dy23 O38 Dy13 109.5(4) . .
Co4 O38 H38A 116.6 . .
Dy23 O38 H38A 116.6 . .
Dy13 O38 H38A 116.6 . .
C30 O39 Dy6 136.6(9) . .
C4 O40 Dy4 116.3(7) . .
C4 O40 Dy10 132.4(7) . .
Dy4 O40 Dy10 109.6(4) . .
C5 O41 Dy2 130.2(8) . .
C5 O41 Dy1 131.8(8) . .
Dy2 O41 Dy1 94.8(3) . .
C34 O42 Dy4 137.6(11) . .
C14 O43 Co4 127.3(11) . .
C2 O44 Dy19 95.4(8) . .
C2 O44 Dy5 139.6(8) . .
Dy19 O44 Dy5 96.2(4) . .
C12 O45 Co2 128.5(10) . .
C1 O46 Co3 91.7(8) . .
C1 O46 Dy20 136.8(9) . .
Co3 O46 Dy20 131.5(5) . .
C16 O47 Dy24 158.4(11) . .
C16 O47 Dy19 93.6(10) . .
Dy24 O47 Dy19 103.7(4) . .
C24 O48 Dy14 132.9(11) . .
C12 O49 Dy11 136.7(10) . .
C28 O50 Dy18 95.6(11) . .
C6 O51 Co5 127.0(9) . .
C6 O51 Dy18 94.9(8) . .
Co5 O51 Dy18 136.3(5) . .
C5 O52 Dy9 141.8(9) . .
C5 O52 Dy7 97.5(8) . .
Dy9 O52 Dy7 116.1(4) . .
C10 O53 Dy21 157.8(9) . .
C10 O53 Dy16 94.7(8) . .
Dy21 O53 Dy16 104.4(4) . .
C30 O54 Dy9 137.6(10) . .
C26 O55 Co5 122.3(10) . .
C24 O57 Dy22 132.4(10) . .
C16 O58 Dy19 95.4(9) . .
C21 O59 Co2 125.7(12) . .
C20 O60 Dy13 141.0(11) . .
C20 O61 Dy23 131.0(10) . .
C32 O62 Dy11 103.5(10) . 3_565
C18 O63 Dy17 143.2(10) . .
C32 O64 Dy11 154.6(10) . .
C32 O64 Dy11 88.1(9) . 3_565
Dy11 O64 Dy11 115.0(4) . 3_565
C21 O65 C21' 102.7(18) . .
C21 O65 Dy17 132.1(12) . .
C21' O65 Dy17 124.1(15) . .
C28 O66 Dy24 157.5(11) . .
C28 O66 Dy18 93.1(10) . .
Dy24 O66 Dy18 102.8(4) . .
C8 O67 Co5 124.0(15) . .
C18 O68 Dy23 126.2(10) . .
C38 O71 Co3 135.2(12) . .
C40 O72 Co6 135.9(12) . .
C36 O73 Dy24 91(2) . .
C8 O74 C8 100(3) 4_565 .
C8 O74 Dy15 128.3(13) 4_565 .
C8 O74 Dy15 128.3(13) . .
C14 O75 Dy23 135.3(10) . .
C40 O76 Co3 135.3(9) . .
C21' O77 Co4 117.6(17) . .
C26 O78 Dy22 138.0(11) . .
C4 O79 Dy16 94.6(7) . .
C4 O79 Dy3 140.0(9) . .
Dy16 O79 Dy3 95.9(3) . .
C2 O80 Co4 126.2(10) . .
C2 O80 Dy19 95.2(9) . .
Co4 O80 Dy19 137.4(4) . .
C41 O81 Dy6 143.5(11) . .
C41 O81 Dy8 96.7(9) . .
Dy6 O81 Dy8 115.6(4) . .
C3 O82 Dy1 141.8(12) . .
C3 O82 Dy3 129.5(12) . .
Dy1 O82 Dy3 88.7(4) . .
C5 O83 Dy4 140.4(8) . .
C5 O83 Dy7 95.6(7) . .
Dy4 O83 Dy7 119.0(4) . .
C1 O84 Dy5 132.6(9) . .
C1 O84 Dy2 137.6(8) . .
Dy5 O84 Dy2 89.8(3) . .
C10 O85 Dy16 98.3(10) . .
C6 O86 Dy14 137.0(9) . .
C6 O86 Dy6 113.2(9) . .
Dy14 O86 Dy6 107.8(4) . .
C2 O87 Dy9 115.1(8) . .
C2 O87 Dy13 133.0(8) . .
Dy9 O87 Dy13 110.0(4) . .
C41 O88 Dy2 131.0(4) . 4_565
C41 O88 Dy2 131.0(4) . .
Dy2 O88 Dy2 94.0(4) 4_565 .
C6 O89 Dy18 94.5(8) . .
C6 O89 Dy5 140.0(8) . .
Dy18 O89 Dy5 96.1(3) . .
C4 O90 Co2 130.2(9) . .
C4 O90 Dy16 92.6(8) . .
Co2 O90 Dy16 136.2(5) . .
C1 O91 Co1 132.4(8) . .
C1 O91 Co3 91.0(7) . .
Co1 O91 Co3 136.5(5) . .
C3 O92 Co1 133.0(13) . .
C3 O92 Co6 89.5(11) . .
Co1 O92 Co6 137.5(8) . .
C3 O93 Co6 93.8(12) . .
C3 O93 Dy12 137.2(13) . .
Co6 O93 Dy12 129.0(6) . .
O138 O137 Cl12 57(2) . .
O137 O138 Cl12 73(2) . .
C36 O22W Dy24 95(2) . .

loop_
_geom_bond_atom_site_label_1
_geom_bond_atom_site_label_2
_geom_bond_distance
_geom_bond_site_symmetry_2
Dy1 O1 2.307(13) .
Dy1 O10 2.379(8) 4_565
Dy1 O10 2.379(8) .
Dy1 O27 2.397(9) .
Dy1 O27 2.397(9) 4_565
Dy1 O2 2.422(13) .
Dy1 O82 2.539(13) .
Dy1 O41 2.543(9) .
Dy1 O41 2.543(9) 4_565
Dy1 Co1 3.443(3) .
Dy1 Dy3 3.5935(14) .
Dy1 Dy2 3.7370(11) .
Dy2 O1 2.321(8) .
Dy2 O24 2.368(8) .
Dy2 O28 2.377(8) .
Dy2 O3 2.386(9) .
Dy2 O27 2.422(9) .
Dy2 O32 2.426(9) .
Dy2 O41 2.532(9) .
Dy2 O88 2.560(9) .
Dy2 O84 2.581(11) .
Dy2 Co1 3.447(2) .
Dy2 Dy5 3.5994(10) .
Dy3 O10 2.369(8) .
Dy3 O10 2.369(8) 4_565
Dy3 O11 2.377(10) 4_565
Dy3 O11 2.377(10) .
Dy3 O20 2.378(12) .
Dy3 O19 2.390(13) .
Dy3 O79 2.521(9) 4_565
Dy3 O79 2.521(9) .
Dy3 O82 2.603(13) .
Dy3 Dy16 3.6541(11) 4_565
Dy3 Dy16 3.6541(11) .
Dy4 O83 2.276(9) .
Dy4 O42 2.349(9) .
Dy4 O20 2.360(7) .
Dy4 O10 2.384(9) .
Dy4 O2 2.418(8) .
Dy4 O40 2.441(9) .
Dy4 O23 2.472(8) .
Dy4 O13W 2.475(11) .
Dy4 Dy4 3.8351(14) 4_565
Dy5 O28 2.360(8) .
Dy5 O18 2.364(8) .
Dy5 O24 2.377(8) .
Dy5 O5 2.379(9) .
Dy5 O37 2.385(9) .
Dy5 O30 2.464(9) .
Dy5 O89 2.499(9) .
Dy5 O44 2.511(9) .
Dy5 O84 2.520(9) .
Dy5 Dy19 3.6594(11) .
Dy5 Dy18 3.6654(12) .
Dy6 O81 2.301(9) .
Dy6 O5 2.327(8) .
Dy6 O24 2.362(8) .
Dy6 O39 2.372(10) .
Dy6 O6W 2.420(10) .
Dy6 O3 2.457(9) .
Dy6 O21 2.493(9) .
Dy6 O86 2.513(10) .
Dy6 Dy9 3.8342(10) .
Dy7 O36 2.396(9) .
Dy7 O6 2.406(9) .
Dy7 O83 2.419(9) .
Dy7 O23 2.420(9) .
Dy7 O52 2.427(10) .
Dy7 O28W 2.441(14) .
Dy7 O25W 2.458(12) .
Dy7 O31 2.463(9) .
Dy7 O32W 2.496(13) .
Dy7 C5 2.879(13) .
Dy7 Dy13 3.5559(11) .
Dy7 Dy10 3.5867(11) .
Dy8 O21 2.366(9) .
Dy8 O21 2.366(9) 4_565
Dy8 O12 2.402(13) .
Dy8 O26W 2.441(12) 4_565
Dy8 O26W 2.441(12) .
Dy8 O81 2.458(9) 4_565
Dy8 O81 2.458(9) .
Dy8 O22 2.473(14) .
Dy8 O7W 2.491(19) .
Dy8 C41 2.90(2) .
Dy8 Dy14 3.5958(12) .
Dy8 Dy14 3.5958(12) 4_565
Dy9 O52 2.311(9) .
Dy9 O5 2.326(9) .
Dy9 O28 2.371(8) .
Dy9 O54 2.405(10) .
Dy9 O5W 2.408(9) .
Dy9 O3 2.437(8) .
Dy9 O87 2.438(9) .
Dy9 O36 2.495(9) .
Dy10 O4 2.326(10) .
Dy10 O23 2.343(8) .
Dy10 O29 2.386(8) .
Dy10 O33 2.386(8) .
Dy10 O31 2.406(9) .
Dy10 O6 2.445(9) .
Dy10 O8W 2.455(12) .
Dy10 O40 2.487(9) .
Dy10 Co2 3.409(2) .
Dy10 Dy13 3.8693(11) .
Dy10 Dy17 3.8748(11) .
Dy11 O16 2.295(10) .
Dy11 O29 2.320(9) .
Dy11 O33 2.341(8) .
Dy11 O64 2.361(9) .
Dy11 O49 2.388(9) .
Dy11 O62 2.405(11) 3_565
Dy11 O33W 2.440(11) .
Dy11 O64 2.735(10) 3_565
Dy11 C32 2.984(18) 3_565
Dy11 Co2 3.320(2) .
Dy11 Dy17 3.8908(12) .
Dy12 O11 2.340(10) .
Dy12 O11 2.340(10) 4_565
Dy12 O26 2.383(9) 4_565
Dy12 O26 2.383(9) .
Dy12 O93 2.397(13) .
Dy12 O31W 2.409(10) .
Dy12 O31W 2.409(10) 4_565
Dy12 O17W 2.433(17) .
Dy12 Dy16 3.7241(12) 4_565
Dy12 Dy16 3.7241(12) .
Dy12 Dy21 3.9043(15) .
Dy13 O9 2.307(9) .
Dy13 O36 2.330(9) .
Dy13 O60 2.334(11) .
Dy13 O35 2.349(9) .
Dy13 O38 2.381(9) .
Dy13 O6 2.426(8) .
Dy13 O31 2.453(10) .
Dy13 O87 2.498(9) .
Dy13 Co4 3.383(2) .
Dy13 Dy17 3.8468(11) .
Dy13 Dy23 3.8539(11) .
Dy14 O13 2.325(9) .
Dy14 O21 2.336(10) .
Dy14 O48 2.358(11) .
Dy14 O14 2.377(10) .
Dy14 O7 2.420(9) .
Dy14 O12 2.424(7) .
Dy14 O86 2.447(9) .
Dy14 O22 2.496(9) .
Dy14 Co5 3.415(2) .
Dy14 Dy22 3.8301(11) .
Dy14 Dy15 3.8362(13) .
Dy15 O8 2.407(9) .
Dy15 O8 2.407(9) 4_565
Dy15 O13 2.413(9) 4_565
Dy15 O13 2.413(9) .
Dy15 O74 2.456(16) .
Dy15 O7 2.478(10) 4_565
Dy15 O7 2.478(10) .
Dy15 O56 2.522(15) .
Dy15 O69 2.57(2) .
Dy15 Dy14 3.8362(13) 4_565
Dy15 Dy22 3.9055(11) .
Dy16 O26 2.330(9) .
Dy16 O11 2.334(10) .
Dy16 O11W 2.386(9) .
Dy16 O79 2.399(10) .
Dy16 O9W 2.448(10) .
Dy16 O90 2.464(10) .
Dy16 O19 2.485(4) .
Dy16 O85 2.501(11) .
Dy16 O53 2.532(10) .
Dy16 C4 2.810(13) .
Dy16 C10 2.955(16) .
Dy17 O35 2.385(10) .
Dy17 O63 2.396(9) .
Dy17 O65 2.419(12) .
Dy17 O16 2.425(9) .
Dy17 O4 2.429(8) .
Dy17 O34 2.432(9) .
Dy17 O9 2.486(9) .
Dy17 O10W 2.519(10) .
Dy17 O29 2.541(9) .
Dy17 Dy23 3.8304(11) .
Dy18 O25 2.316(10) .
Dy18 O37 2.344(8) .
Dy18 O12W 2.419(11) .
Dy18 O51 2.424(10) .
Dy18 O89 2.428(10) .
Dy18 O16W 2.484(11) .
Dy18 O50 2.499(11) .
Dy18 O30 2.513(9) .
Dy18 O66 2.575(10) .
Dy18 C6 2.847(15) .
Dy18 C28 2.93(2) .
Dy19 O17 2.333(10) .
Dy19 O18 2.345(8) .
Dy19 O44 2.404(11) .
Dy19 O80 2.431(10) .
Dy19 O14W 2.446(10) .
Dy19 O30 2.449(9) .
Dy19 O18W 2.468(10) .
Dy19 O58 2.492(10) .
Dy19 O47 2.559(11) .
Dy19 C2 2.851(15) .
Dy19 C16 2.923(16) .
Dy20 O46 2.353(10) .
Dy20 O18 2.356(9) .
Dy20 O37 2.362(8) .
Dy20 O17 2.392(9) .
Dy20 O19W 2.400(11) .
Dy20 O25 2.411(10) .
Dy20 O15W 2.414(11) .
Dy20 O70 2.447(13) .
Dy20 Dy24 3.9137(12) .
Dy21 O53 2.346(10) .
Dy21 O53 2.346(10) 4_565
Dy21 O26 2.382(9) .
Dy21 O26 2.382(9) 4_565
Dy21 O20W 2.404(17) .
Dy21 O24W 2.42(2) .
Dy21 O21W 2.463(13) 4_565
Dy21 O21W 2.463(13) .
Dy21 Dy16 3.8546(12) 4_565
Dy22 O8 2.323(10) .
Dy22 O7 2.335(9) .
Dy22 O14 2.335(9) .
Dy22 O78 2.347(11) .
Dy22 O57 2.367(13) .
Dy22 O4W 2.453(10) .
Dy22 O3W 2.460(13) .
Dy22 O2W 2.522(14) .
Dy22 Co5 3.363(2) .
Dy23 O34 2.302(9) .
Dy23 O38 2.339(9) .
Dy23 O35 2.366(8) .
Dy23 O61 2.392(10) .
Dy23 O75 2.414(12) .
Dy23 O68 2.434(12) .
Dy23 O23W 2.458(10) .
Dy23 O30W 2.591(12) .
Dy23 Co4 3.314(2) .
Dy24 O66 2.313(11) .
Dy24 O47 2.320(11) .
Dy24 O25 2.382(9) .
Dy24 O27W 2.403(11) .
Dy24 O22W 2.406(12) .
Dy24 O73 2.406(14) .
Dy24 O29W 2.413(13) .
Dy24 O17 2.414(10) .
Dy24 C36 2.81(5) .
Co1 O91 1.928(9) .
Co1 O91 1.928(9) 4_565
Co1 O92 1.945(14) .
Co1 O32 1.950(13) .
Co1 O27 1.967(9) 4_565
Co1 O27 1.967(9) .
Co1 Dy2 3.447(2) 4_565
Co2 O4 2.022(9) .
Co2 O45 2.089(9) .
Co2 O90 2.117(9) .
Co2 O16 2.129(9) .
Co2 O33 2.141(9) .
Co2 O59 2.149(10) .
Co3 O76 2.062(9) .
Co3 O15 2.063(8) .
Co3 O71 2.115(11) .
Co3 O91 2.172(9) .
Co3 O1W 2.175(12) .
Co3 O46 2.215(10) .
Co4 O9 2.029(9) .
Co4 O43 2.054(10) .
Co4 O34 2.079(9) .
Co4 O38 2.098(10) .
Co4 O80 2.139(9) .
Co4 O77 2.191(12) .
Co5 O55 2.055(10) .
Co5 O13 2.057(9) .
Co5 O14 2.115(10) .
Co5 O67 2.141(10) .
Co5 O8 2.145(9) .
Co5 O51 2.150(11) .
Co6 O34W 2.06(2) .
Co6 O15 2.103(14) .
Co6 O72 2.118(9) 4_565
Co6 O72 2.118(9) .
Co6 O93 2.187(14) .
Co6 O92 2.209(15) .
Cl1 O96 1.34(2) .
Cl1 O95 1.40(2) .
Cl1 O94 1.449(15) 4_565
Cl1 O94 1.449(15) .
Cl2 O100 1.37(2) .
Cl2 O99 1.378(13) .
Cl2 O97 1.384(15) .
Cl2 O98 1.429(16) .
Cl3 O104 1.375(13) .
Cl3 O103 1.399(16) .
Cl3 O101 1.401(19) .
Cl3 O102 1.454(16) .
Cl4 O107 1.10(4) .
Cl4 O105 1.25(2) .
Cl4 O106 1.36(2) .
Cl4 O106 1.36(2) 4_565
Cl5 O109 1.19(3) .
Cl5 O108 1.29(4) .
Cl5 O110 1.50(3) .
Cl5 O110 1.50(3) 4_565
Cl6 O111 1.33(4) .
Cl6 O114 1.35(3) .
Cl6 O112 1.389(15) .
Cl6 O113 1.40(3) .
Cl7 O117 1.39(2) .
Cl7 O115 1.50(2) .
Cl7 O116 1.52(2) .
Cl7 O118 1.66(3) .
Cl8 O120 1.401(11) .
Cl8 O122 1.414(12) .
Cl8 O121 1.461(12) .
Cl8 O119 1.479(12) .
Cl9 O123 1.398(12) .
Cl9 O125 1.435(13) .
Cl9 O124 1.449(13) .
Cl9 O126 1.465(12) .
Cl10 O127 1.488(15) .
Cl10 O129 1.488(15) .
Cl10 O128 1.63(3) .
Cl10 O130 1.73(3) .
Cl11 O134 1.478(17) .
Cl11 O133 1.48(2) .
Cl11 O131 1.50(3) .
Cl11 O132 1.59(2) .
Cl12 O136 1.35(2) .
Cl12 O138 1.59(5) .
Cl12 O135 1.61(3) .
Cl12 O137 1.81(3) .
C1 O84 1.270(16) .
C1 O46 1.286(16) .
C1 O91 1.380(15) .
C2 O87 1.285(17) .
C2 O80 1.285(16) .
C2 O44 1.324(17) .
C3 O93 1.22(2) .
C3 O82 1.31(2) .
C3 O92 1.34(2) .
C4 O90 1.243(15) .
C4 O79 1.283(14) .
C4 O40 1.335(15) .
C5 O52 1.263(15) .
C5 O41 1.276(16) .
C5 O83 1.343(15) .
C6 O86 1.247(17) .
C6 O51 1.299(18) .
C6 O89 1.307(16) .
C7 C7 1.20(6) 4_565
C7 C8 1.47(4) .
C8 O67 1.35(3) .
C8 O74 1.45(3) .
C9 C10 1.41(2) .
C9 H9B 0.9800 .
C9 H9C 0.9800 .
C9 H9D 0.9800 .
C10 O85 1.253(18) .
C10 O53 1.331(19) .
C11 C12 1.52(3) .
C11 H11B 0.9800 .
C11 H11C 0.9800 .
C11 H11D 0.9800 .
C12 O49 1.25(2) .
C12 O45 1.380(19) .
C13 C14 1.55(2) .
C13 H13C 0.9800 .
C13 H13D 0.9800 .
C13 H13E 0.9800 .
C14 O75 1.21(2) .
C14 O43 1.263(18) .
C15 C16 1.48(2) .
C15 H15B 0.9800 .
C15 H15C 0.9800 .
C15 H15D 0.9800 .
C16 O47 1.26(2) .
C16 O58 1.31(2) .
C17 C18 1.51(2) .
C17 H17C 0.9800 .
C17 H17D 0.9800 .
C17 H17E 0.9800 .
C18 O63 1.223(18) .
C18 O68 1.292(19) .
C19 C20 1.55(3) .
C19 H19B 0.9800 .
C19 H19C 0.9800 .
C19 H19D 0.9800 .
C20 O60 1.262(19) .
C20 O61 1.33(2) .
C21 O59 1.29(2) .
C21 O65 1.40(2) .
C21 C22 1.49(4) .
C21' O77 1.39(3) .
C21' O65 1.41(4) .
C21' C22' 1.61(6) .
C22 C22' 1.38(6) .
C23 C24 1.57(2) .
C23 H23C 0.9800 .
C23 H23D 0.9800 .
C23 H23E 0.9800 .
C24 O57 1.26(2) .
C24 O48 1.278(18) .
C25 C26 1.55(2) .
C25 H25B 0.9800 .
C25 H25C 0.9800 .
C25 H25D 0.9800 .
C26 O78 1.226(19) .
C26 O55 1.355(19) .
C27 C28 1.44(2) .
C27 H27C 0.9800 .
C27 H27D 0.9800 .
C27 H27E 0.9800 .
C28 O66 1.27(2) .
C28 O50 1.31(2) .
C29 C30 1.51(2) .
C29 H29C 0.9800 .
C29 H29D 0.9800 .
C29 H29E 0.9800 .
C30 O54 1.253(17) .
C30 O39 1.323(18) .
C31 C32 1.49(3) .
C31 H31C 0.9800 .
C31 H31D 0.9800 .
C31 H31E 0.9800 .
C32 O64 1.285(18) .
C32 O62 1.291(19) .
C32 Dy11 2.984(18) 3_565
C33 C34 1.59(3) .
C34 O42 1.260(13) 4_565
C34 O42 1.260(13) .
C35 C36 1.34(6) .
C35 H35B 0.9800 .
C35 H35C 0.9800 .
C35 H35D 0.9800 .
C36 O22W 1.25(5) .
C36 O73 1.41(5) .
C37 C38 1.52(3) .
C38 O71 1.237(15) 4_565
C38 O71 1.237(15) .
C39 C40 1.49(2) .
C39 H39C 0.9800 .
C39 H39D 0.9800 .
C39 H39E 0.9800 .
C40 O72 1.224(19) .
C40 O76 1.27(2) .
C41 O88 1.22(2) .
C41 O81 1.280(15) .
C41 O81 1.280(15) 4_565
O1 Dy2 2.321(8) 4_565
O1 H1A 1.0000 .
O2 Dy4 2.418(8) 4_565
O2 H2A 1.0000 .
O3 H3A 1.0000 .
O4 H4A 1.0000 .
O5 H5A 1.0000 .
O6 H6A 1.0000 .
O7 H7A 1.0000 .
O8 H8A 1.0000 .
O9 H9A 1.0000 .
O10 H10A 1.0000 .
O11 H11A 1.0000 .
O12 Dy14 2.424(7) 4_565
O12 H12A 1.0000 .
O13 H13A 1.0000 .
O14 H14A 1.0000 .
O15 Co3 2.063(8) 4_565
O15 H15A 1.0000 .
O16 H16A 1.0000 .
O17 H17A 1.0000 .
O18 H18A 1.0000 .
O19 Dy16 2.485(4) 4_565
O19 H19A 1.0000 .
O20 Dy4 2.360(7) 4_565
O20 H20A 1.0000 .
O21 H21A 1.0000 .
O22 Dy14 2.496(9) 4_565
O22 H22A 1.0000 .
O23 H23A 1.0000 .
O24 H24A 1.0000 .
O25 H25A 1.0000 .
O26 H26A 1.0000 .
O27 H27A 1.0000 .
O28 H28A 1.0000 .
O29 H29A 1.0000 .
O30 H30A 1.0000 .
O31 H31A 1.0000 .
O32 Dy2 2.426(9) 4_565
O32 H32A 1.0000 .
O33 H33A 1.0000 .
O34 H34A 1.0000 .
O35 H35A 1.0000 .
O36 H36A 1.0000 .
O37 H37A 1.0000 .
O38 H38A 1.0000 .
O62 Dy11 2.405(11) 3_565
O64 Dy11 2.735(10) 3_565
O74 C8 1.45(3) 4_565
O88 Dy2 2.560(9) 4_565
O137 O138 1.45(5) .
